data_4128520
loop_
_publ_author_name
'Zhang, Liang'
'Stephens, Alexander J.'
'Lemonnier, Jean-Fran\,cois'
'Pirvu, Lucian'
'Vitorica-Yrezabal, I\~nigo J'
'Robinson, Christopher J.'
'Leigh, David A.'

_publ_section_title
;
 Coordination Chemistry of a Molecular Pentafoil Knot.
;
_journal_issue 9
_journal_name_full 'Journal of the American Chemical Society'
_journal_page_first 3952
_journal_page_last 3958
_journal_paper_doi 10.1021/jacs.8b12548
_journal_volume 141
_journal_year 2019
_chemical_formula_moiety '1(C260 H121 N30 Zn5), Cl, 7(B F4)'
_chemical_formula_sum 'C260 H220 B9 Cl F36 N30 Zn5'
_chemical_formula_weight 4908.24
_space_group_crystal_system monoclinic
_space_group_IT_number 14
_space_group_name_Hall '-P 2ybc'
_space_group_name_H-M_alt 'P 1 21/c 1'
_atom_sites_solution_hydrogens geom
_atom_sites_solution_primary direct
_audit_creation_date 2017-11-03
_audit_creation_method
;
Olex2 1.2
(compiled 2017.08.10 svn.r3458 for OlexSys, GUI svn.r5381)
;
_cell_angle_alpha 90
_cell_angle_beta 108.290(5)
_cell_angle_gamma 90
_cell_formula_units_Z 8
_cell_length_a 46.5552(19)
_cell_length_b 25.4416(10)
_cell_length_c 54.939(3)
_cell_measurement_reflns_used 10230
_cell_measurement_temperature 100
_cell_measurement_theta_max 14.2690
_cell_measurement_theta_min 1.5350
_cell_volume 61784(5)
_computing_cell_refinement 'CrysAlisPro 1.171.39.27b (Rigaku OD, 2015)'
_computing_data_collection 'CrysAlisPro 1.171.39.27b (Rigaku OD, 2015)'
_computing_data_reduction 'CrysAlisPro 1.171.39.27b (Rigaku OD, 2015)'
_computing_molecular_graphics 'Olex2 (Dolomanov et al., 2009)'
_computing_publication_material 'Olex2 (Dolomanov et al., 2009)'
_computing_structure_refinement 'ShelXL (Sheldrick, 2015)'
_computing_structure_solution 'ShelXS (Sheldrick, 2008)'
_diffrn_ambient_temperature 100
_diffrn_detector 'Photon counting pixel array'
_diffrn_measured_fraction_theta_full 0.202
_diffrn_measured_fraction_theta_max 0.958
_diffrn_measurement_details
;
List of Runs (angles in degrees, time in seconds):

  # Type    Start    End  Width  t~exp~   \w     \q     \k     \f   Frames
--------------------------------------------------------------------------
  1  \f      0.00 179.00   1.00    0.40   0.00   0.00   0.00    --   179
;
_diffrn_measurement_device 'Fixed \c 3-circle diffractometer'
_diffrn_measurement_device_type 'Fluid Film Devices'
_diffrn_measurement_method 'shutterless scans'
_diffrn_measurement_specimen_support 'MiTeGen MicroMount'
_diffrn_orient_matrix_type 'CrysAlisPro convention (1999,Acta A55,543-557)'
_diffrn_orient_matrix_UB_11 0.0037359000
_diffrn_orient_matrix_UB_12 0.0180436000
_diffrn_orient_matrix_UB_13 -0.0078555000
_diffrn_orient_matrix_UB_21 -0.0078619000
_diffrn_orient_matrix_UB_22 -0.0144974000
_diffrn_orient_matrix_UB_23 -0.0105794000
_diffrn_orient_matrix_UB_31 -0.0129252000
_diffrn_orient_matrix_UB_32 0.0140824000
_diffrn_orient_matrix_UB_33 -0.0008438000
_diffrn_radiation_monochromator 'Silicon 111'
_diffrn_radiation_probe x-ray
_diffrn_radiation_wavelength 0.6889
_diffrn_reflns_av_R_equivalents 0.0767
_diffrn_reflns_av_unetI/netI 0.0641
_diffrn_reflns_Laue_measured_fraction_full 0.202
_diffrn_reflns_Laue_measured_fraction_max 0.958
_diffrn_reflns_limit_h_max 33
_diffrn_reflns_limit_h_min -33
_diffrn_reflns_limit_k_max 18
_diffrn_reflns_limit_k_min -18
_diffrn_reflns_limit_l_max 39
_diffrn_reflns_limit_l_min -39
_diffrn_reflns_number 54038
_diffrn_reflns_point_group_measured_fraction_full 0.202
_diffrn_reflns_point_group_measured_fraction_max 0.958
_diffrn_reflns_theta_full 24.415
_diffrn_reflns_theta_max 14.243
_diffrn_reflns_theta_min 1.548
_diffrn_source synchrotron
_exptl_absorpt_coefficient_mu 0.426
_exptl_absorpt_correction_T_max 1.00000
_exptl_absorpt_correction_T_min 0.28641
_exptl_absorpt_correction_type multi-scan
_exptl_absorpt_process_details
;
CrysAlisPro 1.171.39.27b (Rigaku Oxford Diffraction, 2015)
Empirical absorption correction using spherical harmonics,
 implemented in SCALE3 ABSPACK scaling algorithm.
;
_exptl_crystal_colour 'clear light yellow'
_exptl_crystal_colour_lustre clear
_exptl_crystal_colour_modifier light
_exptl_crystal_colour_primary yellow
_exptl_crystal_density_diffrn 1.055
_exptl_crystal_description block
_exptl_crystal_F_000 20208
_exptl_crystal_size_max 0.1
_exptl_crystal_size_mid 0.09
_exptl_crystal_size_min 0.08
_refine_diff_density_max 0.932
_refine_diff_density_min -0.563
_refine_diff_density_rms 0.100
_refine_ls_extinction_method none
_refine_ls_goodness_of_fit_ref 2.237
_refine_ls_hydrogen_treatment constr
_refine_ls_matrix_type full
_refine_ls_number_parameters 1806
_refine_ls_number_reflns 22598
_refine_ls_number_restraints 948
_refine_ls_restrained_S_all 2.524
_refine_ls_R_factor_all 0.2457
_refine_ls_R_factor_gt 0.2063
_refine_ls_shift/su_max 0.016
_refine_ls_shift/su_mean 0.000
_refine_ls_structure_factor_coef Fsqd
_refine_ls_weighting_details 'w=1/[\s^2^(Fo^2^)+(0.2000P)^2^] where P=(Fo^2^+2Fc^2^)/3'
_refine_ls_weighting_scheme calc
_refine_ls_wR_factor_gt 0.5230
_refine_ls_wR_factor_ref 0.5535
_reflns_Friedel_coverage 0.000
_reflns_number_gt 15097
_reflns_number_total 22598
_reflns_threshold_expression 'I > 2\s(I)'
_cod_data_source_file ja8b12548_si_004.cif
_cod_data_source_block m_znpklz_2_collection_
_cod_original_cell_volume 61785(5)
_cod_database_code 4128520
_shelxl_version_number 2014/6
_chemical_oxdiff_formula Zn5N40C200H200P10ClF10
_shelx_space_group_comment
;
The symmetry employed for this shelxl refinement is uniquely defined
by the following loop, which should always be used as a source of
symmetry information in preference to the above space-group names.
They are only intended as comments.
;
_shelx_estimated_absorpt_t_max 0.967
_shelx_estimated_absorpt_t_min 0.959
_reflns_odcompleteness_completeness 94.78
_reflns_odcompleteness_iscentric 1
_reflns_odcompleteness_theta 14.24
_olex2_refinement_description
;
1. Fixed Uiso
 At 1.2 times of:
  All C(H) groups
2. Restrained distances
 C1G-C1F = C1I-C1H = C1K-C1J = C1M-C1L
 1.45 with sigma of 0.02
 C1L-C1K = C1H-C1G
 1.54 with sigma of 0.02
 C1J-C1I
 1.35 with sigma of 0.02
 C1M-C1K
 2.4 with sigma of 0.02
 C1L-C1J
 2.4 with sigma of 0.02
 C1I-C1G
 2.4 with sigma of 0.02
 C1H-C1F
 2.4 with sigma of 0.02
 C1K-C1I
 2.4 with sigma of 0.02
 C1J-C1H
 2.4 with sigma of 0.02
 C2F-C2C = C1W-C1X = C1Y-C1Z = C2B-C2A
 1.45 with sigma of 0.02
 C1X-C1Y = C2C-C2B
 1.54 with sigma of 0.02
 C2A-C1Z
 1.35 with sigma of 0.02
 C18-C17 = C22-C21
 1.54 with sigma of 0.002
 C19-C18 = C21-C20
 1.45 with sigma of 0.002
 C20-C19
 1.35 with sigma of 0.002
 C17-C19
 2.4 with sigma of 0.02
 C18-C20
 2.4 with sigma of 0.02
 C19-C21
 2.4 with sigma of 0.02
 C20-C22
 2.4 with sigma of 0.02
 C21-C23
 2.4 with sigma of 0.02
 C225-C224
 1.54 with sigma of 0.02
 C231-C230
 1.54 with sigma of 0.02
 C230-C229 = C226-C225
 1.54 with sigma of 0.02
 C228-C227
 1.35 with sigma of 0.002
 C229-C227 = C228-C226
 1.45 with sigma of 0.002
 C231-C229
 2.4 with sigma of 0.02
 C230-C227
 2.4 with sigma of 0.02
 C229-C228
 2.4 with sigma of 0.02
 C227-C226
 2.4 with sigma of 0.02
 C228-C225
 2.4 with sigma of 0.02
 C226-C224
 2.4 with sigma of 0.02
 C75-C74
 1.54 with sigma of 0.02
 C70-C69 = C74-C73
 1.54 with sigma of 0.02
 C73-C72 = C71-C70
 1.45 with sigma of 0.002
 C72-C71
 1.35 with sigma of 0.002
 C69-C71
 2.4 with sigma of 0.02
 C70-C72
 2.4 with sigma of 0.02
 C71-C73
 2.4 with sigma of 0.02
 C72-C74
 2.4 with sigma of 0.02
 C73-C75
 2.4 with sigma of 0.02
 C172-C173
 1.54 with sigma of 0.02
 C177-C178 = C174-C173
 1.54 with sigma of 0.02
 C175-C174 = C177-C176
 1.45 with sigma of 0.002
 C176-C175
 1.35 with sigma of 0.002
 C172-C174
 2.4 with sigma of 0.02
 C173-C175
 2.4 with sigma of 0.02
 C174-C176
 2.4 with sigma of 0.02
 C175-C177
 2.4 with sigma of 0.02
 C176-C178
 2.4 with sigma of 0.02
 C516-C518
 2.4 with sigma of 0.02
 C517-C519
 2.4 with sigma of 0.02
 C520-C519
 1.35 with sigma of 0.002
 C518-C520
 2.4 with sigma of 0.02
 C517-C516 = C519-C518 = C521-C520
 1.45 with sigma of 0.002
 C522-C521 = C518-C517
 1.54 with sigma of 0.02
 C519-C521
 2.4 with sigma of 0.02
 C522-C523
 1.45 with sigma of 0.002
 C520-C522
 2.4 with sigma of 0.02
 C521-C523
 2.4 with sigma of 0.02
 C574-C573 = C570-C569
 1.54 with sigma of 0.02
 C570-C572
 2.4 with sigma of 0.02
 C572-C574
 2.4 with sigma of 0.02
 C725-C724
 1.54 with sigma of 0.02
 C725-C726
 1.54 with sigma of 0.02
 C730-C729
 1.54 with sigma of 0.02
 C729-C728 = C727-C726
 1.45 with sigma of 0.02
 C728-C727
 1.35 with sigma of 0.002
 C724-C726
 2.4 with sigma of 0.02
 C725-C727
 2.4 with sigma of 0.02
 C726-C728
 2.4 with sigma of 0.02
 C727-C729
 2.4 with sigma of 0.02
 C728-C730
 2.4 with sigma of 0.02
 F44-B42 = F46-B42 = F43-B42 = F45-B42
 1.38 with sigma of 0.002
 F44-F46
 2.3 with sigma of 0.02
 F45-F44
 2.3 with sigma of 0.02
 F45-F43
 2.3 with sigma of 0.02
 F43-F46
 2.3 with sigma of 0.02
 F45-F46
 2.3 with sigma of 0.02
 F54-B52 = F56-B52 = F55-B52 = F53-B52
 1.38 with sigma of 0.002
 F54-F53
 2.3 with sigma of 0.02
 F54-F55
 2.3 with sigma of 0.02
 F56-F55
 2.3 with sigma of 0.02
 F56-F53
 2.3 with sigma of 0.02
 F56-F54
 2.3 with sigma of 0.02
 F55-F53
 2.3 with sigma of 0.02
 F55-F56
 2.3 with sigma of 0.02
 F33-B31 = F36-B31 = F34-B31 = F32-B31
 1.38 with sigma of 0.002
 F33-F36
 2.3 with sigma of 0.02
 F33-F34
 2.3 with sigma of 0.02
 F33-F32
 2.3 with sigma of 0.02
 F36-F34
 2.3 with sigma of 0.02
 F36-F32
 2.3 with sigma of 0.02
 F27-B26 = F28-B26 = F30-B26 = F29-B26
 1.38 with sigma of 0.002
 F28-F27
 2.3 with sigma of 0.02
 F28-F29
 2.3 with sigma of 0.02
 F28-F30
 2.3 with sigma of 0.02
 F30-F27
 2.3 with sigma of 0.02
 F30-F29
 2.3 with sigma of 0.02
 F29-F27
 2.3 with sigma of 0.02
 F51-B47 = F49-B47 = F48-B47 = F50-B47
 1.38 with sigma of 0.002
 F48-F50
 2.3 with sigma of 0.02
 F48-F49
 2.3 with sigma of 0.02
 F48-F51
 2.3 with sigma of 0.02
 F49-F51
 2.3 with sigma of 0.02
 F51-F50
 2.3 with sigma of 0.02
 F50-F48
 2.3 with sigma of 0.02
 F22-B21 = F24-B21 = F23-B21 = F25-B21
 1.38 with sigma of 0.002
 F22-F25
 2.3 with sigma of 0.02
 F25-F23
 2.3 with sigma of 0.02
 F23-F22
 2.3 with sigma of 0.02
 F24-F22
 2.3 with sigma of 0.02
 F24-F25
 2.3 with sigma of 0.02
 F24-F23
 2.3 with sigma of 0.02
 F69-B67 = F70-B67 = F71-B67 = F68-B67
 1.38 with sigma of 0.002
 F69-F70
 2.3 with sigma of 0.02
 F69-F68
 2.3 with sigma of 0.02
 F69-F71
 2.3 with sigma of 0.02
 F71-F68
 2.3 with sigma of 0.02
 F70-F68
 2.3 with sigma of 0.02
 F70-F71
 2.3 with sigma of 0.02
 F12-B11 = F14-B11 = F15-B11 = F13-B11
 1.38 with sigma of 0.002
 F13-F12 = F14-F12
 2.3 with sigma of 0.02
 F14-F13
 2.3 with sigma of 0.02
 F15-F14
 2.3 with sigma of 0.02
 F15-F12
 2.3 with sigma of 0.02
 F15-F13
 2.3 with sigma of 0.02
 F84-B82 = F83-B82 = F86-B82 = F85-B82
 1.38 with sigma of 0.002
 F84-F85
 2.3 with sigma of 0.02
 F83-F85
 2.3 with sigma of 0.02
 F86-F85
 2.3 with sigma of 0.02
 F86-F83
 2.3 with sigma of 0.02
 F86-F84
 2.3 with sigma of 0.02
 F84-F83
 2.3 with sigma of 0.02
 F10-B6 = F8-B6 = F7-B6 = F9-B6
 1.38 with sigma of 0.002
 F9-F10 = F8-F10
 2.3 with sigma of 0.02
 F8-F7
 2.3 with sigma of 0.02
 F7-F9
 2.3 with sigma of 0.02
 F9-F8
 2.3 with sigma of 0.02
 F10-F7
 2.3 with sigma of 0.02
 F91-B87 = F90-B87 = F89-B87 = F88-B87
 1.38 with sigma of 0.002
 F90-F89
 2.3 with sigma of 0.02
 F89-F88
 2.3 with sigma of 0.02
 F89-F91
 2.3 with sigma of 0.02
 F90-F91
 2.3 with sigma of 0.02
 F91-F88
 2.3 with sigma of 0.02
 F88-F90
 2.3 with sigma of 0.02
 F41-B37 = F38-B37 = F40-B37 = F39-B37
 1.38 with sigma of 0.002
 F38-F41 = F39-F41
 2.3 with sigma of 0.02
 F39-F40
 2.3 with sigma of 0.02
 F40-F38
 2.3 with sigma of 0.02
 F38-F39
 2.3 with sigma of 0.02
 F41-F40
 2.3 with sigma of 0.02
 F64-B62 = F66-B62 = F65-B62 = F63-B62
 1.38 with sigma of 0.002
 F66-F65 = F63-F65
 2.3 with sigma of 0.02
 F63-F64
 2.3 with sigma of 0.02
 F64-F66
 2.3 with sigma of 0.02
 F65-F64
 2.3 with sigma of 0.02
 F63-F66
 2.3 with sigma of 0.02
 F81-B77 = F80-B77 = F79-B77 = F78-B77
 1.38 with sigma of 0.002
 F78-F79
 2.3 with sigma of 0.02
 F78-F81
 2.3 with sigma of 0.02
 F81-F80
 2.3 with sigma of 0.02
 F80-F78
 2.3 with sigma of 0.02
 F79-F80
 2.3 with sigma of 0.02
 F79-F81
 2.3 with sigma of 0.02
 C30-C28
 1.45 with sigma of 0.02
 C554-C552
 1.45 with sigma of 0.02
 C23-C22 = C17-C16
 1.45 with sigma of 0.002
 C16-C18
 2.4 with sigma of 0.02
 C190-C189
 1.45 with sigma of 0.02
 C179-C178
 1.54 with sigma of 0.02
 C177-C179
 2.4 with sigma of 0.02
 C571-C570 = C573-C572
 1.45 with sigma of 0.002
 C572-C571
 1.35 with sigma of 0.002
 C569-C571
 2.4 with sigma of 0.02
 C571-C573
 2.4 with sigma of 0.02
 C51-C49
 1.45 with sigma of 0.02
 C368-C158
 1.54 with sigma of 0.02
 C568-C570
 2.4 with sigma of 0.02
 C563-C562
 1.45 with sigma of 0.02
 C731-C730
 1.54 with sigma of 0.02
 C729-C731
 2.4 with sigma of 0.02
 C677-C678
 1.54 with sigma of 0.02
 C674-C673
 1.54 with sigma of 0.02
 C674-C676
 1.45 with sigma of 0.002
 C673-C676
 2.4 with sigma of 0.02
 C676-C677
 2.4 with sigma of 0.02
 C677-C675
 1.45 with sigma of 0.002
 C676-C675
 1.35 with sigma of 0.002
 C674-C675
 2.4 with sigma of 0.02
 C675-C678
 2.4 with sigma of 0.02
 C677-C679
 2.4 with sigma of 0.02
 C686-C684
 1.45 with sigma of 0.02
 C686-C679 = C687-C684 = C685-C684 = C686-C683
 2.4 with sigma of 0.02
 C672-C674
 2.4 with sigma of 0.02
 C667-C665
 1.45 with sigma of 0.002
 C673-C672 = C679-C678
 1.45 with sigma of 0.002
 C686-C1A = C686-C684 = C667-C665 = C665-C1R
 1.45 with sigma of 0.02
 C122-C123
 1.45 with sigma of 0.002
 C124-C125
 1.45 with sigma of 0.002
 C124-C123
 1.35 with sigma of 0.002
 C121-C123
 2.4 with sigma of 0.02
 C122-C124
 2.4 with sigma of 0.02
 C123-C125
 2.4 with sigma of 0.02
 C125-C127
 2.4 with sigma of 0.02
 C134-C132
 1.45 with sigma of 0.02
 C121-C120
 1.54 with sigma of 0.02
 C120-C122
 2.4 with sigma of 0.02
 C114-C115
 1.45 with sigma of 0.002
 C126-C127
 1.54 with sigma of 0.02
 C122-C121 = C126-C125
 1.54 with sigma of 0.02
 C124-C126
 2.4 with sigma of 0.02
 C696-C695
 1.5 with sigma of 0.02
 C1Z-C1X
 2.4 with sigma of 0.002
 C2A-C1Y
 2.4 with sigma of 0.002
 C69-C68
 1.54 with sigma of 0.02
 C68-C70
 2.4 with sigma of 0.02
 C573-C575
 2.4 with sigma of 0.02
 C580-C583
 1.45 with sigma of 0.002
 C569-C568 = C575-C574
 1.45 with sigma of 0.002
 C260-C2 = C259-C258
 1.45 with sigma of 0.02
 C2BA-C0BA
 2.4 with sigma of 0.02
 C1BA-C3BA
 2.4 with sigma of 0.02
 C4BA-C3BA = C4BA-C5BA = C4BA-C800
 2.4 with sigma of 0.02
 C8AA-C9AA = C3BA-C2BA
 1.54 with sigma of 0.02
 C7AA-C9AA
 2.4 with sigma of 0.02
 C8AA-C0BA
 2.4 with sigma of 0.02
 C9AA-C1BA
 2.4 with sigma of 0.02
 C4BA-C3BA = C2BA-C1BA = C9AA-C0BA = C7AA-C8AA
 1.45 with sigma of 0.02
 C613-C800 = C633-C2AA
 1.45 with sigma of 0.02
 C633-C2AA = C800-C613
 1.45 with sigma of 0.02
 C2B-C1Z
 2.4 with sigma of 0.02
 C1BA-C0BA
 1.35 with sigma of 0.02
 C2B-C2F
 2.4 with sigma of 0.02
 C2C-C2A
 2.4 with sigma of 0.002
 C2BA-C4BA
 2.5 with sigma of 0.02
 C197-C196
 1.45 with sigma of 0.02
 C196-C195
 1.45 with sigma of 0.02
 C197-C196 = C195-C194
 1.45 with sigma of 0.02
 C58-C56
 2.4 with sigma of 0.02
 C58-C1AA
 1.4 with sigma of 0.02
 C9-C11
 1.45 with sigma of 0.02
 C34-C33
 1.45 with sigma of 0.02
 C167-C165
 1.45 with sigma of 0.02
 C186-C184
 1.45 with sigma of 0.02
 C202-C201
 1.45 with sigma of 0.02
 C530-C528
 1.45 with sigma of 0.02
 C742-C741
 1.45 with sigma of 0.02
 C511-C509
 1.45 with sigma of 0.02
 H240-H243
 2.1 with sigma of 0.02
 F81-F84
 2.4 with sigma of 0.02
 C1M-C1L \\sim C1G-C1F
 with sigma of 0.02
 C1A-C1G \\sim C1G-C1E
 with sigma of 0.02
 C1R-C1L \\sim C1L-C1N
 with sigma of 0.02
 C1W-C1X \\sim C2F-C2C \\sim C1Y-C1Z \\sim C2B-C2A
 with sigma of 0.02
 C1X-C1Y \\sim C2C-C2B
 with sigma of 0.02
 C2G-C2C \\sim C2C-C2E
 with sigma of 0.02
 C1S-C1X \\sim C1X-C0AB
 with sigma of 0.02
 N6-C34 \\sim C35-C36 \\sim C37-C38
 with sigma of 0.02
 C42-C43 \\sim C44-C45 \\sim N10-C41
 with sigma of 0.02
 C85-Zn3A \\sim Zn3A-C82
 with sigma of 0.02
 C75-C81 \\sim C81-C79
 with sigma of 0.02
 C220-C218 \\sim C218-C224
 with sigma of 0.02
 C23-C30 \\sim C30-C27
 with sigma of 0.02
 C28-C22 \\sim C22-C24
 with sigma of 0.02
 C209-Zn0A \\sim Zn0A-C213
 with sigma of 0.02
 C79-C81 \\sim C81-C75
 with sigma of 0.02
 C80-C74 \\sim C74-C76
 with sigma of 0.02
 C511-C517 \\sim C517-C515
 with sigma of 0.002
 C528-C522 \\sim C522-C524
 with sigma of 0.02
 C719-C725 \\sim C725-C723
 with sigma of 0.02
 N37-C546 \\sim C546-C544
 with sigma of 0.02
 C547-C545 \\sim C545-N42
 with sigma of 0.02
 C137-Zn4A \\sim Zn4A-C133
 with sigma of 0.02
 C136-C138 \\sim C138-N30
 with sigma of 0.02
 C641-C643 \\sim C643-C640
 with sigma of 0.02
 C745-C747 \\sim C747-C744
 with sigma of 0.02
 N8-C190 \\sim C190-C188
 with sigma of 0.02
 N11-C189 \\sim C189-C191
 with sigma of 0.02
 N43-C119 \\sim C119-C587
 with sigma of 0.02
 C585-C586 \\sim C586-N48
 with sigma of 0.02
 C167-C173 \\sim C173-C171
 with sigma of 0.02
 C12-C9 \\sim C9-C16
 with sigma of 0.02
 C11-C17 \\sim C17-C15
 with sigma of 0.02
 C179-C186 \\sim C186-C183
 with sigma of 0.02
 C184-C178 \\sim C178-C180
 with sigma of 0.02
 C187-C184 \\sim C184-C185
 with sigma of 0.02
 C29-C28 \\sim C28-C31
 with sigma of 0.02
 C564-C562 \\sim C562-C568
 with sigma of 0.02
 C567-C569 \\sim C569-C563
 with sigma of 0.02
 C561-C563 \\sim C563-C560
 with sigma of 0.02
 C735-C738 \\sim C738-C731
 with sigma of 0.02
 C662-Zn2 \\sim Zn2-C666
 with sigma of 0.02
 C546-C545 \\sim C662-C661 \\sim C690-C689
 with sigma of 0.02
 C1F-C686 \\sim C686-C1B
 with sigma of 0.02
 C687-C1A \\sim C1A-C685
 with sigma of 0.02
 C1M-C665 \\sim C665-C1Q
 with sigma of 0.02
 C664-C1R \\sim C1R-C666
 with sigma of 0.02
 C679-C686 \\sim C686-C683
 with sigma of 0.002
 C685-C684 \\sim C684-C687
 with sigma of 0.002
 C668-C665 \\sim C665-C672
 with sigma of 0.02
 C667-C673 \\sim C673-C671
 with sigma of 0.02
 C664-C667 \\sim C667-C666
 with sigma of 0.02
 C2F-C134 \\sim C134-C2D
 with sigma of 0.02
 C1T-C114 \\sim C114-C1W
 with sigma of 0.02
 C127-C134 \\sim C134-C131
 with sigma of 0.002
 C115-C121 \\sim C121-C0AA
 with sigma of 0.02
 C113-C115 \\sim C115-C112
 with sigma of 0.002
 C116-C114 \\sim C114-C120
 with sigma of 0.002
 C112-C115 \\sim C115-C113
 with sigma of 0.002
 C132-C126 \\sim C126-C128
 with sigma of 0.02
 C614-Zn5 \\sim Zn5-C610
 with sigma of 0.02
 C724-C718 \\sim C718-C720
 with sigma of 0.02
 N30-C138 \\sim C138-C136
 with sigma of 0.02
 C139-C137 \\sim C137-N27
 with sigma of 0.02
 C698-C695 \\sim C696-C694
 with sigma of 0.02
 C680-C678 \\sim C678-C684
 with sigma of 0.002
 C63-C69 \\sim C69-C67
 with sigma of 0.02
 C579-C582 \\sim C582-C575
 with sigma of 0.02
 C580-C574 \\sim C574-C576
 with sigma of 0.002
 C582-C580 \\sim C580-C584
 with sigma of 0.02
 C697-C695 \\sim C695-C699
 with sigma of 0.02
 C698-C696 \\sim C694-C695
 with sigma of 0.02
 C135-C132 \\sim C132-C133
 with sigma of 0.002
 C231-C238 \\sim C238-C235
 with sigma of 0.02
 C800-C3BA \\sim C3BA-C5BA
 with sigma of 0.02
 C614-C800 \\sim C800-C612
 with sigma of 0.02
 C8BA-C613 \\sim C613-C4BA
 with sigma of 0.02
 C8AA-C9AA \\sim C3BA-C2BA
 with sigma of 0.02
 C2AA-C8AA \\sim C8AA-C6AA
 with sigma of 0.02
 C57-C2AA \\sim C2AA-C634
 with sigma of 0.02
 C3AA-C633 \\sim C633-C7AA
 with sigma of 0.02
 C7AA-C8AA \\sim C4BA-C3BA \\sim C2BA-C1BA \\sim C9AA-C0BA
 with sigma of 0.02
 C516-C509 \\sim C509-C512
 with sigma of 0.02
 C508-C511 \\sim C511-C510
 with sigma of 0.02
3. Restrained planarity
 C1L, C1M, C1R, C1Q, C1P, C1O, C1N
 with sigma of 0.1
 C1A, C1B, C1C, C1D, C1E, C1F, C1G
 with sigma of 0.1
 C20, C21, C19, C18
 with sigma of 0.1
 C24, C23, C28, C27, C26, C25, C22
 with sigma of 0.1
 C227, C226, C228, C229
 with sigma of 0.1
 C81, C78, C77, C76, C75, C80, C79
 with sigma of 0.1
 C82, C81, C83, C84, C85, N14, C80
 with sigma of 0.1
 C73, C72, C70, C71
 with sigma of 0.1
 C78, C77, C76, C75, C80, C79, C74
 with sigma of 0.1
 C174, C176, C175, C177
 with sigma of 0.1
 C167, C172, C171, C170, C169, C168, C173
 with sigma of 0.1
 C513, C514, C515, C516, C511, C512, C517
 with sigma of 0.1
 C521, C520, C518, C519
 with sigma of 0.1
 C719, C720, C721, C722, C723, C724, C725
 with sigma of 0.1
 C30, C24, C23, C28, C27, C26, C25
 with sigma of 0.1
 C11, C13, C14, C15, C16, C17
 with sigma of 0.1
 C9, C10, N5, C6, C7, C8, C11
 with sigma of 0.1
 C9, C11, C12, C13, C14, C15, C16
 with sigma of 0.1
 C190, C185, C186, C187, C188, C189, N8
 with sigma of 0.1
 C186, C178, C180, C179, C184, C183, C182, C181
 with sigma of 0.1
 C571, C573, C572, C570
 with sigma of 0.1
 C564, C565, C566, C567, C568, C563, C569
 with sigma of 0.1
 C562, C564, C565, C566, C567, C568, C563
 with sigma of 0.1
 C675, C677, C674, C676
 with sigma of 0.1
 C672, C667, C668, C669, C670, C671, C673
 with sigma of 0.1
 C665, C672, C667, C668, C669, C670, C671
 with sigma of 0.1
 C114, C1S, C1T, C1U, C1V, C0AB, C1W
 with sigma of 0.1
 C134, C2E, C2F, C2G, C2H, C2I, C2D
 with sigma of 0.1
 C123, C125, C122, C124
 with sigma of 0.1
 C121, C115, C120, C0AA, C118, C117, C116
 with sigma of 0.1
 C134, C132, C131, C130, C129, C128, C127, C673
 with sigma of 0.002
 C114, C115, C120, C0AA, C118, C117, C116
 with sigma of 0.1
 N26, C110, C111, C112, C114, C113, C115
 with sigma of 0.1
 C123, C125, C126, C124
 with sigma of 0.1
 C132, C131, C130, C129, C128, C127, C126
 with sigma of 0.1
 C136, C137, N30, C134, C135, C132
 with sigma of 0.1
 N27, C138, C139, C140, C142, C141, C137
 with sigma of 0.1
 C136, C137, N30, C133, C134, C135, C132
 with sigma of 0.1
 C610, N58, C614, C613, C612, C611
 with sigma of 0.1
 C665, C1M, C1R, C1Q, C1P, C1O, C1N
 with sigma of 0.002
 C686, C1A, C1B, C1C, C1D, C1E, C1F
 with sigma of 0.002
 C633, C57, N637, C636, C635, C634
 with sigma of 0.1
 C1Y, C1Z, C2A, C2B
 with sigma of 0.1
 C662, N41, C666, C665, C664, C663, C667
 with sigma of 0.1
 C686, C683, C682, C681, C680, C679, C684
 with sigma of 0.002
 C683, C682, C681, C680, C679, C684, C678
 with sigma of 0.1
 C68, C67, C66, C65, C64, C63, C69
 with sigma of 0.1
 C580, C575, C576, C577, C578, C579, C574
 with sigma of 0.1
 C583, C580, C575, C576, C577, C578, C579
 with sigma of 0.1
 C238, C236, C235, C234, C233, C232, C231
 with sigma of 0.1
 N23, C241, C240, C239, C238, C237, C236
 with sigma of 0.1
 C3BA, C800, C4BA, C5BA, C6BA, C7BA, C8BA
 with sigma of 0.1
 C613, C800, C4BA, C5BA, C6BA, C7BA, C8BA
 with sigma of 0.1
 C2AA, C3AA, C4AA, C5AA, C6AA, C7AA, C8AA
 with sigma of 0.1
 C9AA, C0BA, C1BA, C2BA
 with sigma of 0.1
4. Uiso/Uaniso restraints and constraints
C1A \\sim C1B \\sim C1C \\sim C1D \\sim C1E \\sim C1F \\sim C1G \\sim C1H \\sim
C1I \\sim C1J \\sim C1K \\sim C1L \\sim C1M \\sim C1R \\sim C1Q \\sim C1P \\sim
C1O \\sim C1N: within 2A with sigma of 0.002 and sigma for terminal atoms of
0.004
C562 \\sim C564 \\sim C565 \\sim C566 \\sim C567 \\sim C568 \\sim C563: within
2A with sigma of 0.002 and sigma for terminal atoms of 0.004
C719 \\sim C720 \\sim C721 \\sim C722 \\sim C723 \\sim C724 \\sim C725 \\sim
C727 \\sim C729 \\sim C718 \\sim C736 \\sim C731 \\sim C732 \\sim C733 \\sim
C734 \\sim C735 \\sim C728 \\sim C726 \\sim C730: within 2A with sigma of 0.002
and sigma for terminal atoms of 0.004
C30 \\sim C24 \\sim C23 \\sim C28 \\sim C27 \\sim C26 \\sim C25 \\sim C20 \\sim
C11 \\sim C12 \\sim C13 \\sim C14 \\sim C15 \\sim C16 \\sim C21 \\sim C19 \\sim
C18 \\sim C22 \\sim C17: within 2A with sigma of 0.002 and sigma for terminal
atoms of 0.004
C521 \\sim C513 \\sim C514 \\sim C515 \\sim C516 \\sim C511 \\sim C512 \\sim
C520 \\sim C518 \\sim C527 \\sim C528 \\sim C523 \\sim C524 \\sim C525 \\sim
C526 \\sim C517 \\sim C519 \\sim C522: within 2A with sigma of 0.002 and sigma
for terminal atoms of 0.004
C167 \\sim C172 \\sim C171 \\sim C170 \\sim C169 \\sim C168 \\sim C174 \\sim
C176 \\sim C175 \\sim C173 \\sim C178 \\sim C180 \\sim C179 \\sim C184 \\sim
C183 \\sim C182 \\sim C181 \\sim C177: within 2A with sigma of 0.002 and sigma
for terminal atoms of 0.004
C610 \\sim N58 \\sim C614 \\sim C613 \\sim C612 \\sim C611: within 2A with
sigma of 0.002 and sigma for terminal atoms of 0.004
C683 \\sim C682 \\sim C681 \\sim C680 \\sim C679 \\sim C684 \\sim C675 \\sim
C672 \\sim C667 \\sim C668 \\sim C669 \\sim C670 \\sim C671 \\sim C677 \\sim
C674 \\sim C673 \\sim C676 \\sim C678 \\sim C1A \\sim C1B \\sim C1C \\sim C1D
\\sim C1E \\sim C1F \\sim C1G \\sim C1H \\sim C1I \\sim C1J \\sim C1K \\sim C1L
\\sim C1M \\sim C1R \\sim C1Q \\sim C1P \\sim C1O \\sim C1N: within 2A with
sigma of 0.04 and sigma for terminal atoms of 0.08
C121 \\sim C123 \\sim C115 \\sim C120 \\sim C0AA \\sim C118 \\sim C117 \\sim
C116 \\sim C132 \\sim C131 \\sim C130 \\sim C129 \\sim C128 \\sim C127 \\sim
C125 \\sim C122 \\sim C126 \\sim C124 \\sim C1A \\sim C1B \\sim C1C \\sim C1D
\\sim C1E \\sim C1F \\sim C1G \\sim C1H \\sim C1I \\sim C1J \\sim C1K \\sim C1L
\\sim C1M \\sim C1R \\sim C1Q \\sim C1P \\sim C1O \\sim C1N \\sim C1S \\sim C1T
\\sim C1U \\sim C1V \\sim C0AB \\sim C1W \\sim C1X \\sim C1Y \\sim C1Z \\sim
C2A \\sim C2B \\sim C2C \\sim C2E \\sim C2F \\sim C2G \\sim C2H \\sim C2I \\sim
C2D: within 2A with sigma of 0.04 and sigma for terminal atoms of 0.08
C73 \\sim C68 \\sim C67 \\sim C66 \\sim C65 \\sim C64 \\sim C63 \\sim C78 \\sim
C77 \\sim C76 \\sim C75 \\sim C80 \\sim C79 \\sim C72 \\sim C69 \\sim C70 \\sim
C71 \\sim C74: within 2A with sigma of 0.0002 and sigma for terminal atoms of
0.0004
N44 \\sim C558 \\sim C559 \\sim C560 \\sim C562 \\sim C561: within 2A with
sigma of 0.002 and sigma for terminal atoms of 0.004
C571 \\sim C573 \\sim C572 \\sim C580 \\sim C575 \\sim C576 \\sim C577 \\sim
C578 \\sim C579 \\sim C574 \\sim C570 \\sim C564 \\sim C565 \\sim C566 \\sim
C567 \\sim C568 \\sim C563 \\sim C569: within 2A with sigma of 0.002 and sigma
for terminal atoms of 0.004
C2AA \\sim C3AA \\sim C4AA \\sim C5AA \\sim C6AA \\sim C7AA \\sim C8AA \\sim
C9AA \\sim C0BA \\sim C1BA \\sim C2BA \\sim C3BA \\sim C800 \\sim C4BA \\sim
C5BA \\sim C6BA \\sim C7BA \\sim C8BA: within 2A with sigma of 0.04 and sigma
for terminal atoms of 0.08
C510 \\sim N31 \\sim C506 \\sim C507 \\sim C508 \\sim C509: within 2A with
sigma of 0.002 and sigma for terminal atoms of 0.004
Uiso(F85) = Uiso(B82) = Uiso(F84) = Uiso(F83) = Uiso(F86)
Uiso(B77) = Uiso(F81) = Uiso(F78) = Uiso(F79) = Uiso(F80)
Uiso(B87) = Uiso(F88) = Uiso(F91) = Uiso(F90) = Uiso(F89)
Uiso(B67) = Uiso(F69) = Uiso(F70) = Uiso(F71) = Uiso(F68)
Uiso(F63) = Uiso(B62) = Uiso(F66) = Uiso(F65) = Uiso(F64)
Uiso(F13) = Uiso(F14) = Uiso(B11) = Uiso(F15) = Uiso(F12)
Uiso(B6) = Uiso(F8) = Uiso(F7) = Uiso(F10) = Uiso(F9)
Uiso(B37) = Uiso(F38) = Uiso(F39) = Uiso(F41) = Uiso(F40)
Uiso(B52) = Uiso(F55) = Uiso(F53) = Uiso(F56) = Uiso(F54)
Uiso(B21) = Uiso(F23) = Uiso(F22) = Uiso(F24) = Uiso(F25)
Uiso(C229) = Uiso(C227)
5. Rigid body (RIGU) restrains
 C41, C42, C43, C44, C45, C153, C154, C152, C151, C150, C145, C146, C147, C148,
  C149, C202, C205, C206, C204, C203, C93, C94, C95, C96, C97, C200, C201, C198,
  C197, C199, C250, C251, C252, C253, C249, C33, C32, C31, C30, C29, C1AA, C56,
 C55, C54, C53, C248, C195, C241, C240, C239, C238, C237, C52, C156, C34, C35,
 C36, C37, C38, C40, C760, C196, C245, C242, C243, C244, C246, C759, C209, C210,
  C211, C212, C213, C208, C82, C81, C83, C84, C85, C571, C505, C504, C503, C502,
  C501, C109, C108, C107, C106, C105, C598, C599, C600, C602, C601, C745, C746,
 C744, C743, C742, C650, C651, C652, C654, C653, C534, C535, C536, C538, C537,
 C593, C594, C595, C596, C597, C138, C139, C140, C142, C141, C110, C111, C112,
 C114, C113, C701, C700, C699, C698, C697, C645, C646, C647, C648, C649, C756,
 C757, C758, C754, C755, C707, C590, C589, C586, C587, C588, C741, C740, C739,
 C738, C737, C136, C137, C133, C134, C135, C119, C585, C584, C583, C582, C521,
 C255, C254, C257, C258, C256, C603, C104, C121, C73, C558, C559, C560, C562,
 C561, C643, C604, C557, C556, C555, C554, C553, C143, C708, C259, C123, C719,
 C720, C721, C722, C723, C724, C510, C506, C507, C508, C509, C591, C144, C644,
 C641, C642, C640, C639, C638, C605, C606, C607, C608, C609, C610, C614, C613,
 C612, C611, C551, C540, C685, C689, C688, C687, C686, C656, C655, C167, C172,
 C171, C170, C169, C168, C92, C47, C46, C50, C49, C48, C236, C235, C234, C233,
 C232, C231, C592, C725, C68, C67, C66, C65, C64, C63, C573, C572, C115, C120,
 C0AA, C118, C117, C116, C247, C633, C57, C636, C635, C634, C24, C23, C28, C27,
 C26, C25, C225, C227, C226, C368, C513, C514, C515, C516, C511, C512, C747,
 C90, C89, C86, C87, C88, C260, C532, C531, C530, C529, C533, C91, C520, C9,
 C10, C6, C7, C8, C695, C702, C706, C705, C704, C703, C727, C1, C2, C3, C4, C5,
 C748, C539, C103, C683, C682, C681, C680, C679, C684, C675, C102, C101, C100,
 C99, C98, C132, C131, C130, C129, C128, C127, C125, C165, C164, C163, C162,
 C166, C207, C228, C661, C660, C659, C658, C657, C229, C729, C545, C541, C542,
 C543, C544, C20, C753, C752, C751, C750, C749, C190, C191, C192, C194, C193,
 C580, C575, C576, C577, C578, C579, C39, C546, C547, C548, C550, C549, C58,
 C59, C60, C62, C61, C662, C666, C665, C664, C663, C710, C709, C713, C712, C711,
  C552, C230, C160, C159, C158, C157, C161, C185, C186, C187, C188, C189, C716,
 C715, C714, C717, C718, C691, C690, C693, C694, C692, C217, C218, C216, C215,
 C214, C518, C51, C574, C736, C731, C732, C733, C734, C735, C222, C221, C220,
 C219, C224, C223, C570, C78, C77, C76, C75, C80, C79, C728, C527, C528, C523,
 C524, C525, C526, C11, C12, C13, C14, C15, C16, C21, C174, C176, C175, C173,
 C726, C517, C72, C730, C122, C519, C522, C564, C565, C566, C567, C568, C563,
 C569, C19, C672, C667, C668, C669, C670, C671, C178, C180, C179, C184, C183,
 C182, C181, C126, C124, C18, C22, C69, C70, C677, C71, C674, C17, C673, C676,
 C678, C74, C177, C1A, C1B, C1C, C1D, C1E, C1F, C1G, C1H, C1I, C1J, C1K, C1L,
 C1M, C1R, C1Q, C1P, C1O, C1N, C1S, C1T, C1U, C1V, C0AB, C1W, C1X, C1Y, C1Z,
 C2A, C2B, C2C, C2E, C2F, C2G, C2H, C2I, C2D, C2AA, C3AA, C4AA, C5AA, C6AA,
 C7AA, C8AA, C9AA, C0BA, C1BA, C2BA, C3BA, C800, C4BA, C5BA, C6BA, C7BA, C8BA,
 C696, N10, N3, N2, N17, N24, N16, N29, N4, N15, N23, N6, N21, N19, N14, N36,
 N25, N52, N49, N33, N35, N53, N27, N26, N47, N32, N56, N43, N54, N30, N48, N28,
  N44, N45, N31, N60, N59, N58, N39, N7, N637, N13, N34, N5, N46, N1, N22, N9,
 N40, N37, N55, N11, N42, N18, N41, N51, N12, N8, N50, N38, N20, F55, F33, F38,
 F53, F56, F63, F54, F64, F84, F28, F29, F27, F23, F34, F30, F22, F39, F24, F81,
  F8, F78, F83, F32, F45, F44, F46, F43, F50, F69, F70, F14, F15, F51, F49, F88,
  F86, F91, F13, F71, F25, F10, F9, F90, F66, F85, F36, F12, F48, F79, F68, F7,
 F41, F40, F89, F65, F80, B52, B82, B21, B62, B31, B87, B42, B11, B67, B26, B37,
  B47, B6, B77
 with sigma for 1-2 distances of 0.002 and sigma for 1-3 distances of 0.002
6. Others
 Sof(C1A)=Sof(C1B)=Sof(C1C)=Sof(C1D)=Sof(C1E)=Sof(C1F)=Sof(C1G)=Sof(C1H)=
 Sof(C1I)=Sof(C1J)=Sof(C1K)=Sof(C1L)=Sof(C1M)=Sof(C1R)=Sof(C1Q)=Sof(C1P)=
 Sof(C1O)=Sof(C1N)=1-FVAR(1)
 Sof(C683)=Sof(C682)=Sof(C681)=Sof(C680)=Sof(C679)=Sof(C684)=Sof(C675)=
 Sof(C672)=Sof(C667)=Sof(C668)=Sof(C669)=Sof(C670)=Sof(C671)=Sof(C677)=
 Sof(C674)=Sof(C673)=Sof(C676)=Sof(C678)=FVAR(1)
 Sof(C1S)=Sof(C1T)=Sof(C1U)=Sof(C1V)=Sof(C0AB)=Sof(C1W)=Sof(C1X)=Sof(C1Y)=
 Sof(C1Z)=Sof(C2A)=Sof(C2B)=Sof(C2C)=Sof(C2E)=Sof(C2F)=Sof(C2G)=Sof(C2H)=
 Sof(C2I)=Sof(C2D)=1-FVAR(2)
 Sof(C121)=Sof(C123)=Sof(C115)=Sof(C120)=Sof(C0AA)=Sof(C118)=Sof(C117)=
 Sof(C116)=Sof(C132)=Sof(C131)=Sof(C130)=Sof(C129)=Sof(C128)=Sof(C127)=
 Sof(C125)=Sof(C122)=Sof(C126)=Sof(C124)=FVAR(2)
7.a Aromatic/amide H refined with riding coordinates:
 C41(H41), C43(H43), C44(H44), C153(H153), C152(H152), C151(H151), C145(H145),
 C147(H147), C148(H148), C205(H205), C204(H204), C203(H203), C93(H93), C95(H95),
  C96(H96), C200(H200), C198(H198), C199(H199), C251(H251), C252(H252),
 C249(H249), C32(H32), C31(H31), C29(H29), C55(H55), C53(H53), C240(H240),
 C239(H239), C237(H237), C35(H35), C36(H36), C38(H38), C245(H245), C243(H243),
 C244(H244), C209(H209), C211(H211), C212(H212), C82(H82), C83(H83), C84(H84),
 C504(H504), C503(H503), C501(H501), C108(H108), C107(H107), C105(H105),
 C599(H599), C600(H600), C601(H601), C745(H745), C744(H744), C743(H743),
 C651(H651), C652(H652), C535(H535), C536(H536), C537(H537), C593(H593),
 C595(H595), C596(H596), C139(H139), C140(H140), C141(H141), C111(H111),
 C112(H112), C113(H113), C700(H700), C699(H699), C697(H697), C645(H645),
 C647(H647), C648(H648), C756(H756), C755(H755), C589(H589), C587(H587),
 C588(H588), C740(H740), C739(H739), C737(H737), C136(H136), C133(H133),
 C135(H135), C585(H585), C584(H584), C582(H582), C255(H255), C257(H257),
 C256(H256), C559(H559), C560(H560), C561(H561), C556(H556), C555(H555),
 C553(H553), C720(H720), C721(H721), C722(H722), C723(H723), C510(H510),
 C507(H507), C508(H508), C641(H641), C640(H640), C639(H639), C605(H605),
 C607(H607), C608(H608), C614(H614), C612(H612), C611(H611), C685(H685),
 C688(H688), C687(H687), C171(H171), C170(H170), C169(H169), C168(H168),
 C47(H47), C50(H50), C48(H48), C235(H235), C234(H234), C233(H233), C232(H232),
 C67(H67), C66(H66), C65(H65), C64(H64), C57(H57), C635(H635), C634(H634),
 C24(H24), C27(H27), C26(H26), C25(H25), C513(H513), C514(H514), C515(H515),
 C512(H512), C89(H89), C87(H87), C88(H88), C532(H532), C531(H531), C529(H529),
 C10(H10), C7(H7), C8(H8), C706(H706), C704(H704), C703(H703), C1(H1), C3(H3),
 C4(H4), C102(H102), C100(H100), C99(H99), C164(H164), C163(H163), C166(H166),
 C660(H660), C659(H659), C657(H657), C541(H541), C543(H543), C544(H544),
 C752(H752), C751(H751), C191(H191), C192(H192), C193(H193), C576(H576),
 C577(H577), C578(H578), C579(H579), C547(H547), C548(H548), C549(H549),
 C59(H59), C60(H60), C61(H61), C666(H666), C664(H664), C663(H663), C709(H709),
 C712(H712), C711(H711), C160(H160), C159(H159), C157(H157), C185(H185),
 C187(H187), C188(H188), C716(H716), C715(H715), C717(H717), C691(H691),
 C693(H693), C692(H692), C217(H217), C216(H216), C215(H215), C732(H732),
 C733(H733), C734(H734), C735(H735), C222(H222), C221(H221), C220(H220),
 C223(H223), C78(H78), C77(H77), C76(H76), C79(H79), C527(H527), C524(H524),
 C525(H525), C526(H526), C12(H12), C13(H13), C14(H14), C15(H15), C564(H564),
 C565(H565), C566(H566), C567(H567), C180(H180), C183(H183), C182(H182),
 C181(H181), C3AA(H3AA), C4AA(H4AA), C5AA(H5AA), C6AA(H6AA), C5BA(H5BA),
 C6BA(H6BA), C7BA(H7BA), C8BA(H8BA)
7.b Fitted hexagon refined as free rotating group:
 N10(C41,C42,C43,C44,C45), N3(C153,C154,C152,C151,C150), N2(C145,C146,C147,
 C148,C149), C202(N17,C205,C206,C204,C203), N24(C93,C94,C95,C96,C97), C200(C201,
 N16,C198,C197,C199), C250(C251,C252,C253,N29,C249), N4(C33,C32,C31,C30,C29),
 N15(C1AA,C56,C55,C54,C53), N23(C241,C240,C239,C238,C237), N6(C34,C35,C36,C37,
 C38), C245(N21,C242,C243,C244,C246), C209(C210,C211,C212,C213,N19), C82(C81,
 C83,C84,C85,N14), N36(C505,C504,C503,C502,C501), N25(C109,C108,C107,C106,C105),
  N52(C598,C599,C600,C602,C601), N49(C745,C746,C744,C743,C742), N33(C650,C651,
 C652,C654,C653), N35(C534,C535,C536,C538,C537), N53(C593,C594,C595,C596,C597),
 N27(C138,C139,C140,C142,C141), N26(C110,C111,C112,C114,C113), N47(C701,C700,
 C699,C698,C697), N32(C645,C646,C647,C648,C649), C756(C757,C758,N56,C754,C755),
 C590(C589,N43,C586,C587,C588), N54(C741,C740,C739,C738,C737), C136(C137,N30,
 C133,C134,C135), N48(C119,C585,C584,C583,C582), C255(C254,N28,C257,C258,C256),
 N44(C558,C559,C560,C562,C561), N45(C557,C556,C555,C554,C553), C719(C720,C721,
 C722,C723,C724), C510(N31,C506,C507,C508,C509), N60(C641,C642,C640,C639,C638),
 N59(C605,C606,C607,C608,C609), C610(N58,C614,C613,C612,C611), C685(N39,C689,
 C688,C687,C686), C167(C172,C171,C170,C169,C168), C47(C46,N7,C50,C49,C48),
 C236(C235,C234,C233,C232,C231), C68(C67,C66,C65,C64,C63), C115(C120,C0AA,C118,
 C117,C116), C633(C57,N637,C636,C635,C634), C24(C23,C28,C27,C26,C25), C513(C514,
 C515,C516,C511,C512), C90(C89,N13,C86,C87,C88), C532(C531,C530,C529,N34,C533),
 C9(C10,N5,C6,C7,C8), C702(N46,C706,C705,C704,C703), C1(C2,C3,C4,C5,N1),
 C683(C682,C681,C680,C679,C684), C102(C101,C100,C99,C98,N22), C132(C131,C130,
 C129,C128,C127), C165(C164,C163,C162,N9,C166), N40(C661,C660,C659,C658,C657),
 C545(N37,C541,C542,C543,C544), C753(C752,C751,C750,C749,N55), N11(C190,C191,
 C192,C194,C193), C580(C575,C576,C577,C578,C579), C546(C547,C548,C550,C549,N42),
  C58(C59,C60,C62,C61,N18), C662(N41,C666,C665,C664,C663), C710(C709,N51,C713,
 C712,C711), C160(C159,C158,C157,N12,C161), C185(C186,C187,C188,C189,N8),
 C716(C715,C714,N50,C717,C718), C691(C690,N38,C693,C694,C692), C217(C218,C216,
 C215,C214,N20), C736(C731,C732,C733,C734,C735), C222(C221,C220,C219,C224,C223),
  C78(C77,C76,C75,C80,C79), C527(C528,C523,C524,C525,C526), C11(C12,C13,C14,C15,
 C16), C564(C565,C566,C567,C568,C563), C672(C667,C668,C669,C670,C671),
 C180(C179,C184,C183,C182,C181), C1A(C1B,C1C,C1D,C1E,C1F), C1M(C1R,C1Q,C1P,C1O,
 C1N), C1S(C1T,C1U,C1V,C0AB,C1W), C2E(C2F,C2G,C2H,C2I,C2D), C2AA(C3AA,C4AA,C5AA,
 C6AA,C7AA), C800(C4BA,C5BA,C6BA,C7BA,C8BA)
;
_olex2_submission_special_instructions 'No special instructions were received'
_oxdiff_exptl_absorpt_empirical_details
;
Empirical correction (ABSPACK) includes:
- Absorption correction using spherical harmonics
- Frame scaling
;
_oxdiff_exptl_absorpt_empirical_full_max 2.994
_oxdiff_exptl_absorpt_empirical_full_min 0.593

loop_
_space_group_symop_operation_xyz
'x, y, z'
'-x, y+1/2, -z+1/2'
'-x, -y, -z'
'x, -y-1/2, z-1/2'

loop_
_atom_site_label
_atom_site_type_symbol
_atom_site_fract_x
_atom_site_fract_y
_atom_site_fract_z
_atom_site_U_iso_or_equiv
_atom_site_adp_type
_atom_site_occupancy
_atom_site_site_symmetry_order
_atom_site_calc_flag
_atom_site_refinement_flags_posn
_atom_site_refinement_flags_adp
_atom_site_refinement_flags_occupancy
_atom_site_disorder_assembly
_atom_site_disorder_group
Zn0A Zn 0.27853(10) 0.19782(18) 0.42400(9) 0.1659(18) Uani 1 1 d D . . . .
Zn3A Zn 0.37851(12) 0.11724(18) 0.32666(10) 0.184(2) Uani 1 1 d D . . . .
Zn2A Zn 0.25908(13) 0.1540(2) 0.17022(10) 0.198(2) Uani 1 1 d . . . . .
Zn1A Zn 0.08828(11) 0.2722(2) 0.17606(10) 0.195(2) Uani 1 1 d . . . . .
Cl11 Cl 0.2104(2) 0.1572(3) 0.28500(17) 0.149(3) Uani 1 1 d . . . . .
N10 N 0.2425(4) 0.2055(10) 0.1940(5) 0.196(12) Uiso 1 1 d D U . . .
C41 C 0.2323(5) 0.2562(11) 0.1866(3) 0.172(14) Uiso 1 1 d DG U . . .
H41 H 0.2358 0.2718 0.1721 0.206 Uiso 1 1 calc R . . . .
C42 C 0.2170(5) 0.2841(7) 0.2005(5) 0.151(12) Uiso 1 1 d DG U . . .
C43 C 0.2119(4) 0.2614(9) 0.2218(4) 0.138(11) Uiso 1 1 d DG U . . .
H43 H 0.2015 0.2805 0.2313 0.166 Uiso 1 1 calc R . . . .
C44 C 0.2221(5) 0.2107(10) 0.2292(3) 0.136(11) Uiso 1 1 d DG U . . .
H44 H 0.2186 0.1951 0.2437 0.163 Uiso 1 1 calc R . . . .
C45 C 0.2374(5) 0.1828(7) 0.2153(5) 0.166(13) Uiso 1 1 d DG U . . .
N3 N 0.1145(4) 0.2031(7) 0.1884(5) 0.155(10) Uiso 1 1 d . U . . .
C153 C 0.1127(4) 0.1588(10) 0.1732(3) 0.156(13) Uiso 1 1 d G U . . .
H153 H 0.0997 0.1587 0.1560 0.187 Uiso 1 1 calc R . . . .
C154 C 0.1299(5) 0.1146(8) 0.1832(4) 0.139(12) Uiso 1 1 d G U . . .
C152 C 0.1489(4) 0.1147(7) 0.2084(5) 0.160(13) Uiso 1 1 d G U . . .
H152 H 0.1607 0.0845 0.2152 0.192 Uiso 1 1 calc R . . . .
C151 C 0.1507(4) 0.1590(10) 0.2236(3) 0.123(10) Uiso 1 1 d G U . . .
H151 H 0.1637 0.1591 0.2408 0.148 Uiso 1 1 calc R . . . .
C150 C 0.1335(5) 0.2032(7) 0.2136(4) 0.135(11) Uiso 1 1 d G U . . .
N2 N 0.1171(4) 0.2958(9) 0.2127(3) 0.130(9) Uiso 1 1 d . U . . .
C145 C 0.1179(4) 0.3443(7) 0.2245(4) 0.151(12) Uiso 1 1 d G U . . .
H145 H 0.1054 0.3722 0.2156 0.182 Uiso 1 1 calc R . . . .
C146 C 0.1368(5) 0.3519(6) 0.2494(4) 0.126(11) Uiso 1 1 d G U . . .
C147 C 0.1550(4) 0.3111(9) 0.2625(3) 0.112(10) Uiso 1 1 d G U . . .
H147 H 0.1680 0.3163 0.2795 0.135 Uiso 1 1 calc R . . . .
C148 C 0.1543(4) 0.2626(7) 0.2506(4) 0.135(11) Uiso 1 1 d G U . . .
H148 H 0.1668 0.2347 0.2596 0.162 Uiso 1 1 calc R . . . .
C149 C 0.1353(4) 0.2549(6) 0.2257(4) 0.092(9) Uiso 1 1 d G U . . .
C202 C 0.3097(6) 0.1115(7) 0.3173(4) 0.115(10) Uiso 1 1 d D U . . .
N17 N 0.3375(4) 0.0917(9) 0.3323(5) 0.148(9) Uiso 1 1 d G U . . .
C205 C 0.3384(6) 0.0509(10) 0.3494(4) 0.220(18) Uiso 1 1 d G U . . .
H205 H 0.3574 0.0374 0.3597 0.264 Uiso 1 1 calc R . . . .
C206 C 0.3117(8) 0.0297(8) 0.3513(5) 0.26(2) Uiso 1 1 d G U . . .
C204 C 0.2840(6) 0.0495(10) 0.3363(6) 0.198(16) Uiso 1 1 d G U . . .
H204 H 0.2658 0.0351 0.3376 0.238 Uiso 1 1 calc R . . . .
C203 C 0.2830(4) 0.0904(10) 0.3192(5) 0.213(17) Uiso 1 1 d G U . . .
H203 H 0.2641 0.1039 0.3089 0.255 Uiso 1 1 calc R . . . .
F55 F 0.3579(4) 0.3571(10) 0.3145(5) 0.317(8) Uiso 1 1 d D U . . .
N24 N 0.2838(5) 0.2234(8) 0.3891(3) 0.137(9) Uiso 1 1 d . U . . .
C93 C 0.3070(4) 0.2569(8) 0.3880(4) 0.166(13) Uiso 1 1 d G U . . .
H93 H 0.3200 0.2721 0.4032 0.199 Uiso 1 1 calc R . . . .
C94 C 0.3110(4) 0.2683(7) 0.3645(5) 0.150(12) Uiso 1 1 d G U . . .
C95 C 0.2919(5) 0.2461(8) 0.3421(3) 0.126(10) Uiso 1 1 d G U . . .
H95 H 0.2947 0.2539 0.3261 0.151 Uiso 1 1 calc R . . . .
C96 C 0.2688(4) 0.2126(8) 0.3432(4) 0.154(12) Uiso 1 1 d G U . . .
H96 H 0.2557 0.1974 0.3280 0.185 Uiso 1 1 calc R . . . .
C97 C 0.2648(4) 0.2012(7) 0.3667(5) 0.143(12) Uiso 1 1 d G U . . .
C200 C 0.2910(4) 0.1827(9) 0.2845(4) 0.127(11) Uiso 1 1 d . U . . .
H200 H 0.2708 0.1740 0.2835 0.152 Uiso 1 1 calc R . . . .
C201 C 0.3151(6) 0.1568(7) 0.3018(4) 0.145(12) Uiso 1 1 d DG U . . .
N16 N 0.3447(4) 0.1695(8) 0.3033(3) 0.144(9) Uiso 1 1 d G U . . .
C198 C 0.3501(4) 0.2081(9) 0.2874(4) 0.129(11) Uiso 1 1 d G U . . .
H198 H 0.3703 0.2168 0.2884 0.155 Uiso 1 1 calc R . . . .
C197 C 0.3260(6) 0.2340(7) 0.2700(4) 0.200(16) Uiso 1 1 d DG U . . .
C199 C 0.2965(5) 0.2213(8) 0.2686(4) 0.170(13) Uiso 1 1 d G U . . .
H199 H 0.2800 0.2390 0.2567 0.204 Uiso 1 1 calc R . . . .
C250 C 0.1984(4) 0.3346(7) 0.3525(4) 0.120(10) Uiso 1 1 d . U . . .
C251 C 0.2084(3) 0.2960(9) 0.3392(4) 0.148(12) Uiso 1 1 d G U . . .
H251 H 0.2291 0.2951 0.3398 0.177 Uiso 1 1 calc R . . . .
C252 C 0.1883(5) 0.2587(7) 0.3250(4) 0.126(10) Uiso 1 1 d G U . . .
H252 H 0.1951 0.2323 0.3159 0.151 Uiso 1 1 calc R . . . .
C253 C 0.1581(4) 0.2601(7) 0.3240(3) 0.171(14) Uiso 1 1 d G U . . .
N29 N 0.1481(3) 0.2987(8) 0.3373(4) 0.121(8) Uiso 1 1 d G U . . .
C249 C 0.1683(5) 0.3360(7) 0.3516(3) 0.138(11) Uiso 1 1 d G U . . .
H249 H 0.1614 0.3624 0.3607 0.166 Uiso 1 1 calc R . . . .
F33 F 0.1419(6) 0.4285(9) 0.1798(5) 0.334(16) Uiso 1 1 d D U . . .
F38 F 0.2696(19) 0.402(4) 0.3160(7) 0.85(4) Uiso 1 1 d D U . . .
N4 N 0.0636(5) 0.2477(11) 0.1376(5) 0.226(14) Uiso 1 1 d . U . . .
C33 C 0.0789(4) 0.2604(10) 0.1204(6) 0.157(13) Uiso 1 1 d DG U . . .
C32 C 0.0644(6) 0.2555(16) 0.0942(6) 0.43(4) Uiso 1 1 d G U . . .
H32 H 0.0749 0.2643 0.0824 0.515 Uiso 1 1 calc R . . . .
C31 C 0.0347(6) 0.2379(18) 0.0852(4) 0.74(11) Uiso 1 1 d DG U . . .
H31 H 0.0248 0.2345 0.0673 0.892 Uiso 1 1 calc R . . . .
C30 C 0.0194(5) 0.2251(14) 0.1025(5) 0.479(10) Uiso 1 1 d DG U . . .
C29 C 0.0339(5) 0.2300(12) 0.1287(4) 0.37(3) Uiso 1 1 d DG U . . .
H29 H 0.0234 0.2213 0.1405 0.438 Uiso 1 1 calc R . . . .
N15 N 0.3731(7) 0.0616(10) 0.2956(4) 0.220(14) Uiso 1 1 d . U . . .
C1AA C 0.3892(5) 0.0740(8) 0.2789(5) 0.204(16) Uiso 1 1 d DG U . . .
C56 C 0.3807(7) 0.0524(11) 0.2545(5) 0.25(2) Uiso 1 1 d DG U . . .
C55 C 0.3561(7) 0.0185(12) 0.2467(5) 0.43(4) Uiso 1 1 d G U . . .
H55 H 0.3503 0.0038 0.2299 0.517 Uiso 1 1 calc R . . . .
C54 C 0.3400(6) 0.0061(11) 0.2634(7) 0.27(2) Uiso 1 1 d G U . . .
C53 C 0.3485(6) 0.0277(12) 0.2879(7) 0.25(2) Uiso 1 1 d G U . . .
H53 H 0.3375 0.0193 0.2993 0.298 Uiso 1 1 calc R . . . .
C248 C 0.2202(7) 0.3830(12) 0.3669(7) 0.144(12) Uiso 1 1 d . U . . .
B52 B 0.3866(4) 0.3372(7) 0.3185(4) 0.317(8) Uiso 1 1 d D U . . .
C195 C 0.3563(6) 0.2608(10) 0.2413(5) 0.123(10) Uiso 1 1 d D U . . .
F53 F 0.3893(6) 0.3164(11) 0.2961(4) 0.317(8) Uiso 1 1 d D U . . .
N23 N 0.2641(7) 0.1839(14) 0.4543(5) 0.231(15) Uiso 1 1 d . U . . .
C241 C 0.2461(7) 0.2187(11) 0.4625(5) 0.225(18) Uiso 1 1 d G U . . .
C240 C 0.2414(8) 0.2110(12) 0.4861(6) 0.36(3) Uiso 1 1 d G U . . .
H240 H 0.2291 0.2348 0.4917 0.429 Uiso 1 1 calc DR . . . .
C239 C 0.2549(8) 0.1686(13) 0.5014(5) 0.40(4) Uiso 1 1 d G U . . .
H239 H 0.2517 0.1633 0.5175 0.478 Uiso 1 1 calc R . . . .
C238 C 0.2729(7) 0.1338(11) 0.4931(6) 0.57(7) Uiso 1 1 d DG U . . .
C237 C 0.2776(6) 0.1415(13) 0.4696(6) 0.24(2) Uiso 1 1 d G U . . .
H237 H 0.2899 0.1177 0.4640 0.290 Uiso 1 1 calc R . . . .
F56 F 0.4079(5) 0.3764(9) 0.3271(5) 0.317(8) Uiso 1 1 d D U . . .
F63 F 0.4745(8) 0.096(3) 0.4835(11) 0.65(3) Uiso 1 1 d D U . . .
C52 C 0.3096(10) -0.0355(16) 0.2552(9) 0.207(16) Uiso 1 1 d . U . . .
C156 C 0.1304(11) 0.0674(18) 0.1707(9) 0.226(18) Uiso 1 1 d . U . . .
N6 N 0.1161(6) 0.2994(10) 0.1548(6) 0.169(10) Uiso 1 1 d D U . . .
C34 C 0.1105(5) 0.2786(10) 0.1303(6) 0.29(2) Uiso 1 1 d DG U . . .
C35 C 0.1313(8) 0.2861(12) 0.1172(4) 0.26(2) Uiso 1 1 d DG U . . .
H35 H 0.1274 0.2718 0.1005 0.312 Uiso 1 1 calc R . . . .
C36 C 0.1576(6) 0.3144(12) 0.1285(7) 0.199(16) Uiso 1 1 d DG U . . .
H36 H 0.1718 0.3195 0.1195 0.239 Uiso 1 1 calc R . . . .
C37 C 0.1632(5) 0.3352(10) 0.1529(7) 0.24(2) Uiso 1 1 d DG U . . .
C38 C 0.1425(7) 0.3277(10) 0.1661(4) 0.26(2) Uiso 1 1 d DG U . . .
H38 H 0.1463 0.3419 0.1828 0.313 Uiso 1 1 calc R . . . .
C40 C 0.2108(8) 0.3437(15) 0.1960(8) 0.177(14) Uiso 1 1 d . U . . .
C760 C 0.2289(8) 0.5265(14) 0.3832(7) 0.165(13) Uiso 1 1 d . U . . .
C196 C 0.3340(8) 0.2742(11) 0.2541(6) 0.193(15) Uiso 1 1 d D U . . .
C245 C 0.2454(5) 0.3079(10) 0.4106(4) 0.174(14) Uiso 1 1 d . U . . .
H245 H 0.2535 0.3114 0.3969 0.209 Uiso 1 1 calc R . . . .
N21 N 0.2541(4) 0.2660(8) 0.4276(5) 0.144(9) Uiso 1 1 d G U . . .
C242 C 0.2422(5) 0.2608(8) 0.4477(4) 0.173(14) Uiso 1 1 d G U . . .
C243 C 0.2215(5) 0.2975(10) 0.4508(4) 0.191(15) Uiso 1 1 d G U . . .
H243 H 0.2133 0.2939 0.4646 0.229 Uiso 1 1 calc DR . . . .
C244 C 0.2127(4) 0.3393(8) 0.4338(5) 0.144(12) Uiso 1 1 d G U . . .
H244 H 0.1986 0.3644 0.4360 0.173 Uiso 1 1 calc R . . . .
C246 C 0.2247(5) 0.3445(7) 0.4137(4) 0.134(11) Uiso 1 1 d G U . . .
C759 C 0.2383(9) 0.5242(15) 0.3600(8) 0.193(15) Uiso 1 1 d . U . . .
C209 C 0.2908(5) 0.0887(8) 0.4096(4) 0.201(16) Uiso 1 1 d D U . . .
H209 H 0.2695 0.0869 0.4018 0.241 Uiso 1 1 calc R . . . .
C210 C 0.3092(6) 0.0489(8) 0.4055(5) 0.235(19) Uiso 1 1 d G U . . .
C211 C 0.3404(6) 0.0515(9) 0.4169(5) 0.26(2) Uiso 1 1 d G U . . .
H211 H 0.3529 0.0243 0.4140 0.309 Uiso 1 1 calc R . . . .
C212 C 0.3532(4) 0.0940(10) 0.4324(5) 0.183(15) Uiso 1 1 d G U . . .
H212 H 0.3745 0.0958 0.4402 0.220 Uiso 1 1 calc R . . . .
C213 C 0.3348(4) 0.1338(8) 0.4366(4) 0.194(16) Uiso 1 1 d DG U . . .
N19 N 0.3036(4) 0.1312(7) 0.4252(4) 0.171(11) Uiso 1 1 d G U . . .
F54 F 0.3926(6) 0.2964(9) 0.3359(5) 0.317(8) Uiso 1 1 d D U . . .
B82 B 0.0961(7) -0.0005(13) 0.2345(6) 0.69(3) Uiso 1 1 d D U . . .
F64 F 0.4253(10) 0.088(2) 0.4807(10) 0.65(3) Uiso 1 1 d D U . . .
C208 C 0.2953(9) 0.0018(16) 0.3894(8) 0.201(16) Uiso 1 1 d . U . . .
F84 F 0.0713(9) -0.005(3) 0.2430(11) 0.69(3) Uiso 1 1 d D U . . .
C82 C 0.4246(5) 0.0299(7) 0.3523(4) 0.28(2) Uiso 1 1 d D U . . .
H82 H 0.4150 0.0115 0.3368 0.341 Uiso 1 1 calc R . . . .
C81 C 0.4517(5) 0.0114(8) 0.3690(5) 0.209(17) Uiso 1 1 d DG U . . .
C83 C 0.4658(4) 0.0383(10) 0.3916(5) 0.195(15) Uiso 1 1 d G U . . .
H83 H 0.4844 0.0256 0.4031 0.234 Uiso 1 1 calc R . . . .
C84 C 0.4528(5) 0.0837(10) 0.3976(4) 0.237(19) Uiso 1 1 d G U . . .
H84 H 0.4624 0.1021 0.4130 0.284 Uiso 1 1 calc R . . . .
C85 C 0.4257(5) 0.1022(8) 0.3808(4) 0.26(2) Uiso 1 1 d DG U . . .
N14 N 0.4116(4) 0.0753(7) 0.3582(4) 0.163(10) Uiso 1 1 d G U . . .
C571 C 0.4169(14) 0.4376(11) 0.1035(7) 0.457(8) Uiso 1 1 d D U . . .
Zn4A Zn 0.10399(10) 0.29349(18) 0.33985(10) 0.1735(19) Uani 1 1 d D . . . .
Zn4 Zn 0.45620(10) 0.53695(19) 0.33966(10) 0.1735(19) Uani 1 1 d . . . . .
Zn1 Zn 0.17367(11) 0.71098(19) 0.32815(11) 0.196(2) Uani 1 1 d . . . . .
Zn3 Zn 0.35411(11) 0.5627(2) 0.17849(9) 0.195(2) Uani 1 1 d . . . . .
Cl12 Cl 0.3083(2) 0.6747(3) 0.28589(19) 0.165(4) Uani 1 1 d . . . . .
N36 N 0.1865(4) 0.6589(9) 0.3622(4) 0.165(10) Uiso 1 1 d . U . . .
C505 C 0.1871(5) 0.6800(7) 0.3857(6) 0.177(14) Uiso 1 1 d G U . . .
C504 C 0.2017(5) 0.6533(10) 0.4083(4) 0.176(14) Uiso 1 1 d G U . . .
H504 H 0.2021 0.6678 0.4243 0.211 Uiso 1 1 calc R . . . .
C503 C 0.2157(4) 0.6054(9) 0.4074(4) 0.133(11) Uiso 1 1 d G U . . .
H503 H 0.2256 0.5872 0.4228 0.160 Uiso 1 1 calc R . . . .
C502 C 0.2151(4) 0.5843(7) 0.3839(5) 0.171(14) Uiso 1 1 d G U . . .
C501 C 0.2005(5) 0.6110(10) 0.3613(4) 0.130(11) Uiso 1 1 d G U . . .
H501 H 0.2002 0.5965 0.3453 0.156 Uiso 1 1 calc R . . . .
N25 N 0.1180(4) 0.2364(10) 0.3695(4) 0.141(9) Uiso 1 1 d . U . . .
C109 C 0.1295(5) 0.2589(7) 0.3937(6) 0.163(13) Uiso 1 1 d G U . . .
C108 C 0.1454(6) 0.2282(13) 0.4145(4) 0.229(18) Uiso 1 1 d G U . . .
H108 H 0.1532 0.2435 0.4310 0.275 Uiso 1 1 calc R . . . .
C107 C 0.1498(5) 0.1750(12) 0.4111(5) 0.211(17) Uiso 1 1 d G U . . .
H107 H 0.1606 0.1540 0.4253 0.253 Uiso 1 1 calc R . . . .
C106 C 0.1383(6) 0.1525(7) 0.3869(7) 0.205(16) Uiso 1 1 d G U . . .
C105 C 0.1224(5) 0.1832(11) 0.3661(4) 0.165(13) Uiso 1 1 d G U . . .
H105 H 0.1146 0.1678 0.3496 0.198 Uiso 1 1 calc R . . . .
N52 N 0.4101(3) 0.5318(9) 0.3368(4) 0.118(8) Uiso 1 1 d . U . . .
C598 C 0.3900(5) 0.5709(7) 0.3244(4) 0.139(12) Uiso 1 1 d G U . . .
C599 C 0.3608(5) 0.5716(8) 0.3261(4) 0.208(17) Uiso 1 1 d G U . . .
H599 H 0.3470 0.5983 0.3176 0.249 Uiso 1 1 calc R . . . .
C600 C 0.3517(4) 0.5332(10) 0.3402(4) 0.149(12) Uiso 1 1 d G U . . .
H600 H 0.3318 0.5337 0.3413 0.179 Uiso 1 1 calc R . . . .
C602 C 0.3719(5) 0.4941(8) 0.3526(4) 0.155(13) Uiso 1 1 d G U . . .
C601 C 0.4010(5) 0.4934(7) 0.3509(3) 0.135(11) Uiso 1 1 d G U . . .
H601 H 0.4148 0.4666 0.3594 0.162 Uiso 1 1 calc R . . . .
N49 N 0.4663(5) 0.5905(9) 0.3742(5) 0.199(12) Uiso 1 1 d . U . . .
C745 C 0.4572(6) 0.6425(10) 0.3691(4) 0.24(2) Uiso 1 1 d DG U . . .
H745 H 0.4525 0.6558 0.3521 0.290 Uiso 1 1 calc R . . . .
C746 C 0.4551(6) 0.6751(7) 0.3887(5) 0.206(17) Uiso 1 1 d G U . . .
C744 C 0.4621(6) 0.6557(9) 0.4136(4) 0.26(2) Uiso 1 1 d DG U . . .
H744 H 0.4607 0.6780 0.4270 0.309 Uiso 1 1 calc R . . . .
C743 C 0.4711(6) 0.6037(9) 0.4187(5) 0.24(2) Uiso 1 1 d G U . . .
H743 H 0.4759 0.5904 0.4357 0.294 Uiso 1 1 calc R . . . .
C742 C 0.4732(5) 0.5711(7) 0.3990(6) 0.185(15) Uiso 1 1 d DG U . . .
N33 N 0.1906(6) 0.6630(9) 0.3040(4) 0.163(10) Uiso 1 1 d . U . . .
C650 C 0.2187(6) 0.6751(8) 0.3017(4) 0.175(14) Uiso 1 1 d G U . . .
C651 C 0.2291(4) 0.6480(10) 0.2841(5) 0.176(14) Uiso 1 1 d G U . . .
H651 H 0.2483 0.6562 0.2825 0.211 Uiso 1 1 calc R . . . .
C652 C 0.2115(6) 0.6088(9) 0.2690(4) 0.133(11) Uiso 1 1 d G U . . .
H652 H 0.2186 0.5903 0.2570 0.159 Uiso 1 1 calc R . . . .
C654 C 0.1833(6) 0.5968(8) 0.2714(5) 0.204(16) Uiso 1 1 d G U . . .
C653 C 0.1729(4) 0.6238(11) 0.2889(5) 0.195(16) Uiso 1 1 d G U . . .
N35 N 0.1566(6) 0.7669(9) 0.2988(4) 0.158(10) Uiso 1 1 d . U . . .
C534 C 0.1296(6) 0.7471(9) 0.2825(6) 0.175(14) Uiso 1 1 d G U . . .
C535 C 0.1192(6) 0.7635(13) 0.2571(5) 0.38(4) Uiso 1 1 d G U . . .
H535 H 0.1008 0.7500 0.2459 0.462 Uiso 1 1 calc R . . . .
C536 C 0.1358(8) 0.7998(13) 0.2480(4) 0.231(19) Uiso 1 1 d G U . . .
H536 H 0.1287 0.8110 0.2307 0.277 Uiso 1 1 calc R . . . .
C538 C 0.1628(7) 0.8196(9) 0.2644(6) 0.236(19) Uiso 1 1 d G U . . .
C537 C 0.1732(5) 0.8032(10) 0.2898(6) 0.179(14) Uiso 1 1 d G U . . .
H537 H 0.1916 0.8168 0.3010 0.214 Uiso 1 1 calc R . . . .
N53 N 0.4337(5) 0.5977(7) 0.3121(4) 0.141(9) Uiso 1 1 d . U . . .
C593 C 0.4471(4) 0.6280(10) 0.2976(5) 0.179(14) Uiso 1 1 d G U . . .
H593 H 0.4672 0.6204 0.2978 0.214 Uiso 1 1 calc R . . . .
C594 C 0.4313(6) 0.6694(9) 0.2829(4) 0.194(16) Uiso 1 1 d G U . . .
C595 C 0.4020(6) 0.6805(7) 0.2827(4) 0.144(12) Uiso 1 1 d G U . . .
H595 H 0.3911 0.7088 0.2726 0.173 Uiso 1 1 calc R . . . .
C596 C 0.3885(4) 0.6502(10) 0.2971(5) 0.174(14) Uiso 1 1 d G U . . .
H596 H 0.3684 0.6577 0.2969 0.209 Uiso 1 1 calc R . . . .
C597 C 0.4043(5) 0.6087(8) 0.3118(4) 0.139(11) Uiso 1 1 d G U . . .
N27 N 0.0859(3) 0.3538(7) 0.3097(3) 0.134(9) Uiso 1 1 d D U . . .
C138 C 0.0545(3) 0.3550(7) 0.3017(3) 0.177(14) Uiso 1 1 d DG U . . .
C139 C 0.0387(4) 0.3774(9) 0.2782(4) 0.233(19) Uiso 1 1 d DG U . . .
H139 H 0.0172 0.3783 0.2727 0.279 Uiso 1 1 calc R . . . .
C140 C 0.0544(6) 0.3987(10) 0.2628(4) 0.26(2) Uiso 1 1 d G U . . .
H140 H 0.0437 0.4140 0.2468 0.318 Uiso 1 1 calc R . . . .
C142 C 0.0858(6) 0.3974(9) 0.2709(4) 0.26(2) Uiso 1 1 d G U . . .
C141 C 0.1016(4) 0.3750(8) 0.2943(4) 0.165(13) Uiso 1 1 d G U . . .
H141 H 0.1231 0.3742 0.2998 0.198 Uiso 1 1 calc R . . . .
N26 N 0.1145(4) 0.3383(8) 0.3757(4) 0.189(12) Uiso 1 1 d . U . . .
C110 C 0.1246(5) 0.3157(7) 0.4000(5) 0.164(13) Uiso 1 1 d G U . . .
C111 C 0.1315(5) 0.3474(9) 0.4217(4) 0.25(2) Uiso 1 1 d G U . . .
H111 H 0.1384 0.3320 0.4382 0.301 Uiso 1 1 calc R . . . .
C112 C 0.1283(5) 0.4016(8) 0.4191(3) 0.228(18) Uiso 1 1 d DG U . . .
H112 H 0.1330 0.4233 0.4339 0.273 Uiso 1 1 calc R . . . .
C114 C 0.1181(4) 0.4242(7) 0.3949(4) 0.192(15) Uiso 1 1 d DG U . . .
C113 C 0.1113(4) 0.3925(8) 0.3732(3) 0.143(12) Uiso 1 1 d DG U . . .
H113 H 0.1043 0.4079 0.3566 0.172 Uiso 1 1 calc R . . . .
N47 N 0.3362(5) 0.6332(8) 0.1886(5) 0.190(12) Uiso 1 1 d . U . . .
C701 C 0.3339(5) 0.6295(8) 0.2131(5) 0.139(11) Uiso 1 1 d G U . . .
C700 C 0.3224(5) 0.6713(10) 0.2235(4) 0.169(13) Uiso 1 1 d G U . . .
H700 H 0.3208 0.6687 0.2402 0.202 Uiso 1 1 calc R . . . .
C699 C 0.3132(5) 0.7169(9) 0.2092(5) 0.212(17) Uiso 1 1 d DG U . . .
H699 H 0.3053 0.7455 0.2163 0.254 Uiso 1 1 calc R . . . .
C698 C 0.3155(6) 0.7207(8) 0.1847(4) 0.27(2) Uiso 1 1 d DG U . . .
C697 C 0.3270(6) 0.6789(10) 0.1743(4) 0.26(2) Uiso 1 1 d DG U . . .
H697 H 0.3285 0.6815 0.1575 0.318 Uiso 1 1 calc R . . . .
F28 F 0.1488(6) 0.4490(8) 0.3293(5) 0.327(15) Uiso 1 1 d D U . . .
N32 N 0.2200(4) 0.7424(10) 0.3356(5) 0.168(11) Uiso 1 1 d . U . . .
C645 C 0.2347(7) 0.7837(10) 0.3511(4) 0.212(17) Uiso 1 1 d G U . . .
H645 H 0.2256 0.8001 0.3624 0.254 Uiso 1 1 calc R . . . .
C646 C 0.2626(7) 0.8011(9) 0.3500(5) 0.211(17) Uiso 1 1 d G U . . .
C647 C 0.2758(4) 0.7772(11) 0.3335(6) 0.221(18) Uiso 1 1 d G U . . .
H647 H 0.2949 0.7891 0.3327 0.265 Uiso 1 1 calc R . . . .
C648 C 0.2612(6) 0.7358(10) 0.3180(4) 0.164(13) Uiso 1 1 d G U . . .
H648 H 0.2702 0.7195 0.3066 0.197 Uiso 1 1 calc R . . . .
C649 C 0.2333(6) 0.7184(7) 0.3190(4) 0.143(12) Uiso 1 1 d G U . . .
B21 B 0.0154(5) 0.7091(9) 0.2193(4) 0.389(10) Uiso 1 1 d D U . . .
F29 F 0.1353(5) 0.5081(10) 0.2976(4) 0.276(12) Uiso 1 1 d D U . . .
C756 C 0.2725(5) 0.5861(9) 0.3426(4) 0.149(12) Uiso 1 1 d . U . . .
H756 H 0.2582 0.5785 0.3264 0.179 Uiso 1 1 calc R . . . .
C757 C 0.2699(4) 0.5621(7) 0.3646(6) 0.162(13) Uiso 1 1 d G U . . .
C758 C 0.2907(6) 0.5731(8) 0.3883(4) 0.145(12) Uiso 1 1 d G U . . .
N56 N 0.3142(5) 0.6082(9) 0.3902(4) 0.162(10) Uiso 1 1 d G U . . .
C754 C 0.3168(4) 0.6322(7) 0.3683(5) 0.139(11) Uiso 1 1 d G U . . .
C755 C 0.2960(6) 0.6211(8) 0.3445(4) 0.148(12) Uiso 1 1 d G U . . .
H755 H 0.2978 0.6375 0.3295 0.178 Uiso 1 1 calc R . . . .
F27 F 0.1837(5) 0.4801(10) 0.3122(5) 0.281(12) Uiso 1 1 d D U . . .
C707 C 0.3660(8) 0.4230(13) 0.2635(6) 0.145(12) Uiso 1 1 d . U . . .
C590 C 0.4340(5) 0.6489(7) 0.2300(4) 0.125(10) Uiso 1 1 d . U . . .
C589 C 0.4064(5) 0.6424(7) 0.2109(4) 0.176(14) Uiso 1 1 d G U . . .
H589 H 0.3924 0.6708 0.2064 0.211 Uiso 1 1 calc R . . . .
N43 N 0.3993(4) 0.5945(8) 0.1983(3) 0.182(11) Uiso 1 1 d DG U . . .
C586 C 0.4197(4) 0.5530(7) 0.2049(3) 0.173(14) Uiso 1 1 d DG U . . .
C587 C 0.4473(4) 0.5595(8) 0.2240(4) 0.157(13) Uiso 1 1 d DG U . . .
H587 H 0.4612 0.5312 0.2285 0.188 Uiso 1 1 calc R . . . .
C588 C 0.4544(4) 0.6075(9) 0.2366(3) 0.157(13) Uiso 1 1 d G U . . .
H588 H 0.4732 0.6119 0.2497 0.189 Uiso 1 1 calc R . . . .
N54 N 0.4685(4) 0.4867(10) 0.3719(5) 0.170(11) Uiso 1 1 d . U . . .
C741 C 0.4731(5) 0.5135(7) 0.3948(7) 0.195(16) Uiso 1 1 d DG U . . .
C740 C 0.4827(6) 0.4864(13) 0.4179(5) 0.229(18) Uiso 1 1 d G U . . .
H740 H 0.4858 0.5048 0.4336 0.275 Uiso 1 1 calc R . . . .
C739 C 0.4877(6) 0.4326(13) 0.4181(4) 0.29(2) Uiso 1 1 d G U . . .
H739 H 0.4943 0.4141 0.4339 0.344 Uiso 1 1 calc R . . . .
C738 C 0.4831(5) 0.4057(7) 0.3952(7) 0.188(15) Uiso 1 1 d DG U . . .
C737 C 0.4735(5) 0.4328(10) 0.3720(4) 0.139(11) Uiso 1 1 d G U . . .
H737 H 0.4704 0.4145 0.3564 0.167 Uiso 1 1 calc R . . . .
C136 C 0.01185(12) 0.3472(2) 0.31718(12) 0.29(2) Uiso 1 1 d D U . . .
H136 H 0.0002 0.3714 0.3048 0.353 Uiso 1 1 calc R . . . .
C137 C 0.03997(13) 0.3307(3) 0.31629(14) 0.206(17) Uiso 1 1 d DG U . . .
N30 N 0.05696(13) 0.2954(4) 0.33444(15) 0.195(12) Uiso 1 1 d DG U . . .
C133 C 0.04582(13) 0.2766(3) 0.35347(14) 0.201(16) Uiso 1 1 d DG U . . .
H133 H 0.0574 0.2524 0.3659 0.241 Uiso 1 1 calc R . . . .
C134 C 0.01771(12) 0.2930(2) 0.35436(13) 0.30(3) Uiso 1 1 d DG U . . .
C135 C 0.00072(11) 0.3284(3) 0.33622(13) 0.45(5) Uiso 1 1 d DG U . . .
H135 H -0.0185 0.3396 0.3368 0.541 Uiso 1 1 calc R . . . .
N48 N 0.3815(4) 0.4981(6) 0.1765(4) 0.191(12) Uiso 1 1 d D U . . .
C119 C 0.4115(4) 0.5043(7) 0.1914(4) 0.185(15) Uiso 1 1 d DG U . . .
C585 C 0.4318(4) 0.4628(8) 0.1941(5) 0.31(3) Uiso 1 1 d DG U . . .
H585 H 0.4523 0.4671 0.2043 0.371 Uiso 1 1 calc R . . . .
C584 C 0.4220(4) 0.4152(7) 0.1819(5) 0.226(18) Uiso 1 1 d DG U . . .
H584 H 0.4358 0.3869 0.1838 0.271 Uiso 1 1 calc R . . . .
C583 C 0.3919(4) 0.4091(6) 0.1670(4) 0.171(14) Uiso 1 1 d DG U . . .
C582 C 0.3717(4) 0.4505(7) 0.1643(3) 0.118(10) Uiso 1 1 d DG U . . .
H582 H 0.3512 0.4463 0.1541 0.142 Uiso 1 1 calc R . . . .
C521 C 0.0320(8) 0.6778(10) 0.3302(9) 0.347(7) Uiso 1 1 d D U . . .
C255 C 0.1385(5) 0.1825(10) 0.2965(5) 0.150(12) Uiso 1 1 d . U . . .
H255 H 0.1580 0.1734 0.2958 0.180 Uiso 1 1 calc R . . . .
C254 C 0.1353(5) 0.2220(9) 0.3130(4) 0.154(12) Uiso 1 1 d G U . . .
N28 N 0.1068(7) 0.2353(7) 0.3140(4) 0.175(11) Uiso 1 1 d G U . . .
C257 C 0.0813(4) 0.2092(11) 0.2985(5) 0.191(15) Uiso 1 1 d G U . . .
H257 H 0.0618 0.2183 0.2992 0.229 Uiso 1 1 calc R . . . .
C258 C 0.0845(5) 0.1697(10) 0.2820(4) 0.223(18) Uiso 1 1 d DG U . . .
C256 C 0.1131(7) 0.1564(7) 0.2810(4) 0.153(12) Uiso 1 1 d G U . . .
H256 H 0.1152 0.1294 0.2698 0.184 Uiso 1 1 calc R . . . .
C603 C 0.3536(8) 0.4519(14) 0.3658(7) 0.170(13) Uiso 1 1 d . U . . .
C104 C 0.1412(8) 0.0937(13) 0.3751(7) 0.148(12) Uiso 1 1 d . U . . .
F23 F -0.0101(6) 0.6995(14) 0.1987(5) 0.389(10) Uiso 1 1 d D U . . .
C121 C 0.0747(8) 0.4796(19) 0.4130(10) 0.35(2) Uiso 0.26(2) 1 d D U P A 1
F34 F 0.1321(7) 0.4716(12) 0.2127(5) 0.370(18) Uiso 1 1 d D U . . .
C73 C 0.5061(10) 0.0155(11) 0.3199(9) 0.4023(13) Uiso 1 1 d D U . . .
N44 N 0.3482(12) 0.5859(18) 0.1395(9) 0.455(8) Uiso 1 1 d . U . . .
C558 C 0.3208(10) 0.5791(17) 0.1202(11) 0.455(8) Uiso 1 1 d G U . . .
C559 C 0.3185(8) 0.5901(19) 0.0949(10) 0.455(8) Uiso 1 1 d G U . . .
H559 H 0.2998 0.5854 0.0817 0.547 Uiso 1 1 calc R . . . .
C560 C 0.3437(8) 0.6079(18) 0.0888(7) 0.456(8) Uiso 1 1 d DG U . . .
H560 H 0.3421 0.6154 0.0715 0.547 Uiso 1 1 calc R . . . .
C562 C 0.3711(8) 0.6148(15) 0.1081(6) 0.456(8) Uiso 1 1 d DG U . . .
C561 C 0.3734(10) 0.6038(17) 0.1334(6) 0.455(8) Uiso 1 1 d DG U . . .
H561 H 0.3921 0.6085 0.1466 0.547 Uiso 1 1 calc R . . . .
F30 F 0.1662(5) 0.5325(8) 0.3369(4) 0.258(11) Uiso 1 1 d D U . . .
C643 C 0.3033(9) 0.8362(16) 0.3910(8) 0.210(17) Uiso 1 1 d D U . . .
C604 C 0.3814(9) 0.4370(15) 0.3925(8) 0.187(15) Uiso 1 1 d . U . . .
N45 N 0.3081(4) 0.5358(9) 0.1555(6) 0.184(11) Uiso 1 1 d . U . . .
C557 C 0.2971(8) 0.5563(9) 0.1308(6) 0.207(16) Uiso 1 1 d G U . . .
C556 C 0.2663(9) 0.5540(11) 0.1176(4) 0.28(2) Uiso 1 1 d G U . . .
H556 H 0.2587 0.5680 0.1008 0.341 Uiso 1 1 calc R . . . .
C555 C 0.2466(5) 0.5313(13) 0.1290(7) 0.30(3) Uiso 1 1 d G U . . .
H555 H 0.2255 0.5297 0.1199 0.365 Uiso 1 1 calc R . . . .
C554 C 0.2576(7) 0.5108(10) 0.1536(7) 0.213(17) Uiso 1 1 d DG U . . .
C553 C 0.2884(7) 0.5130(9) 0.1669(4) 0.159(13) Uiso 1 1 d G U . . .
H553 H 0.2959 0.4990 0.1837 0.191 Uiso 1 1 calc R . . . .
C143 C 0.1074(9) 0.4288(14) 0.2538(7) 0.173(14) Uiso 1 1 d . U . . .
C708 C 0.3918(11) 0.4049(17) 0.2589(9) 0.219(18) Uiso 1 1 d . U . . .
F22 F 0.0220(8) 0.6645(10) 0.2343(6) 0.389(10) Uiso 1 1 d D U . . .
C259 C 0.0599(7) 0.1318(12) 0.2715(7) 0.179(14) Uiso 1 1 d D U . . .
C123 C 0.0208(8) 0.4728(16) 0.3949(15) 0.41(3) Uiso 0.26(2) 1 d D U P A 1
F39 F 0.2358(13) 0.429(2) 0.2791(16) 0.85(4) Uiso 1 1 d D U . . .
F24 F 0.0103(8) 0.7504(11) 0.2337(6) 0.389(10) Uiso 1 1 d D U . . .
F81 F 0.0847(9) 0.006(5) 0.2885(11) 1.06(6) Uiso 1 1 d D U . . .
C719 C 0.5811(9) 0.5781(12) 0.3680(7) 0.397(8) Uiso 1 1 d D U . . .
C720 C 0.5872(11) 0.6309(12) 0.3653(8) 0.397(8) Uiso 1 1 d DG U . . .
H720 H 0.5746 0.6506 0.3513 0.476 Uiso 1 1 calc R . . . .
C721 C 0.6117(11) 0.6549(13) 0.3831(10) 0.397(8) Uiso 1 1 d G U . . .
H721 H 0.6159 0.6910 0.3812 0.477 Uiso 1 1 calc R . . . .
C722 C 0.6302(10) 0.6261(18) 0.4035(9) 0.397(8) Uiso 1 1 d G U . . .
H722 H 0.6470 0.6425 0.4156 0.476 Uiso 1 1 calc R . . . .
C723 C 0.6241(8) 0.5733(18) 0.4062(7) 0.397(8) Uiso 1 1 d DG U . . .
H723 H 0.6367 0.5536 0.4202 0.477 Uiso 1 1 calc R . . . .
C724 C 0.5995(8) 0.5493(12) 0.3884(6) 0.397(8) Uiso 1 1 d DG U . . .
C510 C 0.1483(6) 0.8036(11) 0.3538(4) 0.251(8) Uiso 1 1 d D U . . .
H510 H 0.1461 0.8227 0.3384 0.301 Uiso 1 1 calc R . . . .
N31 N 0.1651(6) 0.7573(11) 0.3586(6) 0.251(8) Uiso 1 1 d G U . . .
C506 C 0.1684(6) 0.7294(9) 0.3811(7) 0.251(8) Uiso 1 1 d G U . . .
C507 C 0.1549(7) 0.7478(10) 0.3987(5) 0.251(8) Uiso 1 1 d G U . . .
H507 H 0.1572 0.7287 0.4141 0.301 Uiso 1 1 calc R . . . .
C508 C 0.1382(6) 0.7941(10) 0.3939(4) 0.251(8) Uiso 1 1 d DG U . . .
H508 H 0.1290 0.8066 0.4060 0.301 Uiso 1 1 calc R . . . .
C509 C 0.1349(5) 0.8220(9) 0.3715(4) 0.251(8) Uiso 1 1 d DG U . . .
C591 C 0.4336(7) 0.7045(12) 0.2404(7) 0.147(12) Uiso 1 1 d . U . . .
F8 F 0.3543(11) 0.799(2) 0.2681(16) 0.79(4) Uiso 1 1 d D U . . .
F78 F 0.1303(15) -0.024(3) 0.2885(14) 1.06(6) Uiso 1 1 d D U . . .
C144 C 0.1361(8) 0.4068(13) 0.2618(6) 0.150(12) Uiso 1 1 d . U . . .
F83 F 0.1156(12) 0.0371(19) 0.2488(11) 0.69(3) Uiso 1 1 d D U . . .
C644 C 0.2701(12) 0.855(2) 0.3700(10) 0.26(2) Uiso 1 1 d . U . . .
N60 N 0.3191(6) 0.6978(9) 0.4236(5) 0.209(13) Uiso 1 1 d . U . . .
C641 C 0.3208(5) 0.7421(10) 0.4094(5) 0.217(17) Uiso 1 1 d DG U . . .
H641 H 0.3366 0.7451 0.4019 0.260 Uiso 1 1 calc R . . . .
C642 C 0.2995(5) 0.7820(9) 0.4061(5) 0.233(19) Uiso 1 1 d G U . . .
C640 C 0.2765(5) 0.7775(10) 0.4170(5) 0.207(16) Uiso 1 1 d DG U . . .
H640 H 0.2619 0.8048 0.4148 0.248 Uiso 1 1 calc R . . . .
C639 C 0.2747(6) 0.7332(12) 0.4313(5) 0.27(2) Uiso 1 1 d G U . . .
H639 H 0.2590 0.7301 0.4388 0.318 Uiso 1 1 calc R . . . .
C638 C 0.2960(7) 0.6933(10) 0.4346(5) 0.235(19) Uiso 1 1 d G U . . .
N59 N 0.3704(5) 0.5606(7) 0.4251(5) 0.133(9) Uiso 1 1 d . U . . .
C605 C 0.3686(4) 0.5206(9) 0.4075(4) 0.172(14) Uiso 1 1 d G U . . .
H605 H 0.3518 0.5188 0.3922 0.207 Uiso 1 1 calc R . . . .
C606 C 0.3914(6) 0.4831(7) 0.4121(4) 0.109(9) Uiso 1 1 d G U . . .
C607 C 0.4160(5) 0.4857(9) 0.4343(5) 0.193(15) Uiso 1 1 d G U . . .
H607 H 0.4316 0.4601 0.4375 0.232 Uiso 1 1 calc R . . . .
C608 C 0.4178(5) 0.5257(12) 0.4519(4) 0.28(2) Uiso 1 1 d G U . . .
H608 H 0.4347 0.5275 0.4671 0.338 Uiso 1 1 calc R . . . .
C609 C 0.3950(6) 0.5632(8) 0.4473(4) 0.200(16) Uiso 1 1 d G U . . .
C610 C 0.4049(6) 0.6089(10) 0.4650(6) 0.300(10) Uiso 1 1 d D U . . .
N58 N 0.3838(6) 0.6485(9) 0.4553(5) 0.300(10) Uiso 1 1 d G U . . .
C614 C 0.3827(7) 0.6919(9) 0.4703(5) 0.300(10) Uiso 1 1 d DG U . . .
H614 H 0.3683 0.7189 0.4636 0.360 Uiso 1 1 calc R . . . .
C613 C 0.4027(7) 0.6958(12) 0.4951(5) 0.300(10) Uiso 1 1 d DG U . . .
C612 C 0.4238(6) 0.6563(14) 0.5048(5) 0.301(10) Uiso 1 1 d DG U . . .
H612 H 0.4374 0.6589 0.5217 0.361 Uiso 1 1 calc R . . . .
C611 C 0.4249(6) 0.6128(12) 0.4898(6) 0.301(10) Uiso 1 1 d G U . . .
H611 H 0.4393 0.5858 0.4964 0.361 Uiso 1 1 calc R . . . .
B62 B 0.4451(7) 0.1053(13) 0.4683(6) 0.65(3) Uiso 1 1 d D U . . .
Zn2 Zn 0.17557(13) 0.6764(2) 0.16949(11) 0.217(3) Uani 1 1 d D . . . .
C551 C 0.2421(6) 0.4904(11) 0.1930(6) 0.126(10) Uiso 1 1 d . U . . .
C540 C 0.1871(10) 0.8496(18) 0.2343(9) 0.224(18) Uiso 1 1 d . U . . .
C685 C 0.1439(2) 0.5854(6) 0.12972(19) 0.28(2) Uiso 1 1 d D U . . .
H685 H 0.1310 0.5793 0.1399 0.338 Uiso 1 1 calc R . . . .
N39 N 0.1659(4) 0.6244(6) 0.1367(3) 0.250(16) Uiso 1 1 d G U . . .
C689 C 0.1848(4) 0.6333(7) 0.1219(4) 0.202(16) Uiso 1 1 d DG U . . .
C688 C 0.1816(4) 0.6032(8) 0.1001(4) 0.28(2) Uiso 1 1 d G U . . .
H688 H 0.1945 0.6093 0.0899 0.333 Uiso 1 1 calc R . . . .
C687 C 0.1596(4) 0.5642(7) 0.0931(3) 0.34(3) Uiso 1 1 d DG U . . .
H687 H 0.1574 0.5437 0.0782 0.413 Uiso 1 1 calc R . . . .
C686 C 0.1408(3) 0.5554(6) 0.1079(2) 0.210(17) Uiso 1 1 d DG U . . .
F32 F 0.1784(5) 0.4524(9) 0.2165(4) 0.249(10) Uiso 1 1 d D U . . .
B31 B 0.1516(4) 0.4668(7) 0.1984(4) 0.34(4) Uiso 1 1 d D U . . .
C656 C 0.1344(10) 0.5648(16) 0.2430(8) 0.203(16) Uiso 1 1 d . U . . .
C655 C 0.1699(10) 0.5491(17) 0.2527(8) 0.217(17) Uiso 1 1 d . U . . .
B87 B 0.0800(7) 0.0990(13) 0.0873(6) 0.69(3) Uiso 1 1 d D U . . .
F45 F 0.2875(6) 0.3772(11) 0.2178(4) 0.306(14) Uiso 1 1 d D U . . .
B42 B 0.2932(5) 0.3693(8) 0.1949(4) 0.48(7) Uiso 1 1 d D U . . .
F44 F 0.2695(7) 0.3828(14) 0.1735(5) 0.41(2) Uiso 1 1 d D U . . .
F46 F 0.3035(6) 0.3193(8) 0.1924(5) 0.310(14) Uiso 1 1 d D U . . .
F43 F 0.3108(8) 0.4076(10) 0.1888(6) 0.368(18) Uiso 1 1 d D U . . .
C167 C 0.2709(8) 0.3205(12) 0.1094(7) 0.348(8) Uiso 1 1 d D U . . .
C172 C 0.2806(7) 0.3175(11) 0.0880(6) 0.349(8) Uiso 1 1 d DG U . . .
C171 C 0.2985(8) 0.3573(15) 0.0830(7) 0.348(8) Uiso 1 1 d DG U . . .
H171 H 0.3051 0.3553 0.0684 0.418 Uiso 1 1 calc R . . . .
C170 C 0.3065(8) 0.4002(12) 0.0994(9) 0.348(8) Uiso 1 1 d G U . . .
H170 H 0.3187 0.4274 0.0960 0.417 Uiso 1 1 calc R . . . .
C169 C 0.2967(8) 0.4032(11) 0.1209(8) 0.348(8) Uiso 1 1 d G U . . .
H169 H 0.3023 0.4325 0.1321 0.417 Uiso 1 1 calc R . . . .
C168 C 0.2789(9) 0.3634(15) 0.1258(6) 0.348(8) Uiso 1 1 d G U . . .
H168 H 0.2723 0.3655 0.1405 0.417 Uiso 1 1 calc R . . . .
F50 F 0.2931(6) 0.4135(10) 0.3766(4) 0.259(11) Uiso 1 1 d D U . . .
C92 C 0.3368(7) 0.3064(12) 0.3637(6) 0.138(11) Uiso 1 1 d . U . . .
C47 C 0.2480(6) 0.0994(14) 0.2408(5) 0.212(17) Uiso 1 1 d . U . . .
H47 H 0.2392 0.1143 0.2526 0.255 Uiso 1 1 calc R . . . .
C46 C 0.2490(5) 0.1282(8) 0.2196(7) 0.170(14) Uiso 1 1 d G U . . .
N7 N 0.2618(6) 0.1065(12) 0.2022(4) 0.197(12) Uiso 1 1 d G U . . .
C50 C 0.2738(5) 0.0560(13) 0.2061(5) 0.223(18) Uiso 1 1 d G U . . .
H50 H 0.2826 0.0411 0.1942 0.268 Uiso 1 1 calc R . . . .
C49 C 0.2728(6) 0.0272(8) 0.2273(7) 0.190(15) Uiso 1 1 d DG U . . .
C48 C 0.2599(7) 0.0489(13) 0.2447(5) 0.236(19) Uiso 1 1 d G U . . .
H48 H 0.2593 0.0292 0.2592 0.283 Uiso 1 1 calc R . . . .
F69 F 0.4796(7) 0.1209(13) 0.2015(5) 0.373(10) Uiso 1 1 d D U . . .
F70 F 0.4735(8) 0.0820(10) 0.2363(6) 0.373(10) Uiso 1 1 d D U . . .
F14 F 0.2504(10) 0.928(2) 0.3226(7) 0.56(2) Uiso 1 1 d D U . . .
F15 F 0.2567(12) 0.9643(15) 0.2871(8) 0.56(2) Uiso 1 1 d D U . . .
B11 B 0.2636(6) 0.9218(12) 0.3035(6) 0.56(2) Uiso 1 1 d D U . . .
C236 C 0.2866(7) 0.0966(14) 0.5091(6) 0.30(3) Uiso 1 1 d . U . . .
C235 C 0.2699(9) 0.0584(17) 0.5167(9) 0.41(4) Uiso 1 1 d DG U . . .
H235 H 0.2484 0.0593 0.5104 0.494 Uiso 1 1 calc R . . . .
C234 C 0.2846(14) 0.0190(17) 0.5335(10) 0.50(5) Uiso 1 1 d G U . . .
H234 H 0.2731 -0.0071 0.5388 0.597 Uiso 1 1 calc R . . . .
C233 C 0.3160(14) 0.0177(19) 0.5428(9) 0.56(7) Uiso 1 1 d G U . . .
H233 H 0.3260 -0.0092 0.5543 0.670 Uiso 1 1 calc R . . . .
C232 C 0.3327(10) 0.056(2) 0.5351(11) 0.67(9) Uiso 1 1 d G U . . .
H232 H 0.3542 0.0551 0.5414 0.801 Uiso 1 1 calc R . . . .
C231 C 0.3181(7) 0.0954(19) 0.5183(9) 0.43(4) Uiso 1 1 d DG U . . .
C592 C 0.4514(10) 0.7054(17) 0.2717(9) 0.214(17) Uiso 1 1 d . U . . .
B67 B 0.4658(5) 0.1251(9) 0.2203(4) 0.373(10) Uiso 1 1 d D U . . .
C725 C 0.5940(12) 0.4896(14) 0.3904(8) 0.398(8) Uiso 1 1 d D U . . .
C68 C 0.4996(9) 0.2274(12) 0.3147(6) 0.4022(13) Uiso 1 1 d D U . . .
C67 C 0.5205(8) 0.2676(16) 0.3238(8) 0.4022(13) Uiso 1 1 d DG U . . .
H67 H 0.5415 0.2601 0.3291 0.483 Uiso 1 1 calc R . . . .
C66 C 0.5105(12) 0.3187(14) 0.3250(8) 0.4022(13) Uiso 1 1 d G U . . .
H66 H 0.5248 0.3462 0.3312 0.483 Uiso 1 1 calc R . . . .
C65 C 0.4797(14) 0.3297(16) 0.3172(8) 0.4022(13) Uiso 1 1 d G U . . .
H65 H 0.4729 0.3646 0.3181 0.483 Uiso 1 1 calc R . . . .
C64 C 0.4589(9) 0.290(2) 0.3082(9) 0.4022(13) Uiso 1 1 d G U . . .
H64 H 0.4378 0.2970 0.3028 0.483 Uiso 1 1 calc R . . . .
C63 C 0.4688(8) 0.2384(19) 0.3069(8) 0.4022(13) Uiso 1 1 d DG U . . .
C573 C 0.4055(13) 0.3479(11) 0.1040(8) 0.458(8) Uiso 1 1 d D U . . .
C572 C 0.4100(16) 0.3930(13) 0.0895(6) 0.458(8) Uiso 1 1 d D U . . .
F51 F 0.3146(9) 0.4597(11) 0.4129(6) 0.40(2) Uiso 1 1 d D U . . .
C115 C 0.1163(6) 0.4809(7) 0.3922(6) 0.23(2) Uiso 0.26(2) 1 d D U P A 1
C120 C 0.0957(8) 0.5088(10) 0.4007(8) 0.29(2) Uiso 0.26(2) 1 d DG U P A 1
C0AA C 0.0939(12) 0.5632(10) 0.3981(11) 0.29(2) Uiso 0.26(2) 1 d DG U P A 1
C118 C 0.1127(16) 0.5896(7) 0.3870(12) 0.26(2) Uiso 0.26(2) 1 d G U P A 1
C117 C 0.1334(15) 0.5616(11) 0.3785(12) 0.23(2) Uiso 0.26(2) 1 d G U P A 1
C116 C 0.1352(11) 0.5073(11) 0.3811(9) 0.22(2) Uiso 0.26(2) 1 d DG U P A 1
C247 C 0.2176(6) 0.3868(11) 0.3943(6) 0.127(11) Uiso 1 1 d . U . . .
F49 F 0.2954(7) 0.3774(10) 0.4126(6) 0.326(15) Uiso 1 1 d D U . . .
C633 C 0.2940(6) 0.5450(9) 0.4699(5) 0.25(2) Uiso 1 1 d D U . . .
C57 C 0.3136(5) 0.5568(10) 0.4562(5) 0.162(13) Uiso 1 1 d DG U . . .
H57 H 0.3271 0.5307 0.4538 0.194 Uiso 1 1 calc R . . . .
N637 N 0.3136(5) 0.6068(11) 0.4459(4) 0.219(14) Uiso 1 1 d G U . . .
C636 C 0.2939(6) 0.6449(8) 0.4494(5) 0.24(2) Uiso 1 1 d G U . . .
C635 C 0.2742(6) 0.6331(10) 0.4631(5) 0.181(14) Uiso 1 1 d G U . . .
H635 H 0.2607 0.6592 0.4655 0.217 Uiso 1 1 calc R . . . .
C634 C 0.2742(5) 0.5832(11) 0.4734(5) 0.32(3) Uiso 1 1 d DG U . . .
H634 H 0.2608 0.5751 0.4827 0.388 Uiso 1 1 calc R . . . .
F88 F 0.0795(16) 0.117(3) 0.1109(8) 0.69(3) Uiso 1 1 d D U . . .
F86 F 0.1110(14) -0.0482(16) 0.2372(14) 0.69(3) Uiso 1 1 d D U . . .
F91 F 0.0899(15) 0.0476(14) 0.0892(14) 0.69(3) Uiso 1 1 d D U . . .
C24 C -0.0643(6) 0.2449(13) 0.0803(8) 0.479(9) Uiso 1 1 d D U . . .
H24 H -0.0784 0.2729 0.0779 0.575 Uiso 1 1 calc R . . . .
C23 C -0.0335(6) 0.2552(10) 0.0895(7) 0.479(9) Uiso 1 1 d DG U . . .
C28 C -0.0128(5) 0.2142(10) 0.0930(5) 0.479(9) Uiso 1 1 d DG U . . .
C27 C -0.0231(7) 0.1629(10) 0.0872(8) 0.479(9) Uiso 1 1 d DG U . . .
H27 H -0.0090 0.1349 0.0896 0.575 Uiso 1 1 calc R . . . .
C26 C -0.0539(8) 0.1527(12) 0.0780(8) 0.479(9) Uiso 1 1 d G U . . .
H26 H -0.0609 0.1176 0.0741 0.575 Uiso 1 1 calc R . . . .
C25 C -0.0746(6) 0.1937(15) 0.0745(7) 0.479(9) Uiso 1 1 d G U . . .
H25 H -0.0956 0.1866 0.0683 0.575 Uiso 1 1 calc R . . . .
F13 F 0.2946(6) 0.918(2) 0.3143(10) 0.56(2) Uiso 1 1 d D U . . .
F71 F 0.4347(5) 0.1267(13) 0.2093(6) 0.373(10) Uiso 1 1 d D U . . .
C225 C 0.3872(9) 0.2909(17) 0.5265(11) 0.35(3) Uiso 1 1 d D U . . .
C227 C 0.3704(10) 0.2008(12) 0.5367(15) 0.59(5) Uiso 1 1 d D U . . .
C226 C 0.3584(12) 0.2927(11) 0.5345(10) 0.39(4) Uiso 1 1 d D U . . .
C368 C 0.1520(11) 0.0417(17) 0.1598(9) 0.26(2) Uiso 1 1 d D U . . .
F25 F 0.0395(6) 0.7209(14) 0.2106(6) 0.389(10) Uiso 1 1 d D U . . .
C513 C 0.1037(8) 0.9556(9) 0.3773(6) 0.350(8) Uiso 1 1 d . U . . .
H513 H 0.1082 0.9845 0.3888 0.420 Uiso 1 1 calc R . . . .
C514 C 0.0791(7) 0.9583(10) 0.3550(7) 0.350(8) Uiso 1 1 d G U . . .
H514 H 0.0669 0.9890 0.3513 0.420 Uiso 1 1 calc R . . . .
C515 C 0.0725(6) 0.9161(11) 0.3380(6) 0.350(8) Uiso 1 1 d DG U . . .
H515 H 0.0558 0.9180 0.3228 0.420 Uiso 1 1 calc R . . . .
C516 C 0.0905(5) 0.8713(9) 0.3434(5) 0.350(7) Uiso 1 1 d DG U . . .
C511 C 0.1150(6) 0.8686(9) 0.3657(5) 0.350(8) Uiso 1 1 d DG U . . .
C512 C 0.1216(7) 0.9108(10) 0.3826(5) 0.350(8) Uiso 1 1 d DG U . . .
H512 H 0.1384 0.9090 0.3979 0.420 Uiso 1 1 calc R . . . .
F10 F 0.3073(12) 0.825(4) 0.2452(8) 0.79(4) Uiso 1 1 d D U . . .
F9 F 0.3397(18) 0.8814(15) 0.2723(18) 0.79(4) Uiso 1 1 d D U . . .
F90 F 0.0511(8) 0.102(3) 0.0701(10) 0.69(3) Uiso 1 1 d D U . . .
F66 F 0.4396(15) 0.078(2) 0.4455(8) 0.65(3) Uiso 1 1 d D U . . .
C747 C 0.4488(10) 0.7374(16) 0.3832(7) 0.201(16) Uiso 1 1 d D U . . .
B26 B 0.1585(4) 0.4926(7) 0.3190(3) 0.31(3) Uiso 1 1 d D U . . .
C90 C 0.3798(5) 0.2424(7) 0.3842(6) 0.175(14) Uiso 1 1 d . U . . .
C89 C 0.3746(4) 0.2167(10) 0.3609(4) 0.169(13) Uiso 1 1 d G U . . .
H89 H 0.3613 0.2318 0.3456 0.203 Uiso 1 1 calc R . . . .
N13 N 0.3886(5) 0.1690(9) 0.3598(4) 0.140(9) Uiso 1 1 d G U . . .
C86 C 0.4080(5) 0.1469(7) 0.3820(6) 0.184(15) Uiso 1 1 d G U . . .
C87 C 0.4133(5) 0.1725(11) 0.4054(4) 0.198(16) Uiso 1 1 d G U . . .
H87 H 0.4265 0.1574 0.4206 0.238 Uiso 1 1 calc R . . . .
C88 C 0.3992(6) 0.2203(11) 0.4065(4) 0.171(13) Uiso 1 1 d G U . . .
H88 H 0.4028 0.2378 0.4224 0.205 Uiso 1 1 calc R . . . .
C260 C 0.0533(9) 0.1334(11) 0.2383(8) 0.206(16) Uiso 1 1 d D U . . .
F85 F 0.0865(15) 0.014(3) 0.2091(7) 0.69(3) Uiso 1 1 d D U . . .
F36 F 0.1536(6) 0.5150(8) 0.1875(5) 0.272(12) Uiso 1 1 d D U . . .
C532 C 0.0815(8) 0.6960(13) 0.2742(5) 0.25(2) Uiso 1 1 d . U . . .
H532 H 0.0701 0.7126 0.2587 0.298 Uiso 1 1 calc R . . . .
C531 C 0.0683(5) 0.6575(15) 0.2851(8) 0.30(3) Uiso 1 1 d G U . . .
H531 H 0.0478 0.6478 0.2770 0.355 Uiso 1 1 calc R . . . .
C530 C 0.0850(9) 0.6332(11) 0.3078(8) 0.33(3) Uiso 1 1 d DG U . . .
C529 C 0.1150(8) 0.6474(11) 0.3196(4) 0.219(18) Uiso 1 1 d G U . . .
H529 H 0.1264 0.6308 0.3351 0.263 Uiso 1 1 calc R . . . .
N34 N 0.1282(5) 0.6860(11) 0.3087(6) 0.172(11) Uiso 1 1 d G U . . .
C533 C 0.1115(8) 0.7103(9) 0.2860(6) 0.219(18) Uiso 1 1 d G U . . .
C91 C 0.3646(8) 0.2946(13) 0.3849(7) 0.151(12) Uiso 1 1 d . U . . .
C520 C 0.0386(12) 0.7329(10) 0.3359(7) 0.348(7) Uiso 1 1 d D U . . .
C9 C 0.0414(6) 0.4287(7) 0.1668(4) 0.191(15) Uiso 1 1 d D U . . .
C10 C 0.0616(5) 0.3904(11) 0.1642(4) 0.200(16) Uiso 1 1 d G U . . .
H10 H 0.0749 0.3978 0.1546 0.239 Uiso 1 1 calc R . . . .
N5 N 0.0622(5) 0.3415(9) 0.1755(4) 0.154(10) Uiso 1 1 d G U . . .
C6 C 0.0427(6) 0.3308(7) 0.1895(4) 0.163(13) Uiso 1 1 d G U . . .
C7 C 0.0225(5) 0.3690(12) 0.1921(4) 0.186(15) Uiso 1 1 d G U . . .
H7 H 0.0091 0.3616 0.2017 0.223 Uiso 1 1 calc R . . . .
C8 C 0.0219(5) 0.4179(10) 0.1807(5) 0.220(18) Uiso 1 1 d G U . . .
H8 H 0.0081 0.4441 0.1825 0.263 Uiso 1 1 calc R . . . .
B37 B 0.2578(8) 0.3921(15) 0.2901(7) 0.85(4) Uiso 1 1 d D U . . .
C695 C 0.3067(6) 0.7758(14) 0.1683(8) 0.26(2) Uiso 1 1 d D U . . .
F12 F 0.2527(12) 0.8765(14) 0.2899(9) 0.56(2) Uiso 1 1 d D U . . .
C702 C 0.3406(4) 0.5800(7) 0.2262(4) 0.135(11) Uiso 1 1 d . U . . .
N46 N 0.3498(4) 0.5390(10) 0.2137(3) 0.178(11) Uiso 1 1 d G U . . .
C706 C 0.3570(4) 0.4904(8) 0.2256(4) 0.145(12) Uiso 1 1 d G U . . .
H706 H 0.3633 0.4624 0.2171 0.174 Uiso 1 1 calc R . . . .
C705 C 0.3549(4) 0.4829(6) 0.2501(4) 0.108(9) Uiso 1 1 d G U . . .
C704 C 0.3457(4) 0.5240(10) 0.2626(3) 0.140(11) Uiso 1 1 d G U . . .
H704 H 0.3443 0.5188 0.2793 0.168 Uiso 1 1 calc R . . . .
C703 C 0.3385(4) 0.5725(7) 0.2507(4) 0.130(11) Uiso 1 1 d G U . . .
H703 H 0.3322 0.6006 0.2592 0.156 Uiso 1 1 calc R . . . .
C727 C 0.5764(14) 0.4349(16) 0.4182(8) 0.398(8) Uiso 1 1 d D U . . .
C1 C 0.0601(4) 0.1942(9) 0.2085(5) 0.133(11) Uiso 1 1 d . U . . .
H1 H 0.0717 0.1671 0.2041 0.160 Uiso 1 1 calc R . . . .
C2 C 0.0461(5) 0.1852(8) 0.2270(4) 0.127(11) Uiso 1 1 d DG U . . .
C3 C 0.0291(5) 0.2248(12) 0.2334(4) 0.168(13) Uiso 1 1 d G U . . .
H3 H 0.0195 0.2186 0.2460 0.202 Uiso 1 1 calc R . . . .
C4 C 0.0263(5) 0.2733(10) 0.2213(5) 0.237(19) Uiso 1 1 d G U . . .
H4 H 0.0147 0.3004 0.2256 0.284 Uiso 1 1 calc R . . . .
C5 C 0.0403(6) 0.2823(8) 0.2028(5) 0.192(15) Uiso 1 1 d G U . . .
N1 N 0.0573(5) 0.2428(12) 0.1964(4) 0.198(12) Uiso 1 1 d G U . . .
C748 C 0.4277(10) 0.7485(17) 0.3973(9) 0.222(18) Uiso 1 1 d . U . . .
C539 C 0.1875(8) 0.8600(15) 0.2623(8) 0.186(15) Uiso 1 1 d . U . . .
C103 C 0.1675(11) 0.0789(17) 0.3930(9) 0.221(18) Uiso 1 1 d . U . . .
B47 B 0.3115(5) 0.4105(10) 0.4018(4) 0.49(7) Uiso 1 1 d D U . . .
Zn5 Zn 0.34457(11) 0.63064(19) 0.42361(9) 0.179(2) Uani 1 1 d D . . . .
F48 F 0.3395(6) 0.3892(19) 0.4038(9) 0.80(7) Uiso 1 1 d D U . . .
C683 C 0.1279(3) 0.4678(6) 0.1184(3) 0.48(2) Uiso 0.53(3) 1 d D U P B 1
C682 C 0.1085(4) 0.4248(6) 0.1133(4) 0.49(2) Uiso 0.53(3) 1 d G U P B 1
C681 C 0.0823(4) 0.4257(7) 0.0923(5) 0.49(2) Uiso 0.53(3) 1 d G U P B 1
C680 C 0.0756(5) 0.4697(8) 0.0765(5) 0.49(2) Uiso 0.53(3) 1 d DG U P B 1
C679 C 0.0949(4) 0.5127(7) 0.0817(4) 0.488(19) Uiso 0.53(3) 1 d DG U P B 1
C684 C 0.1211(3) 0.5117(6) 0.1027(2) 0.48(2) Uiso 0.53(3) 1 d DG U P B 1
C675 C 0.0763(17) 0.6476(12) 0.0734(9) 0.49(2) Uiso 0.53(3) 1 d D U P B 1
F79 F 0.122(2) -0.007(4) 0.3259(8) 1.06(6) Uiso 1 1 d D U . . .
F68 F 0.4756(7) 0.1708(10) 0.2340(6) 0.373(10) Uiso 1 1 d D U . . .
C102 C 0.2178(6) 0.1319(10) 0.4006(4) 0.209(17) Uiso 1 1 d . U . . .
H102 H 0.2165 0.1276 0.4174 0.251 Uiso 1 1 calc R . . . .
C101 C 0.1968(5) 0.1075(9) 0.3800(6) 0.223(18) Uiso 1 1 d G U . . .
C100 C 0.1986(5) 0.1139(9) 0.3554(5) 0.167(13) Uiso 1 1 d G U . . .
H100 H 0.1842 0.0972 0.3413 0.200 Uiso 1 1 calc R . . . .
C99 C 0.2214(6) 0.1447(10) 0.3514(4) 0.167(13) Uiso 1 1 d G U . . .
H99 H 0.2226 0.1490 0.3346 0.200 Uiso 1 1 calc R . . . .
C98 C 0.2424(4) 0.1691(8) 0.3721(6) 0.159(13) Uiso 1 1 d G U . . .
N22 N 0.2406(5) 0.1627(8) 0.3967(4) 0.151(9) Uiso 1 1 d G U . . .
C132 C 0.00653(14) 0.2747(3) 0.37480(14) 0.44(3) Uiso 0.26(2) 1 d D U P A 1
C131 C 0.0166(2) 0.2272(3) 0.38693(16) 0.45(3) Uiso 0.26(2) 1 d DG U P A 1
C130 C 0.0059(2) 0.2097(4) 0.40646(16) 0.45(3) Uiso 0.26(2) 1 d G U P A 1
C129 C -0.0148(2) 0.2397(5) 0.41386(19) 0.45(3) Uiso 0.26(2) 1 d G U P A 1
C128 C -0.0249(3) 0.2873(6) 0.4017(2) 0.45(3) Uiso 0.26(2) 1 d DG U P A 1
C127 C -0.0142(3) 0.3048(4) 0.3822(2) 0.44(3) Uiso 0.26(2) 1 d DG U P A 1
C125 C 0.0036(9) 0.3899(10) 0.3747(10) 0.43(3) Uiso 0.26(2) 1 d D U P A 1
F7 F 0.3193(14) 0.814(3) 0.2878(9) 0.79(4) Uiso 1 1 d D U . . .
C165 C 0.2541(6) 0.2752(9) 0.1144(6) 0.181(14) Uiso 1 1 d D U . . .
C164 C 0.2258(8) 0.2702(10) 0.0962(4) 0.201(16) Uiso 1 1 d G U . . .
H164 H 0.2200 0.2931 0.0818 0.241 Uiso 1 1 calc R . . . .
C163 C 0.2059(5) 0.2317(12) 0.0990(5) 0.204(16) Uiso 1 1 d G U . . .
H163 H 0.1865 0.2283 0.0865 0.245 Uiso 1 1 calc R . . . .
C162 C 0.2144(7) 0.1981(9) 0.1200(7) 0.177(14) Uiso 1 1 d G U . . .
N9 N 0.2427(8) 0.2031(10) 0.1382(5) 0.232(15) Uiso 1 1 d G U . . .
C166 C 0.2626(5) 0.2416(12) 0.1354(5) 0.209(17) Uiso 1 1 d G U . . .
H166 H 0.2820 0.2450 0.1478 0.251 Uiso 1 1 calc R . . . .
C207 C 0.3151(9) -0.0123(15) 0.3711(8) 0.195(15) Uiso 1 1 d . U . . .
C228 C 0.3510(10) 0.2387(13) 0.5387(11) 0.43(4) Uiso 1 1 d D U . . .
B6 B 0.3302(8) 0.8298(14) 0.2683(7) 0.79(4) Uiso 1 1 d D U . . .
N40 N 0.1426(6) 0.6510(12) 0.1865(5) 0.215(13) Uiso 1 1 d . U . . .
C661 C 0.1180(8) 0.6851(9) 0.1805(4) 0.173(14) Uiso 1 1 d DG U . . .
C660 C 0.0979(5) 0.6835(10) 0.1946(6) 0.217(18) Uiso 1 1 d G U . . .
H660 H 0.0811 0.7068 0.1906 0.260 Uiso 1 1 calc R . . . .
C659 C 0.1024(6) 0.6478(13) 0.2146(6) 0.25(2) Uiso 1 1 d G U . . .
H659 H 0.0886 0.6468 0.2243 0.303 Uiso 1 1 calc R . . . .
C658 C 0.1269(8) 0.6138(10) 0.2206(4) 0.197(16) Uiso 1 1 d G U . . .
C657 C 0.1471(5) 0.6153(9) 0.2065(6) 0.182(14) Uiso 1 1 d G U . . .
H657 H 0.1638 0.5920 0.2105 0.218 Uiso 1 1 calc R . . . .
C229 C 0.3619(11) 0.1469(12) 0.5395(11) 0.59(5) Uiso 1 1 d D U . . .
C729 C 0.5578(11) 0.3473(15) 0.4073(15) 0.398(8) Uiso 1 1 d D U . . .
C545 C 0.2232(4) 0.7058(7) 0.2167(4) 0.126(11) Uiso 1 1 d D U . . .
N37 N 0.1965(5) 0.7283(8) 0.2013(4) 0.245(16) Uiso 1 1 d DG U . . .
C541 C 0.1862(5) 0.7752(9) 0.2085(6) 0.236(19) Uiso 1 1 d G U . . .
H541 H 0.1680 0.7906 0.1979 0.284 Uiso 1 1 calc R . . . .
C542 C 0.2027(7) 0.7998(9) 0.2312(6) 0.29(2) Uiso 1 1 d G U . . .
C543 C 0.2294(7) 0.7773(9) 0.2466(5) 0.32(3) Uiso 1 1 d G U . . .
H543 H 0.2407 0.7941 0.2622 0.382 Uiso 1 1 calc R . . . .
C544 C 0.2397(5) 0.7303(9) 0.2394(4) 0.208(17) Uiso 1 1 d DG U . . .
H544 H 0.2579 0.7150 0.2500 0.250 Uiso 1 1 calc R . . . .
C20 C -0.0347(12) 0.3988(10) 0.0895(8) 0.479(9) Uiso 1 1 d D U . . .
F41 F 0.2806(11) 0.395(4) 0.2790(12) 0.85(4) Uiso 1 1 d D U . . .
F40 F 0.2454(18) 0.3423(16) 0.286(2) 0.85(4) Uiso 1 1 d D U . . .
C753 C 0.3427(4) 0.6651(7) 0.3712(5) 0.145(12) Uiso 1 1 d . U . . .
C752 C 0.3510(5) 0.6912(9) 0.3523(3) 0.159(13) Uiso 1 1 d G U . . .
H752 H 0.3383 0.6901 0.3350 0.191 Uiso 1 1 calc R . . . .
C751 C 0.3781(6) 0.7190(7) 0.3586(4) 0.128(11) Uiso 1 1 d G U . . .
H751 H 0.3838 0.7369 0.3457 0.154 Uiso 1 1 calc R . . . .
C750 C 0.3968(4) 0.7207(8) 0.3839(5) 0.150(12) Uiso 1 1 d G U . . .
C749 C 0.3884(5) 0.6945(10) 0.4029(3) 0.193(15) Uiso 1 1 d G U . . .
N55 N 0.3613(6) 0.6667(8) 0.3965(5) 0.173(11) Uiso 1 1 d G U . . .
N11 N 0.3061(4) 0.1829(9) 0.1900(4) 0.190(12) Uiso 1 1 d D U . . .
C190 C 0.3251(4) 0.1496(8) 0.1821(4) 0.26(2) Uiso 1 1 d DG U . . .
C191 C 0.3561(4) 0.1500(9) 0.1948(5) 0.220(18) Uiso 1 1 d DG U . . .
H191 H 0.3691 0.1273 0.1894 0.264 Uiso 1 1 calc R . . . .
C192 C 0.3680(4) 0.1839(10) 0.2153(4) 0.201(16) Uiso 1 1 d G U . . .
H192 H 0.3892 0.1842 0.2240 0.241 Uiso 1 1 calc R . . . .
C194 C 0.3490(6) 0.2172(9) 0.2232(4) 0.226(18) Uiso 1 1 d DG U . . .
C193 C 0.3180(6) 0.2167(8) 0.2105(5) 0.214(17) Uiso 1 1 d G U . . .
H193 H 0.3050 0.2395 0.2159 0.257 Uiso 1 1 calc R . . . .
C580 C 0.3784(5) 0.3575(7) 0.1605(4) 0.457(8) Uiso 1 1 d D U . . .
C575 C 0.3872(6) 0.3408(8) 0.1398(5) 0.457(8) Uiso 1 1 d DG U . . .
C576 C 0.3774(9) 0.2925(9) 0.1284(7) 0.457(8) Uiso 1 1 d DG U . . .
H576 H 0.3835 0.2810 0.1143 0.548 Uiso 1 1 calc R . . . .
C577 C 0.3588(8) 0.2609(8) 0.1376(8) 0.457(9) Uiso 1 1 d G U . . .
H577 H 0.3521 0.2279 0.1298 0.548 Uiso 1 1 calc R . . . .
C578 C 0.3499(8) 0.2777(9) 0.1583(8) 0.457(9) Uiso 1 1 d G U . . .
H578 H 0.3371 0.2561 0.1646 0.548 Uiso 1 1 calc R . . . .
C579 C 0.3597(7) 0.3260(9) 0.1697(6) 0.457(9) Uiso 1 1 d DG U . . .
H579 H 0.3536 0.3374 0.1838 0.548 Uiso 1 1 calc R . . . .
C39 C 0.1926(8) 0.3579(14) 0.1657(7) 0.172(14) Uiso 1 1 d . U . . .
C546 C 0.2280(4) 0.6515(6) 0.2131(4) 0.141(12) Uiso 1 1 d D U . . .
C547 C 0.2541(4) 0.6260(8) 0.2276(3) 0.156(12) Uiso 1 1 d DG U . . .
H547 H 0.2681 0.6435 0.2417 0.187 Uiso 1 1 calc R . . . .
C548 C 0.2598(4) 0.5747(8) 0.2217(4) 0.185(15) Uiso 1 1 d G U . . .
H548 H 0.2777 0.5573 0.2316 0.222 Uiso 1 1 calc R . . . .
C550 C 0.2394(5) 0.5490(6) 0.2011(5) 0.147(12) Uiso 1 1 d G U . . .
C549 C 0.2133(5) 0.5745(8) 0.1866(4) 0.185(15) Uiso 1 1 d G U . . .
H549 H 0.1993 0.5569 0.1725 0.222 Uiso 1 1 calc R . . . .
N42 N 0.2076(4) 0.6258(8) 0.1925(3) 0.187(12) Uiso 1 1 d DG U . . .
C58 C 0.4070(5) 0.1186(7) 0.2837(5) 0.160(13) Uiso 1 1 d D U . . .
C59 C 0.4252(7) 0.1321(11) 0.2689(4) 0.212(17) Uiso 1 1 d G U . . .
H59 H 0.4226 0.1148 0.2530 0.254 Uiso 1 1 calc R . . . .
C60 C 0.4471(6) 0.1709(12) 0.2772(6) 0.25(2) Uiso 1 1 d G U . . .
H60 H 0.4595 0.1802 0.2671 0.301 Uiso 1 1 calc R . . . .
C62 C 0.4508(5) 0.1962(9) 0.3005(6) 0.209(17) Uiso 1 1 d G U . . .
C61 C 0.4326(6) 0.1827(9) 0.3153(4) 0.196(16) Uiso 1 1 d G U . . .
H61 H 0.4351 0.2000 0.3312 0.235 Uiso 1 1 calc R . . . .
N18 N 0.4107(5) 0.1439(9) 0.3069(4) 0.144(9) Uiso 1 1 d G U . . .
C662 C 0.1138(3) 0.7234(7) 0.1609(3) 0.27(2) Uiso 1 1 d D U . . .
N41 N 0.1387(3) 0.7240(7) 0.1521(3) 0.274(18) Uiso 1 1 d G U . . .
C666 C 0.1387(3) 0.7561(7) 0.1316(3) 0.24(2) Uiso 1 1 d DG U . . .
H666 H 0.1558 0.7565 0.1256 0.291 Uiso 1 1 calc R . . . .
C665 C 0.1138(3) 0.7877(7) 0.1200(3) 0.39(4) Uiso 1 1 d DG U . . .
C664 C 0.0889(3) 0.7871(8) 0.1288(4) 0.32(3) Uiso 1 1 d DG U . . .
H664 H 0.0719 0.8087 0.1208 0.386 Uiso 1 1 calc R . . . .
C663 C 0.0889(3) 0.7550(8) 0.1492(4) 0.37(3) Uiso 1 1 d G U . . .
H663 H 0.0719 0.7546 0.1553 0.442 Uiso 1 1 calc R . . . .
C710 C 0.4226(5) 0.4362(10) 0.2720(5) 0.230(19) Uiso 1 1 d . U . . .
C709 C 0.4245(4) 0.4634(8) 0.2944(5) 0.128(11) Uiso 1 1 d G U . . .
H709 H 0.4071 0.4670 0.2998 0.154 Uiso 1 1 calc R . . . .
N51 N 0.4518(5) 0.4855(7) 0.3089(3) 0.120(8) Uiso 1 1 d G U . . .
C713 C 0.4773(4) 0.4803(8) 0.3010(4) 0.162(13) Uiso 1 1 d G U . . .
C712 C 0.4754(5) 0.4530(10) 0.2787(5) 0.155(12) Uiso 1 1 d G U . . .
H712 H 0.4928 0.4494 0.2733 0.186 Uiso 1 1 calc R . . . .
C711 C 0.4481(7) 0.4310(10) 0.2642(4) 0.34(3) Uiso 1 1 d G U . . .
H711 H 0.4468 0.4123 0.2489 0.410 Uiso 1 1 calc R . . . .
C552 C 0.2395(6) 0.4797(11) 0.1667(6) 0.141(11) Uiso 1 1 d D U . . .
C230 C 0.3430(14) 0.128(2) 0.5125(10) 0.40(4) Uiso 1 1 d D U . . .
C160 C 0.1675(8) 0.1491(13) 0.1163(6) 0.43(4) Uiso 1 1 d . U . . .
H160 H 0.1570 0.1680 0.1012 0.521 Uiso 1 1 calc R . . . .
C159 C 0.1520(5) 0.1136(13) 0.1268(6) 0.183(15) Uiso 1 1 d G U . . .
H159 H 0.1309 0.1082 0.1189 0.220 Uiso 1 1 calc R . . . .
C158 C 0.1674(7) 0.0859(11) 0.1489(7) 0.210(17) Uiso 1 1 d DG U . . .
C157 C 0.1982(7) 0.0937(13) 0.1604(6) 0.65(9) Uiso 1 1 d G U . . .
H157 H 0.2087 0.0748 0.1755 0.783 Uiso 1 1 calc R . . . .
N12 N 0.2137(5) 0.1292(13) 0.1499(7) 0.216(14) Uiso 1 1 d G U . . .
C161 C 0.1983(8) 0.1569(11) 0.1279(7) 0.224(18) Uiso 1 1 d G U . . .
C185 C 0.2672(4) 0.0745(10) 0.1316(4) 0.24(2) Uiso 1 1 d D U . . .
H185 H 0.2459 0.0696 0.1261 0.288 Uiso 1 1 calc R . . . .
C186 C 0.2849(5) 0.0490(10) 0.1191(4) 0.43(4) Uiso 1 1 d DG U . . .
C187 C 0.3161(5) 0.0561(12) 0.1272(5) 0.30(3) Uiso 1 1 d DG U . . .
H187 H 0.3282 0.0387 0.1186 0.354 Uiso 1 1 calc R . . . .
C188 C 0.3296(4) 0.0888(11) 0.1479(5) 0.41(4) Uiso 1 1 d DG U . . .
H188 H 0.3509 0.0937 0.1535 0.487 Uiso 1 1 calc R . . . .
C189 C 0.3119(5) 0.1143(7) 0.1605(4) 0.34(3) Uiso 1 1 d DG U . . .
N8 N 0.2807(5) 0.1071(9) 0.1524(4) 0.253(16) Uiso 1 1 d DG U . . .
C716 C 0.5573(6) 0.5231(15) 0.3304(9) 0.36(3) Uiso 1 1 d . U . . .
H716 H 0.5766 0.5175 0.3284 0.437 Uiso 1 1 calc R . . . .
C715 C 0.5317(10) 0.5003(11) 0.3134(6) 0.25(2) Uiso 1 1 d G U . . .
H715 H 0.5335 0.4791 0.2997 0.295 Uiso 1 1 calc R . . . .
C714 C 0.5035(7) 0.5086(10) 0.3164(5) 0.184(15) Uiso 1 1 d G U . . .
N50 N 0.5009(5) 0.5397(10) 0.3364(6) 0.162(10) Uiso 1 1 d G U . . .
C717 C 0.5265(9) 0.5625(10) 0.3534(5) 0.26(2) Uiso 1 1 d G U . . .
H717 H 0.5248 0.5837 0.3671 0.312 Uiso 1 1 calc R . . . .
C718 C 0.5547(6) 0.5542(14) 0.3504(7) 0.397(8) Uiso 1 1 d DG U . . .
C691 C 0.2290(8) 0.6832(10) 0.1173(4) 0.24(2) Uiso 1 1 d . U . . .
H691 H 0.2290 0.6645 0.1024 0.288 Uiso 1 1 calc R . . . .
C690 C 0.2054(6) 0.6766(9) 0.1275(6) 0.219(18) Uiso 1 1 d DG U . . .
N38 N 0.2054(5) 0.7040(12) 0.1494(6) 0.259(17) Uiso 1 1 d G U . . .
C693 C 0.2290(7) 0.7381(10) 0.1611(4) 0.162(13) Uiso 1 1 d G U . . .
H693 H 0.2290 0.7569 0.1760 0.194 Uiso 1 1 calc R . . . .
C694 C 0.2526(5) 0.7448(9) 0.1510(6) 0.211(17) Uiso 1 1 d DG U . . .
C692 C 0.2526(6) 0.7173(12) 0.1291(6) 0.210(17) Uiso 1 1 d G U . . .
H692 H 0.2687 0.7219 0.1222 0.252 Uiso 1 1 calc R . . . .
C217 C 0.3320(6) 0.2691(10) 0.4575(5) 0.172(14) Uiso 1 1 d . U . . .
H217 H 0.3169 0.2952 0.4561 0.206 Uiso 1 1 calc R . . . .
C218 C 0.3620(7) 0.2794(8) 0.4714(4) 0.234(19) Uiso 1 1 d DG U . . .
C216 C 0.3840(4) 0.2413(12) 0.4734(4) 0.165(13) Uiso 1 1 d G U . . .
H216 H 0.4045 0.2483 0.4829 0.198 Uiso 1 1 calc R . . . .
C215 C 0.3760(6) 0.1928(10) 0.4615(5) 0.201(16) Uiso 1 1 d G U . . .
H215 H 0.3910 0.1667 0.4629 0.241 Uiso 1 1 calc R . . . .
C214 C 0.3460(7) 0.1825(8) 0.4476(4) 0.200(16) Uiso 1 1 d G U . . .
N20 N 0.3240(4) 0.2207(12) 0.4456(4) 0.169(11) Uiso 1 1 d G U . . .
C518 C 0.0475(7) 0.8190(10) 0.3211(9) 0.349(7) Uiso 1 1 d D U . . .
C51 C 0.2837(11) -0.0267(12) 0.2301(10) 0.25(2) Uiso 1 1 d D U . . .
C574 C 0.4071(8) 0.3733(13) 0.1305(6) 0.457(8) Uiso 1 1 d D U . . .
C736 C 0.4867(7) 0.3485(15) 0.3954(7) 0.397(8) Uiso 1 1 d . U . . .
C731 C 0.5107(7) 0.3256(17) 0.4143(7) 0.398(8) Uiso 1 1 d DG U . . .
C732 C 0.5109(10) 0.2717(17) 0.4186(8) 0.398(8) Uiso 1 1 d G U . . .
H732 H 0.5273 0.2561 0.4315 0.477 Uiso 1 1 calc R . . . .
C733 C 0.4871(12) 0.2408(15) 0.4040(10) 0.398(8) Uiso 1 1 d G U . . .
H733 H 0.4872 0.2040 0.4070 0.477 Uiso 1 1 calc R . . . .
C734 C 0.4631(10) 0.2636(17) 0.3852(9) 0.397(8) Uiso 1 1 d G U . . .
H734 H 0.4468 0.2425 0.3752 0.477 Uiso 1 1 calc R . . . .
C735 C 0.4629(8) 0.3175(17) 0.3809(7) 0.397(8) Uiso 1 1 d DG U . . .
H735 H 0.4466 0.3331 0.3680 0.477 Uiso 1 1 calc R . . . .
C222 C 0.3939(12) 0.4302(14) 0.5023(8) 0.98(18) Uiso 1 1 d . U . . .
H222 H 0.4028 0.4628 0.5089 1.177 Uiso 1 1 calc R . . . .
C221 C 0.3785(10) 0.4250(11) 0.4762(8) 0.35(3) Uiso 1 1 d G U . . .
H221 H 0.3770 0.4541 0.4651 0.420 Uiso 1 1 calc R . . . .
C220 C 0.3653(7) 0.3772(11) 0.4665(5) 0.217(17) Uiso 1 1 d DG U . . .
H220 H 0.3548 0.3736 0.4487 0.260 Uiso 1 1 calc R . . . .
C219 C 0.3676(6) 0.3346(11) 0.4829(4) 0.184(15) Uiso 1 1 d G U . . .
C224 C 0.3830(9) 0.3397(14) 0.5089(4) 0.45(5) Uiso 1 1 d DG U . . .
C223 C 0.3961(12) 0.3875(17) 0.5186(6) 0.54(6) Uiso 1 1 d G U . . .
H223 H 0.4066 0.3911 0.5364 0.649 Uiso 1 1 calc R . . . .
C570 C 0.4216(12) 0.4849(10) 0.0905(11) 0.457(8) Uiso 1 1 d D U . . .
C78 C 0.4901(9) -0.1213(13) 0.3765(8) 0.4023(13) Uiso 1 1 d . U . . .
H78 H 0.4934 -0.1507 0.3876 0.483 Uiso 1 1 calc R . . . .
C77 C 0.5014(8) -0.1213(13) 0.3559(9) 0.4023(13) Uiso 1 1 d G U . . .
H77 H 0.5124 -0.1508 0.3529 0.483 Uiso 1 1 calc R . . . .
C76 C 0.4966(8) -0.0782(15) 0.3395(8) 0.4023(13) Uiso 1 1 d DG U . . .
H76 H 0.5043 -0.0782 0.3255 0.483 Uiso 1 1 calc R . . . .
C75 C 0.4805(7) -0.0350(13) 0.3438(6) 0.4023(13) Uiso 1 1 d DG U . . .
C80 C 0.4693(6) -0.0350(12) 0.3645(5) 0.4023(13) Uiso 1 1 d DG U . . .
C79 C 0.4741(8) -0.0781(14) 0.3808(6) 0.4023(13) Uiso 1 1 d DG U . . .
H79 H 0.4663 -0.0781 0.3949 0.483 Uiso 1 1 calc R . . . .
C728 C 0.5725(15) 0.3943(15) 0.4017(10) 0.398(8) Uiso 1 1 d D U . . .
C527 C 0.0737(8) 0.5421(16) 0.3083(6) 0.346(8) Uiso 1 1 d . U . . .
H527 H 0.0828 0.5392 0.2952 0.415 Uiso 1 1 calc R . . . .
C528 C 0.0716(8) 0.5908(12) 0.3191(7) 0.346(8) Uiso 1 1 d DG U . . .
C523 C 0.0582(8) 0.5949(9) 0.3384(7) 0.346(7) Uiso 1 1 d DG U . . .
C524 C 0.0470(8) 0.5503(13) 0.3469(7) 0.346(8) Uiso 1 1 d DG U . . .
H524 H 0.0379 0.5532 0.3601 0.416 Uiso 1 1 calc R . . . .
C525 C 0.0491(9) 0.5016(10) 0.3361(8) 0.346(8) Uiso 1 1 d G U . . .
H525 H 0.0414 0.4712 0.3419 0.416 Uiso 1 1 calc R . . . .
C526 C 0.0624(9) 0.4975(11) 0.3168(7) 0.346(8) Uiso 1 1 d G U . . .
H526 H 0.0639 0.4642 0.3095 0.415 Uiso 1 1 calc R . . . .
C11 C 0.0497(5) 0.4767(8) 0.1554(5) 0.477(9) Uiso 1 1 d D U . . .
C12 C 0.0728(6) 0.5081(12) 0.1706(6) 0.477(9) Uiso 1 1 d DG U . . .
H12 H 0.0830 0.4984 0.1879 0.572 Uiso 1 1 calc R . . . .
C13 C 0.0812(8) 0.5536(12) 0.1605(9) 0.477(10) Uiso 1 1 d G U . . .
H13 H 0.0970 0.5750 0.1709 0.572 Uiso 1 1 calc R . . . .
C14 C 0.0663(9) 0.5677(12) 0.1353(9) 0.477(9) Uiso 1 1 d G U . . .
H14 H 0.0720 0.5988 0.1284 0.572 Uiso 1 1 calc R . . . .
C15 C 0.0432(9) 0.5363(13) 0.1201(7) 0.477(9) Uiso 1 1 d DG U . . .
H15 H 0.0330 0.5460 0.1028 0.573 Uiso 1 1 calc R . . . .
C16 C 0.0348(6) 0.4908(10) 0.1301(5) 0.477(9) Uiso 1 1 d DG U . . .
C21 C -0.0481(9) 0.3471(11) 0.0834(11) 0.479(9) Uiso 1 1 d D U . . .
C174 C 0.2946(11) 0.2310(12) 0.0777(7) 0.352(7) Uiso 1 1 d D U . . .
C176 C 0.2860(9) 0.1465(11) 0.0573(6) 0.355(7) Uiso 1 1 d D U . . .
C175 C 0.2919(9) 0.1981(11) 0.0556(6) 0.354(7) Uiso 1 1 d D U . . .
C173 C 0.2695(9) 0.2728(16) 0.0686(9) 0.350(7) Uiso 1 1 d D U . . .
C726 C 0.5741(13) 0.4881(14) 0.4080(12) 0.398(8) Uiso 1 1 d D U . . .
C517 C 0.0820(6) 0.8256(12) 0.3269(6) 0.350(7) Uiso 1 1 d D U . . .
C72 C 0.5141(12) 0.0704(13) 0.3191(7) 0.4023(13) Uiso 1 1 d D U . . .
C730 C 0.5375(14) 0.365(2) 0.4232(11) 0.398(8) Uiso 1 1 d D U . . .
C122 C 0.0487(11) 0.462(3) 0.3892(12) 0.37(4) Uiso 0.26(2) 1 d D U P A 1
C519 C 0.0408(10) 0.7635(11) 0.3165(6) 0.349(7) Uiso 1 1 d D U . . .
C522 C 0.0561(11) 0.6456(11) 0.3498(7) 0.347(7) Uiso 1 1 d D U . . .
C564 C 0.4114(10) 0.6697(10) 0.1011(8) 0.457(8) Uiso 1 1 d D U . . .
H564 H 0.4019 0.7000 0.1053 0.549 Uiso 1 1 calc R . . . .
C565 C 0.4379(10) 0.6749(14) 0.0949(8) 0.457(8) Uiso 1 1 d G U . . .
H565 H 0.4466 0.7086 0.0947 0.549 Uiso 1 1 calc R . . . .
C566 C 0.4518(8) 0.6306(18) 0.0888(7) 0.457(8) Uiso 1 1 d G U . . .
H566 H 0.4699 0.6341 0.0845 0.549 Uiso 1 1 calc R . . . .
C567 C 0.4391(8) 0.5812(15) 0.0890(8) 0.457(8) Uiso 1 1 d DG U . . .
H567 H 0.4486 0.5510 0.0848 0.549 Uiso 1 1 calc R . . . .
C568 C 0.4126(8) 0.5761(10) 0.0953(7) 0.457(8) Uiso 1 1 d DG U . . .
C563 C 0.3987(7) 0.6203(10) 0.1013(5) 0.457(8) Uiso 1 1 d DG U . . .
C569 C 0.3985(9) 0.5249(10) 0.0941(12) 0.457(8) Uiso 1 1 d D U . . .
C19 C -0.0373(9) 0.4251(16) 0.1100(8) 0.478(9) Uiso 1 1 d D U . . .
C672 C 0.0957(9) 0.7995(12) 0.0733(4) 0.49(2) Uiso 0.53(3) 1 d D U P B 1
C667 C 0.1127(5) 0.8180(8) 0.0973(4) 0.49(2) Uiso 0.53(3) 1 d DG U P B 1
C668 C 0.1283(10) 0.8652(13) 0.0995(7) 0.50(2) Uiso 0.53(3) 1 d DG U P B 1
C669 C 0.1269(13) 0.8940(16) 0.0776(9) 0.50(2) Uiso 0.53(3) 1 d G U P B 1
C670 C 0.1098(13) 0.8755(18) 0.0536(7) 0.50(2) Uiso 0.53(3) 1 d G U P B 1
C671 C 0.0942(12) 0.8283(17) 0.0515(4) 0.50(2) Uiso 0.53(3) 1 d DG U P B 1
C178 C 0.2493(8) 0.1095(13) 0.0748(7) 0.357(8) Uiso 1 1 d D U . . .
C180 C 0.2372(6) 0.0226(16) 0.0512(4) 0.357(8) Uiso 1 1 d D U . . .
H180 H 0.2255 0.0416 0.0366 0.429 Uiso 1 1 calc R . . . .
C179 C 0.2522(5) 0.0492(11) 0.0737(4) 0.357(8) Uiso 1 1 d DG U . . .
C184 C 0.2694(5) 0.0213(9) 0.0951(4) 0.357(8) Uiso 1 1 d DG U . . .
C183 C 0.2716(7) -0.0331(9) 0.0940(6) 0.358(8) Uiso 1 1 d DG U . . .
H183 H 0.2834 -0.0521 0.1086 0.429 Uiso 1 1 calc R . . . .
C182 C 0.2566(8) -0.0596(11) 0.0715(7) 0.357(8) Uiso 1 1 d G U . . .
H182 H 0.2581 -0.0968 0.0707 0.429 Uiso 1 1 calc R . . . .
C181 C 0.2394(7) -0.0318(16) 0.0501(6) 0.357(8) Uiso 1 1 d G U . . .
H181 H 0.2292 -0.0499 0.0347 0.429 Uiso 1 1 calc R . . . .
C126 C -0.0256(7) 0.3571(9) 0.3686(6) 0.45(3) Uiso 0.26(2) 1 d D U P A 1
C124 C -0.0016(8) 0.4369(16) 0.3876(13) 0.42(3) Uiso 0.26(2) 1 d D U P A 1
C18 C -0.0195(7) 0.4728(14) 0.1168(11) 0.478(9) Uiso 1 1 d D U . . .
C22 C -0.0225(8) 0.3082(10) 0.0964(11) 0.479(9) Uiso 1 1 d D U . . .
C69 C 0.5105(15) 0.1712(14) 0.3119(8) 0.4022(13) Uiso 1 1 d D U . . .
C70 C 0.5262(11) 0.1542(12) 0.3396(9) 0.4022(13) Uiso 1 1 d D U . . .
C677 C 0.0672(13) 0.5938(12) 0.0754(15) 0.49(2) Uiso 0.53(3) 1 d D U P B 1
C71 C 0.5201(15) 0.0986(12) 0.3410(7) 0.4023(13) Uiso 1 1 d D U . . .
C674 C 0.084(2) 0.7202(13) 0.0482(9) 0.48(2) Uiso 0.53(3) 1 d D U P B 1
C17 C 0.0112(7) 0.4581(14) 0.1136(5) 0.478(9) Uiso 1 1 d D U . . .
C673 C 0.0798(9) 0.7498(14) 0.0713(6) 0.49(3) Uiso 0.53(3) 1 d D U P B 1
C676 C 0.0745(18) 0.6664(14) 0.0500(8) 0.49(2) Uiso 0.53(3) 1 d D U P B 1
C678 C 0.0878(6) 0.5586(10) 0.0652(5) 0.49(2) Uiso 0.53(3) 1 d D U P B 1
C74 C 0.4762(9) 0.0138(17) 0.3262(8) 0.4023(13) Uiso 1 1 d D U . . .
C177 C 0.2830(10) 0.1271(13) 0.0812(6) 0.356(7) Uiso 1 1 d D U . . .
F89 F 0.0993(11) 0.130(2) 0.0789(12) 0.69(3) Uiso 1 1 d D U . . .
F65 F 0.4406(16) 0.1584(13) 0.4634(12) 0.65(3) Uiso 1 1 d D U . . .
B77 B 0.1155(9) 0.0085(16) 0.3007(7) 1.06(6) Uiso 1 1 d D U . . .
F80 F 0.125(2) 0.0595(18) 0.300(2) 1.06(6) Uiso 1 1 d D U . . .
C1A C 0.1191(3) 0.5130(8) 0.1015(3) 0.490(10) Uiso 0.47(3) 1 d D U P B 2
C1B C 0.1245(6) 0.4672(9) 0.1160(5) 0.490(11) Uiso 0.47(3) 1 d DG U P B 2
C1C C 0.1037(8) 0.4264(10) 0.1099(8) 0.490(11) Uiso 0.47(3) 1 d G U P B 2
C1D C 0.0773(7) 0.4313(14) 0.0893(8) 0.490(11) Uiso 0.47(3) 1 d G U P B 2
C1E C 0.0719(6) 0.4771(17) 0.0748(6) 0.490(10) Uiso 0.47(3) 1 d DG U P B 2
C1F C 0.0927(4) 0.5180(13) 0.0809(4) 0.490(10) Uiso 0.47(3) 1 d DG U P B 2
C1G C 0.0870(9) 0.5657(18) 0.0656(7) 0.490(10) Uiso 0.47(3) 1 d D U P B 2
C1H C 0.080(4) 0.609(2) 0.082(2) 0.490(10) Uiso 0.47(3) 1 d D U P B 2
C1I C 0.0718(14) 0.6558(16) 0.066(2) 0.491(10) Uiso 0.47(3) 1 d D U P B 2
C1J C 0.0889(17) 0.699(3) 0.074(2) 0.491(10) Uiso 0.47(3) 1 d D U P B 2
C1K C 0.1126(16) 0.7095(18) 0.0626(12) 0.491(10) Uiso 0.47(3) 1 d D U P B 2
C1L C 0.1365(9) 0.7442(15) 0.0819(7) 0.492(10) Uiso 0.47(3) 1 d D U P B 2
C1M C 0.1239(3) 0.7969(11) 0.0787(5) 0.492(10) Uiso 0.47(3) 1 d D U P B 2
C1R C 0.1128(4) 0.8182(9) 0.0973(5) 0.492(11) Uiso 0.47(3) 1 d DG U P B 2
C1Q C 0.1007(10) 0.8686(11) 0.0942(7) 0.493(11) Uiso 0.47(3) 1 d DG U P B 2
C1P C 0.0997(14) 0.8977(13) 0.0726(8) 0.493(11) Uiso 0.47(3) 1 d G U P B 2
C1O C 0.1108(11) 0.8765(15) 0.0540(7) 0.493(11) Uiso 0.47(3) 1 d G U P B 2
C1N C 0.1229(5) 0.8261(15) 0.0571(5) 0.493(11) Uiso 0.47(3) 1 d DG U P B 2
C1S C 0.1222(4) 0.4853(12) 0.3995(4) 0.239(17) Uiso 0.74(2) 1 d D U P A 2
C1T C 0.1346(7) 0.5157(14) 0.3843(6) 0.183(15) Uiso 0.74(2) 1 d DG U P A 2
C1U C 0.1381(9) 0.5695(14) 0.3884(9) 0.250(18) Uiso 0.74(2) 1 d G U P A 2
C1V C 0.1293(9) 0.5930(12) 0.4077(9) 0.27(2) Uiso 0.74(2) 1 d G U P A 2
C0AB C 0.1168(11) 0.5626(14) 0.4229(9) 0.30(2) Uiso 0.74(2) 1 d DG U P A 2
C1W C 0.1133(9) 0.5088(14) 0.4188(7) 0.316(19) Uiso 0.74(2) 1 d DG U P A 2
C1X C 0.1024(9) 0.4765(19) 0.4359(7) 0.36(3) Uiso 0.74(2) 1 d D U P A 2
C1Y C 0.0796(9) 0.434(2) 0.4384(14) 0.39(3) Uiso 0.74(2) 1 d D U P A 2
C1Z C 0.0497(8) 0.4554(16) 0.4261(13) 0.40(3) Uiso 0.74(2) 1 d D U P A 2
C2A C 0.0272(8) 0.4235(16) 0.4143(12) 0.42(3) Uiso 0.74(2) 1 d D U P A 2
C2B C 0.0310(11) 0.3673(16) 0.4131(16) 0.42(3) Uiso 0.74(2) 1 d D U P A 2
C2C C 0.0014(10) 0.3456(17) 0.3941(9) 0.44(3) Uiso 0.74(2) 1 d D U P A 2
C2E C 0.0053(6) 0.2641(11) 0.3724(8) 0.44(3) Uiso 0.74(2) 1 d D U P A 2
C2F C 0.0034(12) 0.2888(16) 0.3945(9) 0.44(3) Uiso 0.74(2) 1 d DG U P A 2
C2G C -0.0082(14) 0.262(2) 0.4113(10) 0.45(3) Uiso 0.74(2) 1 d DG U P A 2
C2H C -0.0179(12) 0.210(2) 0.4062(12) 0.44(3) Uiso 0.74(2) 1 d G U P A 2
C2I C -0.0160(15) 0.1855(17) 0.3842(14) 0.45(3) Uiso 0.74(2) 1 d G U P A 2
C2D C -0.0044(13) 0.2124(13) 0.3673(12) 0.45(3) Uiso 0.74(2) 1 d DG U P A 2
C2AA C 0.2935(9) 0.4925(10) 0.4801(6) 0.48(3) Uiso 1 1 d D U . . .
C3AA C 0.2868(10) 0.4501(12) 0.4632(8) 0.43(3) Uiso 1 1 d DG U . . .
H3AA H 0.2789 0.4561 0.4453 0.512 Uiso 1 1 calc R . . . .
C4AA C 0.2917(11) 0.3991(10) 0.4726(12) 0.47(3) Uiso 1 1 d G U . . .
H4AA H 0.2871 0.3701 0.4611 0.558 Uiso 1 1 calc R . . . .
C5AA C 0.3033(12) 0.3904(13) 0.4989(13) 0.51(3) Uiso 1 1 d G U . . .
H5AA H 0.3067 0.3555 0.5053 0.610 Uiso 1 1 calc R . . . .
C6AA C 0.3101(12) 0.4327(18) 0.5157(9) 0.54(3) Uiso 1 1 d DG U . . .
H6AA H 0.3180 0.4267 0.5337 0.648 Uiso 1 1 calc R . . . .
C7AA C 0.3052(9) 0.4837(15) 0.5063(6) 0.56(3) Uiso 1 1 d DG U . . .
C8AA C 0.3096(12) 0.531(2) 0.5253(7) 0.58(4) Uiso 1 1 d D U . . .
C9AA C 0.3417(19) 0.549(3) 0.5283(15) 0.62(4) Uiso 1 1 d D U . . .
C0BA C 0.3542(16) 0.561(3) 0.5575(13) 0.71(4) Uiso 1 1 d D U . . .
C1BA C 0.356(2) 0.612(3) 0.5633(11) 0.77(5) Uiso 1 1 d D U . . .
C2BA C 0.3447(18) 0.648(3) 0.540(2) 0.81(5) Uiso 1 1 d D U . . .
C3BA C 0.371(2) 0.645(2) 0.5286(17) 0.86(5) Uiso 1 1 d D U . . .
C800 C 0.3949(8) 0.7313(14) 0.5125(6) 0.89(6) Uiso 1 1 d D U . . .
C4BA C 0.3800(13) 0.7122(18) 0.5290(9) 0.89(5) Uiso 1 1 d DG U . . .
C5BA C 0.3721(15) 0.746(2) 0.5456(10) 0.92(6) Uiso 1 1 d DG U . . .
H5BA H 0.3619 0.7332 0.5569 1.110 Uiso 1 1 calc R . . . .
C6BA C 0.3791(15) 0.799(2) 0.5457(10) 0.92(6) Uiso 1 1 d G U . . .
H6BA H 0.3737 0.8227 0.5571 1.109 Uiso 1 1 calc R . . . .
C7BA C 0.3940(17) 0.8185(18) 0.5293(13) 0.91(6) Uiso 1 1 d G U . . .
H7BA H 0.3988 0.8548 0.5293 1.095 Uiso 1 1 calc R . . . .
C8BA C 0.4019(14) 0.7844(15) 0.5126(11) 0.91(6) Uiso 1 1 d DG U . . .
H8BA H 0.4121 0.7975 0.5013 1.093 Uiso 1 1 calc R . . . .
C696 C 0.2755(6) 0.7902(13) 0.1678(9) 0.236(19) Uiso 1 1 d D U . . .

loop_
_atom_site_aniso_label
_atom_site_aniso_U_11
_atom_site_aniso_U_22
_atom_site_aniso_U_33
_atom_site_aniso_U_23
_atom_site_aniso_U_13
_atom_site_aniso_U_12
Zn0A 0.182(4) 0.176(4) 0.153(4) 0.013(3) 0.071(3) -0.005(3)
Zn3A 0.223(5) 0.144(4) 0.214(5) 0.015(4) 0.110(4) 0.033(4)
Zn2A 0.239(5) 0.201(5) 0.191(5) -0.027(4) 0.119(4) -0.040(4)
Zn1A 0.170(4) 0.227(5) 0.174(5) -0.006(4) 0.035(4) -0.096(4)
Cl11 0.159(8) 0.149(8) 0.148(8) -0.022(6) 0.060(6) -0.031(6)
Zn4A 0.148(4) 0.166(4) 0.202(5) -0.013(4) 0.049(3) -0.024(3)
Zn4 0.150(4) 0.173(4) 0.195(5) 0.022(4) 0.050(3) -0.017(3)
Zn1 0.184(4) 0.166(4) 0.216(5) -0.006(4) 0.031(4) 0.039(4)
Zn3 0.180(4) 0.259(6) 0.150(4) 0.018(4) 0.057(3) -0.089(4)
Cl12 0.193(9) 0.137(8) 0.172(9) 0.016(7) 0.069(7) -0.004(7)
Zn2 0.218(5) 0.176(5) 0.211(5) 0.047(4) 0.001(4) -0.025(4)
Zn5 0.172(4) 0.178(4) 0.157(4) -0.028(3) 0.006(3) -0.027(3)

loop_
_atom_type_symbol
_atom_type_description
_atom_type_scat_dispersion_real
_atom_type_scat_dispersion_imag
_atom_type_scat_source
C C 0.0030 0.0010 'International Tables Vol C Tables 4.2.6.8 and 6.1.1.4'
H H 0.0000 0.0000 'International Tables Vol C Tables 4.2.6.8 and 6.1.1.4'
B B 0.0013 0.0007 'International Tables Vol C Tables 4.2.6.8 and 6.1.1.4'
Cl Cl 0.1420 0.1510 'International Tables Vol C Tables 4.2.6.8 and 6.1.1.4'
F F 0.0170 0.0100 'International Tables Vol C Tables 4.2.6.8 and 6.1.1.4'
N N 0.0060 0.0030 'International Tables Vol C Tables 4.2.6.8 and 6.1.1.4'
Zn Zn 0.3260 1.3880 'International Tables Vol C Tables 4.2.6.8 and 6.1.1.4'

loop_
_geom_angle_atom_site_label_1
_geom_angle_atom_site_label_2
_geom_angle_atom_site_label_3
_geom_angle
N24 Zn0A N21 93.0(9)
N24 Zn0A N22 78.2(10)
N24 Zn0A N20 92.4(9)
N23 Zn0A N24 166.0(12)
N23 Zn0A N21 74.9(12)
N23 Zn0A N19 99.4(13)
N23 Zn0A N22 95.3(11)
N23 Zn0A N20 96.7(10)
N21 Zn0A N22 93.4(7)
N21 Zn0A N20 101.0(10)
N19 Zn0A N24 93.1(8)
N19 Zn0A N21 173.2(9)
N19 Zn0A N22 90.8(7)
N19 Zn0A N20 75.8(10)
N22 Zn0A N20 163.3(10)
N17 Zn3A N16 75.7(10)
N17 Zn3A N15 91.7(10)
N17 Zn3A N14 100.1(10)
N17 Zn3A N13 91.7(7)
N17 Zn3A N18 160.1(10)
N16 Zn3A N15 93.0(8)
N16 Zn3A N14 166.0(7)
N16 Zn3A N13 92.9(9)
N16 Zn3A N18 90.0(8)
N15 Zn3A N14 100.5(8)
N15 Zn3A N13 173.8(11)
N15 Zn3A N18 75.1(12)
N14 Zn3A N18 96.9(8)
N13 Zn3A N14 73.8(9)
N13 Zn3A N18 102.9(9)
N10 Zn2A N11 89.4(8)
N7 Zn2A N10 77.4(13)
N7 Zn2A N11 89.4(9)
N7 Zn2A N12 93.3(12)
N9 Zn2A N10 92.4(10)
N9 Zn2A N7 162.7(12)
N9 Zn2A N11 104.6(12)
N9 Zn2A N12 72.6(14)
N12 Zn2A N10 90.7(9)
N12 Zn2A N11 177.2(13)
N8 Zn2A N10 171.1(9)
N8 Zn2A N7 99.2(12)
N8 Zn2A N9 92.8(10)
N8 Zn2A N11 82.4(9)
N8 Zn2A N12 97.8(10)
N3 Zn1A N4 98.5(10)
N3 Zn1A N5 162.5(10)
N3 Zn1A N1 87.7(10)
N2 Zn1A N3 78.6(9)
N2 Zn1A N4 173.5(10)
N2 Zn1A N5 88.2(8)
N2 Zn1A N1 86.4(7)
N4 Zn1A N1 99.4(10)
N6 Zn1A N3 93.2(8)
N6 Zn1A N2 96.7(10)
N6 Zn1A N4 77.5(12)
N6 Zn1A N5 99.7(10)
N6 Zn1A N1 176.9(11)
N5 Zn1A N4 95.8(9)
N5 Zn1A N1 80.1(11)
C41 N10 Zn2A 122.7(17)
C41 N10 C45 120.0
C45 N10 Zn2A 116.4(17)
C42 C41 N10 120.0
C41 C42 C43 120.0
C41 C42 C40 121(2)
C43 C42 C40 118(2)
C44 C43 C42 120.0
C45 C44 C43 120.0
N10 C45 C46 112(3)
C44 C45 N10 120.0
C44 C45 C46 128(3)
C153 N3 Zn1A 124.0(16)
C153 N3 C150 120.0
C150 N3 Zn1A 116.0(16)
N3 C153 C154 120.0
C152 C154 C153 120.0
C156 C154 C153 127(3)
C156 C154 C152 113(3)
C154 C152 C151 120.0
C150 C151 C152 120.0
N3 C150 C149 112(2)
C151 C150 N3 120.0
C151 C150 C149 127(2)
C145 N2 Zn1A 127.5(13)
C145 N2 C149 120.0
C149 N2 Zn1A 112.4(13)
N2 C145 C146 120.0
C145 C146 C144 118(2)
C147 C146 C145 120.0
C147 C146 C144 122(2)
C146 C147 C148 120.0
C149 C148 C147 120.0
N2 C149 C150 120(2)
C148 C149 C150 120(2)
C148 C149 N2 120.0
N17 C202 C203 120.0
N17 C202 C201 109(2)
C203 C202 C201 131(2)
C202 N17 Zn3A 120.7(18)
C202 N17 C205 120.0
C205 N17 Zn3A 119.0(18)
C206 C205 N17 120.0
C205 C206 C207 116(3)
C204 C206 C205 120.0
C204 C206 C207 124(3)
C206 C204 C203 120.0
C204 C203 C202 120.0
C93 N24 Zn0A 122.8(15)
C93 N24 C97 120.0
C97 N24 Zn0A 116.9(15)
N24 C93 C94 120.0
C93 C94 C92 119(2)
C95 C94 C93 120.0
C95 C94 C92 121(2)
C94 C95 C96 120.0
C95 C96 C97 120.0
N24 C97 C98 111(2)
C96 C97 N24 120.0
C96 C97 C98 129(2)
C201 C200 C199 120.0
C200 C201 C202 121(2)
N16 C201 C202 119(2)
N16 C201 C200 120.0
C201 N16 Zn3A 114.6(15)
C201 N16 C198 120.0
C198 N16 Zn3A 124.6(15)
C197 C198 N16 120.0
C198 C197 C196 116(2)
C199 C197 C198 120.0
C199 C197 C196 124(2)
C197 C199 C200 120.0
C251 C250 C249 120.0
C251 C250 C248 121.8(19)
C249 C250 C248 117.8(19)
C250 C251 C252 120.0
C253 C252 C251 120.0
C252 C253 N29 120.0
C252 C253 C254 127(2)
N29 C253 C254 112(2)
C253 N29 Zn4A 119.0(13)
C249 N29 C253 120.0
C249 N29 Zn4A 120.4(13)
N29 C249 C250 120.0
C33 N4 Zn1A 111.8(14)
C29 N4 Zn1A 127.3(14)
C29 N4 C33 120.0
N4 C33 C34 119(2)
C32 C33 N4 120.0
C32 C33 C34 121(2)
C33 C32 C31 120.0
C32 C31 C30 120.0
C31 C30 C29 120.0
C31 C30 C28 119.4(8)
C29 C30 C28 120.0(8)
C30 C29 N4 120.0
C1AA N15 Zn3A 114.7(17)
C1AA N15 C53 120.0
C53 N15 Zn3A 121.9(18)
N15 C1AA C56 120.0
C58 C1AA N15 118.5(19)
C58 C1AA C56 118.7(18)
C55 C56 C1AA 120.0
C56 C55 C54 120.0
C55 C54 C52 123(3)
C53 C54 C55 120.0
C53 C54 C52 117(3)
C54 C53 N15 120.0
C247 C248 C250 107(2)
F55 B52 F53 110.6(12)
F55 B52 F56 110.2(10)
F55 B52 F54 111.1(12)
F53 B52 F56 109.1(12)
F54 B52 F53 106.0(12)
F54 B52 F56 109.8(12)
C194 C195 C196 117(3)
C241 N23 Zn0A 123(2)
C241 N23 C237 120.0
C237 N23 Zn0A 116(2)
N23 C241 C240 120.0
C242 C241 N23 107(3)
C242 C241 C240 131(3)
C239 C240 C241 120.0
C240 C239 C238 120.0
C239 C238 C237 120.0
C236 C238 C239 117.3(19)
C236 C238 C237 122.5(19)
C238 C237 N23 120.0
C51 C52 C54 120(4)
C154 C156 C368 135(4)
C34 N6 Zn1A 117(2)
C34 N6 C38 120.0
C38 N6 Zn1A 122(2)
N6 C34 C33 110(3)
N6 C34 C35 120.0
C35 C34 C33 129(3)
C36 C35 C34 120.0
C35 C36 C37 120.0
C36 C37 C39 119(3)
C38 C37 C36 120.0
C38 C37 C39 120(3)
C37 C38 N6 120.0
C42 C40 C39 113(3)
C759 C760 C502 107(3)
C197 C196 C195 118(3)
N21 C245 C246 120.0
C245 N21 Zn0A 128.2(16)
C242 N21 Zn0A 110.9(16)
C242 N21 C245 120.0
C241 C242 N21 124(3)
C241 C242 C243 116(3)
N21 C242 C243 120.0
C242 C243 C244 120.0
C246 C244 C243 120.0
C245 C246 C247 114(2)
C244 C246 C245 120.0
C244 C246 C247 126(2)
C760 C759 C757 109(3)
C210 C209 N19 120.0
C209 C210 C208 120(2)
C211 C210 C209 120.0
C211 C210 C208 120(2)
C210 C211 C212 120.0
C213 C212 C211 120.0
C212 C213 N19 120.0
C212 C213 C214 123.3(18)
N19 C213 C214 115.5(17)
C209 N19 Zn0A 119.6(7)
C213 N19 Zn0A 118.6(7)
C213 N19 C209 120.0
F83 B82 F84 109.7(13)
F83 B82 F86 109.2(13)
F86 B82 F84 109.5(13)
F85 B82 F84 108.9(13)
F85 B82 F83 109.4(13)
F85 B82 F86 110.1(13)
C210 C208 C207 108(3)
C81 C82 N14 120.0
C82 C81 C83 120.0
C82 C81 C80 125.8(12)
C83 C81 C80 114.1(12)
C81 C83 C84 120.0
C85 C84 C83 120.0
C84 C85 N14 120.0
C84 C85 C86 131.4(16)
N14 C85 C86 108.6(16)
C82 N14 Zn3A 117.9(7)
C85 N14 Zn3A 118.9(7)
C85 N14 C82 120.0
C572 C571 C570 117.6(15)
N29 Zn4A N25 91.2(7)
N29 Zn4A N27 93.3(7)
N29 Zn4A N26 94.5(8)
N29 Zn4A N30 167.7(6)
N25 Zn4A N27 175.3(7)
N25 Zn4A N26 74.9(10)
N26 Zn4A N27 103.6(8)
N30 Zn4A N25 100.3(5)
N30 Zn4A N27 75.2(5)
N30 Zn4A N26 92.5(6)
N28 Zn4A N29 74.3(10)
N28 Zn4A N25 88.1(10)
N28 Zn4A N27 94.2(8)
N28 Zn4A N26 159.6(9)
N28 Zn4A N30 101.7(9)
N52 Zn4 N49 92.2(8)
N52 Zn4 N53 74.8(9)
N52 Zn4 N54 91.4(8)
N52 Zn4 N50 171.3(11)
N53 Zn4 N49 94.8(9)
N54 Zn4 N49 74.4(11)
N54 Zn4 N53 162.4(10)
N54 Zn4 N50 94.3(8)
N51 Zn4 N52 93.6(8)
N51 Zn4 N49 173.8(9)
N51 Zn4 N53 88.8(7)
N51 Zn4 N54 103.2(10)
N51 Zn4 N50 78.8(11)
N50 Zn4 N49 95.6(11)
N50 Zn4 N53 100.8(9)
N33 Zn1 N36 97.4(9)
N33 Zn1 N32 78.0(11)
N33 Zn1 N31 168.6(11)
N33 Zn1 N34 91.1(10)
N35 Zn1 N36 170.2(9)
N35 Zn1 N33 92.1(8)
N35 Zn1 N32 90.6(10)
N35 Zn1 N31 96.0(10)
N35 Zn1 N34 75.1(13)
N32 Zn1 N36 94.0(7)
N31 Zn1 N36 75.1(11)
N31 Zn1 N32 93.8(11)
N34 Zn1 N36 101.9(11)
N34 Zn1 N32 161.8(11)
N34 Zn1 N31 98.8(10)
N47 Zn3 N43 87.4(8)
N47 Zn3 N44 95.1(15)
N47 Zn3 N45 91.2(8)
N43 Zn3 N45 174.7(10)
N48 Zn3 N47 165.4(9)
N48 Zn3 N43 79.2(8)
N48 Zn3 N44 93.0(13)
N48 Zn3 N45 102.7(8)
N44 Zn3 N43 101.3(15)
N44 Zn3 N45 73.7(16)
N46 Zn3 N47 81.0(10)
N46 Zn3 N43 90.2(7)
N46 Zn3 N48 93.3(9)
N46 Zn3 N44 167.8(14)
N46 Zn3 N45 94.7(10)
C505 N36 Zn1 118.2(16)
C505 N36 C501 120.0
C501 N36 Zn1 120.0(16)
N36 C505 C504 120.0
N36 C505 C506 109(2)
C504 C505 C506 131(2)
C503 C504 C505 120.0
C504 C503 C502 120.0
C503 C502 C760 119(2)
C501 C502 C760 121(2)
C501 C502 C503 120.0
C502 C501 N36 120.0
C109 N25 Zn4A 112.6(18)
C109 N25 C105 120.0
C105 N25 Zn4A 125.8(18)
N25 C109 C108 120.0
N25 C109 C110 125(2)
C108 C109 C110 115(2)
C107 C108 C109 120.0
C106 C107 C108 120.0
C107 C106 C104 134(3)
C105 C106 C107 120.0
C105 C106 C104 106(3)
C106 C105 N25 120.0
C598 N52 Zn4 120.4(14)
C598 N52 C601 120.0
C601 N52 Zn4 118.9(14)
N52 C598 C599 120.0
N52 C598 C597 111(2)
C599 C598 C597 129(2)
C600 C599 C598 120.0
C599 C600 C602 120.0
C600 C602 C601 120.0
C600 C602 C603 108(2)
C601 C602 C603 131(2)
C602 C601 N52 120.0
C745 N49 Zn4 115.6(15)
C745 N49 C742 120.0
C742 N49 Zn4 122.2(15)
C746 C745 N49 120.0
C745 C746 C744 120.0
C745 C746 C747 119.3(8)
C744 C746 C747 120.3(8)
C743 C744 C746 120.0
C742 C743 C744 120.0
N49 C742 C741 102(2)
C743 C742 N49 120.0
C743 C742 C741 135(2)
C650 N33 Zn1 118.4(18)
C650 N33 C653 120.0
C653 N33 Zn1 121.3(18)
N33 C650 C649 111(3)
C651 C650 N33 120.0
C651 C650 C649 129(3)
C650 C651 C652 120.0
C651 C652 C654 120.0
C652 C654 C655 107(3)
C653 C654 C652 120.0
C653 C654 C655 132(3)
C654 C653 N33 120.0
C534 N35 Zn1 107.3(19)
C534 N35 C537 120.0
C537 N35 Zn1 127.0(18)
C535 C534 N35 120.0
C533 C534 N35 131(3)
C533 C534 C535 109(3)
C534 C535 C536 120.0
C538 C536 C535 120.0
C536 C538 C537 120.0
C536 C538 C539 136(3)
C537 C538 C539 104(3)
C538 C537 N35 120.0
C593 N53 Zn4 125.6(16)
C593 N53 C597 120.0
C597 N53 Zn4 114.0(16)
N53 C593 C594 120.0
C593 C594 C595 120.0
C593 C594 C592 113(3)
C595 C594 C592 126(3)
C596 C595 C594 120.0
C595 C596 C597 120.0
N53 C597 C598 117(2)
C596 C597 C598 122(2)
C596 C597 N53 120.0
C138 N27 Zn4A 111.6(8)
C138 N27 C141 120.0
C141 N27 Zn4A 125.0(8)
N27 C138 C139 120.0
C137 C138 N27 118.3(8)
C137 C138 C139 121.5(8)
C140 C139 C138 120.0
C139 C140 C142 120.0
C140 C142 C141 120.0
C140 C142 C143 122.6(19)
C141 C142 C143 117.1(19)
C142 C141 N27 120.0
C110 N26 Zn4A 124.0(11)
C110 N26 C113 120.0
C113 N26 Zn4A 116.0(11)
N26 C110 C109 101.8(19)
N26 C110 C111 120.0
C111 C110 C109 137.4(19)
C112 C111 C110 120.0
C111 C112 C114 120.0
C112 C114 C115 119.96(10)
C112 C114 C1S 105.4(12)
C113 C114 C112 120.0
C113 C114 C115 119.95(10)
C113 C114 C1S 133.8(12)
C114 C113 N26 120.0
C701 N47 Zn3 110.5(15)
C701 N47 C697 120.0
C697 N47 Zn3 129.5(15)
N47 C701 C700 120.0
N47 C701 C702 118(2)
C700 C701 C702 121(2)
C701 C700 C699 120.0
C698 C699 C700 120.0
C699 C698 C697 120.0
C699 C698 C695 120.5(8)
C697 C698 C695 119.4(8)
C698 C697 N47 120.0
C645 N32 Zn1 130.3(18)
C645 N32 C649 120.0
C649 N32 Zn1 109.2(18)
C646 C645 N32 120.0
C645 C646 C644 103(3)
C647 C646 C645 120.0
C647 C646 C644 136(3)
C646 C647 C648 120.0
C649 C648 C647 120.0
N32 C649 C650 123(3)
C648 C649 C650 117(3)
C648 C649 N32 120.0
F23 B21 F25 109.9(13)
F22 B21 F23 108.5(13)
F22 B21 F25 109.5(13)
F24 B21 F23 110.2(13)
F24 B21 F22 109.0(13)
F24 B21 F25 109.6(13)
C757 C756 C755 120.0
C756 C757 C759 115(2)
C756 C757 C758 120.0
C758 C757 C759 125(2)
C757 C758 N56 120.0
C758 N56 C754 120.0
C758 N56 Zn5 124.0(17)
C754 N56 Zn5 116.0(17)
N56 C754 C753 117(2)
C755 C754 N56 120.0
C755 C754 C753 123(2)
C754 C755 C756 120.0
C708 C707 C705 112(3)
C589 C590 C588 120.0
C589 C590 C591 106.2(19)
C588 C590 C591 133.8(19)
N43 C589 C590 120.0
C589 N43 Zn3 127.7(9)
C586 N43 Zn3 108.7(9)
C586 N43 C589 120.0
N43 C586 C587 120.0
N43 C586 C119 118.2(7)
C587 C586 C119 121.8(7)
C588 C587 C586 120.0
C587 C588 C590 120.0
C741 N54 Zn4 113(2)
C741 N54 C737 120.0
C737 N54 Zn4 127(2)
N54 C741 C742 128(3)
C740 C741 C742 111(3)
C740 C741 N54 120.0
C739 C740 C741 120.0
C738 C739 C740 120.0
C739 C738 C736 120(3)
C737 C738 C739 120.0
C737 C738 C736 120(3)
C738 C737 N54 120.0
C137 C136 C135 120.0
C138 C137 C136 122.3(6)
C138 C137 N30 116.4(5)
N30 C137 C136 120.0
C137 N30 Zn4A 116.5(3)
C133 N30 Zn4A 120.0(3)
C133 N30 C137 120.0
N30 C133 C134 120.0
C133 C134 C132 119.98(8)
C133 C134 C2E 116.2(9)
C135 C134 C133 120.0
C135 C134 C132 119.99(8)
C135 C134 C2E 123.0(9)
C134 C135 C136 120.0
C119 N48 Zn3 113.2(8)
C119 N48 C582 120.0
C582 N48 Zn3 126.4(8)
N48 C119 C586 117.2(7)
C585 C119 C586 122.6(7)
C585 C119 N48 120.0
C119 C585 C584 120.0
C585 C584 C583 120.0
C584 C583 C582 120.0
C584 C583 C580 121.8(7)
C582 C583 C580 115.5(8)
C583 C582 N48 120.0
C520 C521 C522 107.9(16)
C254 C255 C256 120.0
C255 C254 C253 124(2)
C255 C254 N28 120.0
N28 C254 C253 114(2)
C254 N28 Zn4A 117.7(18)
C257 N28 Zn4A 122.3(18)
C257 N28 C254 120.0
C258 C257 N28 120.0
C257 C258 C256 120.0
C257 C258 C259 120(3)
C256 C258 C259 117(3)
C258 C256 C255 120.0
C602 C603 C604 100(2)
C103 C104 C106 98(3)
C122 C121 C120 101.8(18)
C72 C73 C74 107.0(16)
C558 N44 Zn3 122(2)
C558 N44 C561 120.0
C561 N44 Zn3 118(2)
N44 C558 C559 120.0
N44 C558 C557 111(3)
C559 C558 C557 129(3)
C560 C559 C558 120.0
C562 C560 C559 120.0
C560 C562 C561 120.0
C560 C562 C563 119.4(9)
C561 C562 C563 118.7(9)
C562 C561 N44 120.0
C642 C643 C644 111(3)
C606 C604 C603 115(3)
C557 N45 Zn3 116(2)
C557 N45 C553 120.0
C553 N45 Zn3 122(2)
N45 C557 C558 115(3)
C556 C557 C558 125(3)
C556 C557 N45 120.0
C557 C556 C555 120.0
C554 C555 C556 120.0
C555 C554 C553 120.0
C555 C554 C552 125(3)
C553 C554 C552 115(3)
C554 C553 N45 120.0
C144 C143 C142 108(3)
C707 C708 C710 117(4)
C258 C259 C260 105(3)
C124 C123 C122 118.0(15)
C720 C719 C724 120.0
C720 C719 C718 119.9(8)
C724 C719 C718 120.0(8)
C719 C720 C721 120.0
C722 C721 C720 120.0
C721 C722 C723 120.0
C722 C723 C724 120.0
C719 C724 C725 119.9(8)
C723 C724 C719 120.0
C723 C724 C725 120.0(8)
N31 C510 C509 120.0
C510 N31 Zn1 122.6(16)
C510 N31 C506 120.0
C506 N31 Zn1 114.1(16)
N31 C506 C505 118(2)
C507 C506 C505 122(2)
C507 C506 N31 120.0
C506 C507 C508 120.0
C509 C508 C507 120.0
C510 C509 C511 120.5(8)
C508 C509 C510 120.0
C508 C509 C511 119.3(8)
C590 C591 C592 110(3)
C143 C144 C146 112(3)
C643 C644 C646 100(3)
C641 N60 C638 120.0
C641 N60 Zn5 122.1(16)
C638 N60 Zn5 116.8(16)
N60 C641 C642 120.0
C641 C642 C643 119.6(8)
C640 C642 C643 120.2(8)
C640 C642 C641 120.0
C642 C640 C639 120.0
C638 C639 C640 120.0
N60 C638 C636 120(2)
C639 C638 N60 120.0
C639 C638 C636 120(2)
C605 N59 C609 120.0
C605 N59 Zn5 132.4(16)
C609 N59 Zn5 107.0(16)
C606 C605 N59 120.0
C605 C606 C604 110(2)
C605 C606 C607 120.0
C607 C606 C604 129(2)
C606 C607 C608 120.0
C609 C608 C607 120.0
N59 C609 C610 128(2)
C608 C609 N59 120.0
C608 C609 C610 111(2)
N58 C610 C609 106.1(16)
N58 C610 C611 120.0
C611 C610 C609 131.9(18)
C610 N58 C614 120.0
C610 N58 Zn5 118.7(7)
C614 N58 Zn5 118.0(7)
N58 C614 C613 120.0
C614 C613 C612 120.0
C614 C613 C800 117.7(8)
C612 C613 C800 119.4(8)
C611 C612 C613 120.0
C612 C611 C610 120.0
F63 B62 F64 109.7(13)
F63 B62 F65 109.8(13)
F66 B62 F63 109.4(13)
F66 B62 F64 108.9(13)
F66 B62 F65 109.6(13)
F65 B62 F64 109.4(13)
N40 Zn2 N39 100.8(8)
N40 Zn2 N37 92.1(9)
N40 Zn2 N38 174.7(12)
N37 Zn2 N39 165.5(8)
N42 Zn2 N39 92.8(8)
N42 Zn2 N40 91.3(11)
N42 Zn2 N37 80.3(8)
N42 Zn2 N38 93.5(9)
N41 Zn2 N39 92.7(7)
N41 Zn2 N40 76.9(10)
N41 Zn2 N37 96.6(8)
N41 Zn2 N42 167.7(8)
N41 Zn2 N38 98.4(8)
N38 Zn2 N39 76.7(11)
N38 Zn2 N37 90.9(12)
C552 C551 C550 118(3)
C542 C540 C539 114(4)
N39 C685 C686 120.0
C685 N39 Zn2 127.5(7)
C685 N39 C689 120.0
C689 N39 Zn2 112.5(7)
N39 C689 C688 120.0
N39 C689 C690 120(2)
C688 C689 C690 119(2)
C687 C688 C689 120.0
C688 C687 C686 120.0
C685 C686 C684 119.76(10)
C685 C686 C1A 119.8(6)
C687 C686 C685 120.0
C687 C686 C684 119.76(10)
C687 C686 C1A 120.1(6)
F33 B31 F32 111.0(13)
F34 B31 F33 111.4(13)
F34 B31 F32 103(2)
F36 B31 F33 111.0(13)
F36 B31 F34 108.3(12)
F36 B31 F32 112.2(13)
C655 C656 C658 112(3)
C654 C655 C656 100(3)
F88 B87 F91 110.0(13)
F88 B87 F90 109.0(13)
F88 B87 F89 109.1(13)
F91 B87 F90 109.1(13)
F91 B87 F89 109.5(13)
F90 B87 F89 110.1(13)
F45 B42 F44 113.9(13)
F46 B42 F45 113.3(13)
F46 B42 F44 110.9(13)
F43 B42 F45 114.7(13)
F43 B42 F44 90(2)
F43 B42 F46 112.1(13)
C172 C167 C168 120.0
C172 C167 C165 117(3)
C168 C167 C165 123(3)
C167 C172 C173 119.9(8)
C171 C172 C167 120.0
C171 C172 C173 119.8(8)
C172 C171 C170 120.0
C169 C170 C171 120.0
C168 C169 C170 120.0
C169 C168 C167 120.0
C91 C92 C94 110(3)
C46 C47 C48 120.0
C47 C46 C45 121(3)
N7 C46 C45 119(3)
N7 C46 C47 120.0
C46 N7 Zn2A 115(2)
C46 N7 C50 120.0
C50 N7 Zn2A 125(2)
C49 C50 N7 120.0
C50 C49 C48 120.0
C50 C49 C51 119(4)
C48 C49 C51 121(4)
C49 C48 C47 120.0
F14 B11 F13 109.9(13)
F14 B11 F12 109.4(13)
F15 B11 F14 109.6(13)
F15 B11 F13 109.2(13)
F15 B11 F12 109.1(13)
F12 B11 F13 109.6(13)
C238 C236 C235 120.3(9)
C238 C236 C231 119.7(9)
C235 C236 C231 120.0
C236 C235 C234 120.0
C233 C234 C235 120.0
C232 C233 C234 120.0
C233 C232 C231 120.0
C236 C231 C230 133(4)
C232 C231 C236 120.0
C232 C231 C230 106(4)
C594 C592 C591 104(3)
F69 B67 F71 110.1(13)
F69 B67 F68 108.7(13)
F70 B67 F69 108.9(12)
F70 B67 F71 109.2(13)
F70 B67 F68 110.3(13)
F68 B67 F71 109.6(13)
C726 C725 C724 102.4(17)
C67 C68 C63 120.0
C67 C68 C69 120.3(8)
C63 C68 C69 119.7(8)
C68 C67 C66 120.0
C65 C66 C67 120.0
C66 C65 C64 120.0
C63 C64 C65 120.0
C64 C63 C68 120.0
C62 C63 C68 115(4)
C62 C63 C64 125(4)
C572 C573 C574 102.2(14)
C571 C572 C573 113.6(13)
C120 C115 C114 120.00(9)
C120 C115 C116 120.0
C116 C115 C114 120.00(8)
C115 C120 C121 120.0(8)
C0AA C120 C121 120.0(8)
C0AA C120 C115 120.0
C120 C0AA C118 120.0
C117 C118 C0AA 120.0
C118 C117 C116 120.0
C117 C116 C115 120.0
C246 C247 C248 126(3)
C57 C633 C634 120.0
C57 C633 C2AA 119.9(8)
C634 C633 C2AA 120.1(8)
C633 C57 N637 120.0
C57 N637 Zn5 123.2(15)
C636 N637 C57 120.0
C636 N637 Zn5 116.8(15)
N637 C636 C638 110(2)
C635 C636 C638 130(2)
C635 C636 N637 120.0
C636 C635 C634 120.0
C635 C634 C633 120.0
C23 C24 C25 120.0
C24 C23 C28 120.0
C24 C23 C22 120.5(8)
C28 C23 C22 119.4(8)
C23 C28 C30 119.8(8)
C27 C28 C30 120.2(8)
C27 C28 C23 120.0
C26 C27 C28 120.0
C25 C26 C27 120.0
C26 C25 C24 120.0
C226 C225 C224 101.7(17)
C228 C227 C229 117.0(16)
C228 C226 C225 106.7(15)
C156 C368 C158 107(4)
C514 C513 C512 120.0
C515 C514 C513 120.0
C514 C515 C516 120.0
C515 C516 C517 119.88(11)
C511 C516 C515 120.0
C511 C516 C517 119.89(12)
C516 C511 C509 121.0(8)
C512 C511 C509 119.0(8)
C512 C511 C516 120.0
C511 C512 C513 120.0
C748 C747 C746 102(3)
F28 B26 F29 108.0(12)
F28 B26 F27 110.0(12)
F28 B26 F30 110.2(12)
F27 B26 F29 109.8(12)
F30 B26 F29 110.8(12)
F30 B26 F27 108.0(12)
C89 C90 C88 120.0
C89 C90 C91 119(3)
C88 C90 C91 121(3)
C90 C89 N13 120.0
C89 N13 Zn3A 125.7(17)
C89 N13 C86 120.0
C86 N13 Zn3A 113.7(17)
N13 C86 C85 121(2)
N13 C86 C87 120.0
C87 C86 C85 119(2)
C86 C87 C88 120.0
C87 C88 C90 120.0
C2 C260 C259 114(3)
C531 C532 C533 120.0
C532 C531 C530 120.0
C531 C530 C528 121(4)
C529 C530 C531 120.0
C529 C530 C528 119(4)
C530 C529 N34 120.0
C529 N34 Zn1 120(2)
C533 N34 Zn1 120(2)
C533 N34 C529 120.0
C534 C533 C532 135(3)
C534 C533 N34 104(3)
N34 C533 C532 120.0
C92 C91 C90 117(3)
C519 C520 C521 116.7(15)
C10 C9 C8 120.0
C10 C9 C11 105.2(17)
C8 C9 C11 134.3(17)
N5 C10 C9 120.0
C10 N5 Zn1A 132.6(18)
C10 N5 C6 120.0
C6 N5 Zn1A 107.4(18)
N5 C6 C7 120.0
N5 C6 C5 127(3)
C7 C6 C5 113(3)
C8 C7 C6 120.0
C7 C8 C9 120.0
F39 B37 F38 108.9(13)
F39 B37 F40 109.9(13)
F41 B37 F38 109.5(14)
F41 B37 F39 109.5(13)
F41 B37 F40 109.5(13)
F40 B37 F38 109.6(14)
C696 C695 C698 107.1(19)
N46 C702 C701 118(2)
N46 C702 C703 120.0
C703 C702 C701 122(2)
C702 N46 Zn3 112.0(16)
C702 N46 C706 120.0
C706 N46 Zn3 127.9(16)
N46 C706 C705 120.0
C706 C705 C707 116(2)
C704 C705 C707 124(2)
C704 C705 C706 120.0
C705 C704 C703 120.0
C704 C703 C702 120.0
C728 C727 C726 118(2)
C2 C1 N1 120.0
C1 C2 C260 111(3)
C1 C2 C3 120.0
C3 C2 C260 129(3)
C2 C3 C4 120.0
C3 C4 C5 120.0
C4 C5 C6 129(3)
N1 C5 C6 111(3)
N1 C5 C4 120.0
C1 N1 Zn1A 124.2(18)
C5 N1 Zn1A 113.1(18)
C5 N1 C1 120.0
C747 C748 C750 110(4)
C540 C539 C538 100(3)
C104 C103 C101 102(3)
F50 B47 F51 109.8(13)
F50 B47 F49 102(2)
F50 B47 F48 112.0(10)
F51 B47 F49 110.9(13)
F51 B47 F48 110.9(14)
F49 B47 F48 110.6(14)
N56 Zn5 N60 89.7(9)
N56 Zn5 N59 91.4(9)
N56 Zn5 N58 167.5(10)
N56 Zn5 N637 91.9(10)
N56 Zn5 N55 77.8(11)
N60 Zn5 N59 177.5(11)
N60 Zn5 N58 99.7(9)
N60 Zn5 N637 76.0(12)
N60 Zn5 N55 88.9(10)
N59 Zn5 N637 101.7(9)
N58 Zn5 N59 79.6(9)
N58 Zn5 N637 98.4(10)
N55 Zn5 N59 93.5(8)
N55 Zn5 N58 94.0(12)
N55 Zn5 N637 161.8(10)
C682 C683 C684 120.0
C683 C682 C681 120.0
C680 C681 C682 120.0
C681 C680 C679 120.0
C680 C679 C684 120.0
C680 C679 C678 120.00(8)
C684 C679 C678 120.00(9)
C683 C684 C686 120.00(9)
C679 C684 C686 120.00(9)
C679 C684 C683 120.0
C676 C675 C677 118.3(16)
C101 C102 N22 120.0
C102 C101 C103 106(2)
C102 C101 C100 120.0
C100 C101 C103 134(2)
C99 C100 C101 120.0
C100 C99 C98 120.0
C99 C98 C97 117(2)
N22 C98 C97 123(2)
N22 C98 C99 120.0
C102 N22 Zn0A 129.3(18)
C98 N22 Zn0A 110.3(18)
C98 N22 C102 120.0
C131 C132 C134 120.00(8)
C131 C132 C127 120.0
C127 C132 C134 120.00(8)
C130 C131 C132 120.0
C129 C130 C131 120.0
C130 C129 C128 120.0
C129 C128 C127 120.0
C132 C127 C126 119.9(8)
C128 C127 C132 120.0
C128 C127 C126 120.1(8)
C124 C125 C126 106.4(16)
C164 C165 C167 112(3)
C164 C165 C166 120.0
C166 C165 C167 128(3)
C163 C164 C165 120.0
C164 C163 C162 120.0
C163 C162 N9 120.0
C163 C162 C161 131(3)
N9 C162 C161 109(3)
C162 N9 Zn2A 124(2)
C162 N9 C166 120.0
C166 N9 Zn2A 116(2)
N9 C166 C165 120.0
C206 C207 C208 110(3)
C227 C228 C226 117.8(14)
F8 B6 F10 109.8(13)
F8 B6 F9 109.1(13)
F8 B6 F7 109.7(13)
F10 B6 F9 109.8(14)
F10 B6 F7 109.0(13)
F9 B6 F7 109.5(13)
C661 N40 Zn2 111(2)
C661 N40 C657 120.0
C657 N40 Zn2 127(2)
N40 C661 C662 121(3)
C660 C661 N40 120.0
C660 C661 C662 119(3)
C659 C660 C661 120.0
C660 C659 C658 120.0
C659 C658 C656 126(3)
C659 C658 C657 120.0
C657 C658 C656 114(3)
N40 C657 C658 120.0
C227 C229 C230 106.4(16)
C728 C729 C730 106.7(18)
N37 C545 C544 120.0
N37 C545 C546 117.5(8)
C544 C545 C546 119.7(8)
C545 N37 Zn2 109.5(11)
C545 N37 C541 120.0
C541 N37 Zn2 130.3(11)
C542 C541 N37 120.0
C541 C542 C540 109(3)
C543 C542 C540 131(3)
C543 C542 C541 120.0
C542 C543 C544 120.0
C543 C544 C545 120.0
C19 C20 C21 119.6(16)
C752 C753 C754 128(2)
C752 C753 N55 120.0
N55 C753 C754 112(2)
C753 C752 C751 120.0
C750 C751 C752 120.0
C751 C750 C748 133(3)
C751 C750 C749 120.0
C749 C750 C748 107(3)
N55 C749 C750 120.0
C753 N55 Zn5 116.2(17)
C749 N55 Zn5 123.6(17)
C749 N55 C753 120.0
C190 N11 Zn2A 105.7(10)
C190 N11 C193 120.0
C193 N11 Zn2A 132.6(11)
N11 C190 C191 120.0
N11 C190 C189 118.8(8)
C191 C190 C189 121.2(8)
C192 C191 C190 120.0
C191 C192 C194 120.0
C192 C194 C195 130(2)
C192 C194 C193 120.0
C193 C194 C195 109(2)
C194 C193 N11 120.0
C575 C580 C583 105.1(11)
C575 C580 C579 120.0
C579 C580 C583 134.8(11)
C580 C575 C576 120.0
C580 C575 C574 120.00(9)
C576 C575 C574 119.99(9)
C575 C576 C577 120.0
C578 C577 C576 120.0
C579 C578 C577 120.0
C578 C579 C580 120.0
C37 C39 C40 121(3)
C547 C546 C545 121.3(8)
C547 C546 N42 120.0
N42 C546 C545 118.3(8)
C548 C547 C546 120.0
C547 C548 C550 120.0
C548 C550 C551 125.6(18)
C549 C550 C551 114.4(18)
C549 C550 C548 120.0
C550 C549 N42 120.0
C546 N42 Zn2 112.3(10)
C549 N42 Zn2 126.4(10)
C549 N42 C546 120.0
C1AA C58 C59 122(2)
C1AA C58 N18 117(2)
C59 C58 N18 120.0
C58 C59 C60 120.0
C62 C60 C59 120.0
C63 C62 C60 120(3)
C63 C62 C61 119(3)
C60 C62 C61 120.0
N18 C61 C62 120.0
C58 N18 Zn3A 113.6(18)
C61 N18 Zn3A 126.4(18)
C61 N18 C58 120.0
N41 C662 C661 109.8(17)
N41 C662 C663 120.0
C663 C662 C661 130.0(17)
C662 N41 Zn2 119.6(5)
C662 N41 C666 120.0
C666 N41 Zn2 120.4(5)
C665 C666 N41 120.0
C666 C665 C667 120.2(7)
C666 C665 C1R 120.1(7)
C664 C665 C666 120.0
C664 C665 C667 119.6(7)
C664 C665 C1R 119.8(7)
C663 C664 C665 120.0
C664 C663 C662 120.0
C709 C710 C708 117(3)
C709 C710 C711 120.0
C711 C710 C708 123(3)
N51 C709 C710 120.0
C709 N51 Zn4 123.6(15)
C709 N51 C713 120.0
C713 N51 Zn4 115.7(15)
N51 C713 C714 115(3)
C712 C713 N51 120.0
C712 C713 C714 125(2)
C711 C712 C713 120.0
C712 C711 C710 120.0
C551 C552 C554 120(3)
C231 C230 C229 102.0(18)
C159 C160 C161 120.0
C160 C159 C158 120.0
C159 C158 C368 122(3)
C157 C158 C368 118(3)
C157 C158 C159 120.0
C158 C157 N12 120.0
C157 N12 Zn2A 122(2)
C161 N12 Zn2A 117(2)
C161 N12 C157 120.0
C160 C161 C162 122(3)
N12 C161 C162 117(3)
N12 C161 C160 120.0
C186 C185 N8 120.0
C185 C186 C187 120.0
C185 C186 C184 117.9(7)
C187 C186 C184 121.4(7)
C188 C187 C186 120.0
C189 C188 C187 120.0
C188 C189 C190 121.8(7)
C188 C189 N8 120.0
N8 C189 C190 118.2(7)
C185 N8 Zn2A 126.0(9)
C189 N8 Zn2A 113.5(10)
C189 N8 C185 120.0
C715 C716 C718 120.0
C714 C715 C716 120.0
C715 C714 C713 121(3)
C715 C714 N50 120.0
N50 C714 C713 119(3)
C714 N50 Zn4 112(2)
C714 N50 C717 120.0
C717 N50 Zn4 127(2)
C718 C717 N50 120.0
C716 C718 C719 120(4)
C717 C718 C719 120(4)
C717 C718 C716 120.0
C690 C691 C692 120.0
C691 C690 C689 125(3)
N38 C690 C689 113(3)
N38 C690 C691 120.0
C690 N38 Zn2 117(2)
C690 N38 C693 120.0
C693 N38 Zn2 121(2)
N38 C693 C694 120.0
C693 C694 C696 108(3)
C692 C694 C693 120.0
C692 C694 C696 132(3)
C694 C692 C691 120.0
C218 C217 N20 120.0
C217 C218 C216 120.0
C217 C218 C219 114(2)
C216 C218 C219 126(2)
C215 C216 C218 120.0
C216 C215 C214 120.0
C215 C214 C213 125(2)
N20 C214 C213 115(3)
N20 C214 C215 120.0
C217 N20 Zn0A 124.7(19)
C214 N20 Zn0A 115.3(19)
C214 N20 C217 120.0
C519 C518 C517 107.1(16)
C49 C51 C52 112(4)
C575 C574 C573 104.1(14)
C731 C736 C738 119.1(9)
C731 C736 C735 120.0
C735 C736 C738 119.3(9)
C736 C731 C732 120.0
C736 C731 C730 110(4)
C732 C731 C730 129(4)
C733 C732 C731 120.0
C734 C733 C732 120.0
C733 C734 C735 120.0
C734 C735 C736 120.0
C221 C222 C223 120.0
C222 C221 C220 120.0
C219 C220 C221 120.0
C220 C219 C218 118.8(9)
C220 C219 C224 120.0
C224 C219 C218 118.6(9)
C219 C224 C225 119(3)
C223 C224 C225 120(3)
C223 C224 C219 120.0
C224 C223 C222 120.0
C571 C570 C569 105.5(16)
C77 C78 C79 120.0
C78 C77 C76 120.0
C75 C76 C77 120.0
C76 C75 C80 120.0
C76 C75 C74 120.0(8)
C80 C75 C74 120.0(8)
C75 C80 C81 120.1(8)
C75 C80 C79 120.0
C79 C80 C81 119.9(8)
C80 C79 C78 120.0
C727 C728 C729 117.1(19)
C528 C527 C526 120.0
C527 C528 C530 112(3)
C523 C528 C530 128(3)
C523 C528 C527 120.0
C528 C523 C524 120.0
C528 C523 C522 120.2(8)
C524 C523 C522 119.8(8)
C523 C524 C525 120.0
C524 C525 C526 120.0
C525 C526 C527 120.0
C12 C11 C9 118.5(8)
C12 C11 C16 120.0
C16 C11 C9 121.5(8)
C13 C12 C11 120.0
C12 C13 C14 120.0
C15 C14 C13 120.0
C16 C15 C14 120.0
C11 C16 C17 121.2(8)
C15 C16 C11 120.0
C15 C16 C17 118.8(8)
C20 C21 C22 105.1(12)
C175 C174 C173 105.6(16)
C175 C176 C177 118.3(14)
C176 C175 C174 118.0(14)
C172 C173 C174 103.2(16)
C727 C726 C725 106.4(18)
C516 C517 C518 106.2(15)
C71 C72 C73 117.9(16)
C729 C730 C731 101.6(17)
C123 C122 C121 106.3(16)
C520 C519 C518 119.3(16)
C523 C522 C521 107.8(16)
C565 C564 C563 120.0
C566 C565 C564 120.0
C565 C566 C567 120.0
C566 C567 C568 120.0
C567 C568 C569 119.9(8)
C563 C568 C567 120.0
C563 C568 C569 120.0(8)
C564 C563 C562 120.1(8)
C568 C563 C562 119.9(8)
C568 C563 C564 120.0
C568 C569 C570 105.9(15)
C20 C19 C18 115.7(14)
C667 C672 C671 120.0
C667 C672 C673 119.6(8)
C671 C672 C673 120.4(8)
C672 C667 C665 119.4(8)
C672 C667 C668 120.0
C668 C667 C665 120.6(8)
C669 C668 C667 120.0
C670 C669 C668 120.0
C669 C670 C671 120.0
C670 C671 C672 120.0
C179 C178 C177 101.5(15)
C179 C180 C181 120.0
C180 C179 C178 119.4(8)
C180 C179 C184 120.0
C184 C179 C178 120.6(8)
C179 C184 C186 120.3(8)
C183 C184 C186 119.7(8)
C183 C184 C179 120.0
C184 C183 C182 120.0
C183 C182 C181 120.0
C182 C181 C180 120.0
C127 C126 C125 102.5(16)
C123 C124 C125 118.0(15)
C19 C18 C17 104.2(12)
C23 C22 C21 108.6(12)
C70 C69 C68 103.3(17)
C71 C70 C69 106.7(15)
C675 C677 C678 106.8(16)
C72 C71 C70 117.5(15)
C676 C674 C673 106.8(16)
C16 C17 C18 109.9(12)
C672 C673 C674 107.5(16)
C675 C676 C674 118.0(15)
C679 C678 C677 106.7(15)
C73 C74 C75 102.2(17)
C176 C177 C178 105.7(15)
F78 B77 F81 109.5(13)
F79 B77 F81 109.2(13)
F79 B77 F78 109.6(14)
F79 B77 F80 109.9(14)
F80 B77 F81 109.7(14)
F80 B77 F78 109.0(13)
C1B C1A C686 119.8(8)
C1B C1A C1F 120.0
C1F C1A C686 120.2(7)
C1A C1B C1C 120.0
C1D C1C C1B 120.0
C1C C1D C1E 120.0
C1F C1E C1D 120.0
C1A C1F C1G 120.1(8)
C1E C1F C1A 120.0
C1E C1F C1G 119.9(8)
C1F C1G C1H 106.9(18)
C1I C1H C1G 107(2)
C1J C1I C1H 118(3)
C1I C1J C1K 117(3)
C1J C1K C1L 106(2)
C1M C1L C1K 105.6(19)
C1R C1M C1L 120.0(8)
C1R C1M C1N 120.0
C1N C1M C1L 120.0(8)
C1M C1R C665 120.1(8)
C1M C1R C1Q 120.0
C1Q C1R C665 119.9(8)
C1P C1Q C1R 120.0
C1Q C1P C1O 120.0
C1N C1O C1P 120.0
C1O C1N C1M 120.0
C1T C1S C114 120.2(8)
C1T C1S C1W 120.0
C1W C1S C114 119.8(8)
C1S C1T C1U 120.0
C1V C1U C1T 120.0
C0AB C1V C1U 120.0
C1V C0AB C1W 120.0
C1S C1W C1X 119.9(8)
C0AB C1W C1S 120.0
C0AB C1W C1X 119.9(8)
C1W C1X C1Y 147(4)
C1Z C1Y C1X 106.8(12)
C2A C1Z C1Y 120.2(15)
C1Z C2A C2B 122.5(19)
C2A C2B C2C 106.6(12)
C2F C2C C2B 107.9(17)
C2F C2E C134 120.0(8)
C2F C2E C2D 120.0
C2D C2E C134 120.0(8)
C2E C2F C2C 117.5(10)
C2G C2F C2C 117.6(11)
C2G C2F C2E 120.0
C2H C2G C2F 120.0
C2G C2H C2I 120.0
C2D C2I C2H 120.0
C2I C2D C2E 120.0
C3AA C2AA C633 119.0(8)
C3AA C2AA C7AA 120.0
C7AA C2AA C633 119.9(9)
C4AA C3AA C2AA 120.0
C3AA C4AA C5AA 120.0
C4AA C5AA C6AA 120.0
C7AA C6AA C5AA 120.0
C2AA C7AA C8AA 120.1(8)
C6AA C7AA C2AA 120.0
C6AA C7AA C8AA 119.6(8)
C9AA C8AA C7AA 103.5(16)
C8AA C9AA C0BA 102.0(16)
C1BA C0BA C9AA 114(2)
C0BA C1BA C2BA 114(2)
C3BA C2BA C1BA 101.5(16)
C2BA C3BA C4BA 98.4(14)
C4BA C800 C613 119.7(8)
C4BA C800 C8BA 120.0
C8BA C800 C613 120.3(8)
C800 C4BA C3BA 119.6(8)
C800 C4BA C5BA 120.0
C5BA C4BA C3BA 120.4(8)
C6BA C5BA C4BA 120.0
C5BA C6BA C7BA 120.0
C6BA C7BA C8BA 120.0
C7BA C8BA C800 120.0
C695 C696 C694 107(2)

loop_
_geom_bond_atom_site_label_1
_geom_bond_atom_site_label_2
_geom_bond_distance
Zn0A N24 2.113(15)
Zn0A N23 2.01(2)
Zn0A N21 2.116(16)
Zn0A N19 2.049(19)
Zn0A N22 2.124(18)
Zn0A N20 2.156(18)
Zn3A N17 2.132(17)
Zn3A N16 2.151(15)
Zn3A N15 2.17(2)
Zn3A N14 2.200(19)
Zn3A N13 2.174(17)
Zn3A N18 2.214(18)
Zn2A N10 2.159(17)
Zn2A N7 2.10(2)
Zn2A N9 2.10(2)
Zn2A N11 2.24(2)
Zn2A N12 2.15(2)
Zn2A N8 2.006(19)
Zn1A N3 2.127(16)
Zn1A N2 2.124(14)
Zn1A N4 2.15(2)
Zn1A N6 2.115(19)
Zn1A N5 2.134(18)
Zn1A N1 2.214(18)
N10 C41 1.3900
N10 C45 1.3900
C41 C42 1.3900
C42 C43 1.3900
C42 C40 1.55(4)
C43 C44 1.3900
C44 C45 1.3900
C45 C46 1.48(2)
N3 C153 1.3900
N3 C150 1.3900
C153 C154 1.3900
C154 C152 1.3900
C154 C156 1.39(5)
C152 C151 1.3900
C151 C150 1.3900
C150 C149 1.47(2)
N2 C145 1.3900
N2 C149 1.3900
C145 C146 1.3900
C146 C147 1.3900
C146 C144 1.56(3)
C147 C148 1.3900
C148 C149 1.3900
C202 N17 1.3900
C202 C203 1.3900
C202 C201 1.497(15)
N17 C205 1.3900
C205 C206 1.3900
C206 C204 1.3900
C206 C207 1.50(4)
C204 C203 1.3900
F55 B52 1.381(2)
N24 C93 1.3900
N24 C97 1.3900
C93 C94 1.3900
C94 C95 1.3900
C94 C92 1.56(3)
C95 C96 1.3900
C96 C97 1.3900
C97 C98 1.43(2)
C200 C201 1.3900
C200 C199 1.3900
C201 N16 1.3900
N16 C198 1.3900
C198 C197 1.3900
C197 C199 1.3900
C197 C196 1.468(14)
C250 C251 1.3900
C250 C249 1.3900
C250 C248 1.63(3)
C251 C252 1.3900
C252 C253 1.3900
C253 N29 1.3900
C253 C254 1.42(2)
N29 C249 1.3900
N29 Zn4A 2.105(14)
F33 B31 1.381(2)
F38 B37 1.381(2)
N4 C33 1.3900
N4 C29 1.3900
C33 C32 1.3900
C33 C34 1.474(17)
C32 C31 1.3900
C31 C30 1.3900
C30 C29 1.3900
C30 C28 1.454(19)
N15 C1AA 1.3900
N15 C53 1.3900
C1AA C56 1.3900
C1AA C58 1.380(16)
C56 C55 1.3900
C55 C54 1.3900
C54 C53 1.3900
C54 C52 1.71(4)
C248 C247 1.55(4)
B52 F53 1.381(2)
B52 F56 1.381(2)
B52 F54 1.381(2)
C195 C196 1.467(18)
C195 C194 1.458(17)
N23 C241 1.3900
N23 C237 1.3900
C241 C240 1.3900
C241 C242 1.32(3)
C240 C239 1.3900
C239 C238 1.3900
C238 C237 1.3900
C238 C236 1.31(5)
F63 B62 1.381(2)
C52 C51 1.54(5)
C156 C368 1.47(6)
N6 C34 1.3900
N6 C38 1.3900
C34 C35 1.3900
C35 C36 1.3900
C36 C37 1.3900
C37 C38 1.3900
C37 C39 1.45(4)
C40 C39 1.65(4)
C760 C759 1.47(4)
C760 C502 1.61(4)
C245 N21 1.3900
C245 C246 1.3900
N21 C242 1.3900
C242 C243 1.3900
C243 C244 1.3900
C244 C246 1.3900
C246 C247 1.48(3)
C759 C757 1.71(4)
C209 C210 1.3900
C209 N19 1.3900
C210 C211 1.3900
C210 C208 1.51(4)
C211 C212 1.3900
C212 C213 1.3900
C213 N19 1.3900
C213 C214 1.41(3)
B82 F84 1.381(2)
B82 F83 1.381(2)
B82 F86 1.381(2)
B82 F85 1.381(2)
F64 B62 1.381(2)
C208 C207 1.61(5)
C82 C81 1.3900
C82 N14 1.3900
C81 C83 1.3900
C81 C80 1.50(4)
C83 C84 1.3900
C84 C85 1.3900
C85 N14 1.3900
C85 C86 1.42(3)
C571 C572 1.350(2)
C571 C570 1.450(2)
Zn4A N25 2.126(17)
Zn4A N27 2.219(17)
Zn4A N26 2.194(18)
Zn4A N30 2.116(7)
Zn4A N28 2.084(17)
Zn4 N52 2.108(15)
Zn4 N49 2.26(2)
Zn4 N53 2.187(16)
Zn4 N54 2.112(18)
Zn4 N51 2.096(17)
Zn4 N50 2.14(2)
Zn1 N36 2.218(17)
Zn1 N33 2.126(17)
Zn1 N35 2.109(19)
Zn1 N32 2.216(19)
Zn1 N31 2.18(2)
Zn1 N34 2.15(2)
Zn3 N47 2.125(18)
Zn3 N43 2.196(17)
Zn3 N48 2.104(16)
Zn3 N44 2.16(4)
Zn3 N45 2.23(2)
Zn3 N46 2.095(16)
N36 C505 1.3900
N36 C501 1.3900
C505 C504 1.3900
C505 C506 1.51(3)
C504 C503 1.3900
C503 C502 1.3900
C502 C501 1.3900
N25 C109 1.3900
N25 C105 1.3900
C109 C108 1.3900
C109 C110 1.52(2)
C108 C107 1.3900
C107 C106 1.3900
C106 C105 1.3900
C106 C104 1.65(4)
N52 C598 1.3900
N52 C601 1.3900
C598 C599 1.3900
C598 C597 1.47(2)
C599 C600 1.3900
C600 C602 1.3900
C602 C601 1.3900
C602 C603 1.67(4)
N49 C745 1.3900
N49 C742 1.3900
C745 C746 1.3900
C746 C744 1.3900
C746 C747 1.62(4)
C744 C743 1.3900
C743 C742 1.3900
C742 C741 1.484(16)
N33 C650 1.3900
N33 C653 1.3900
C650 C651 1.3900
C650 C649 1.48(2)
C651 C652 1.3900
C652 C654 1.3900
C654 C653 1.3900
C654 C655 1.58(4)
N35 C534 1.3900
N35 C537 1.3900
C534 C535 1.3900
C534 C533 1.31(3)
C535 C536 1.3900
C536 C538 1.3900
C538 C537 1.3900
C538 C539 1.58(4)
N53 C593 1.3900
N53 C597 1.3900
C593 C594 1.3900
C594 C595 1.3900
C594 C592 1.57(4)
C595 C596 1.3900
C596 C597 1.3900
N27 C138 1.3900
N27 C141 1.3900
C138 C139 1.3900
C138 C137 1.35(2)
C139 C140 1.3900
C140 C142 1.3900
C142 C141 1.3900
C142 C143 1.76(4)
N26 C110 1.3900
N26 C113 1.3900
C110 C111 1.3900
C111 C112 1.3900
C112 C114 1.3900
C114 C113 1.3900
C114 C115 1.450(2)
C114 C1S 1.58(4)
N47 C701 1.3900
N47 C697 1.3900
C701 C700 1.3900
C701 C702 1.43(2)
C700 C699 1.3900
C699 C698 1.3900
C698 C697 1.3900
C698 C695 1.65(3)
F28 B26 1.381(2)
N32 C645 1.3900
N32 C649 1.3900
C645 C646 1.3900
C646 C647 1.3900
C646 C644 1.72(5)
C647 C648 1.3900
C648 C649 1.3900
B21 F23 1.381(2)
B21 F22 1.381(2)
B21 F24 1.381(2)
B21 F25 1.381(2)
F29 B26 1.381(2)
C756 C757 1.3900
C756 C755 1.3900
C757 C758 1.3900
C758 N56 1.3900
N56 C754 1.3900
N56 Zn5 2.017(16)
C754 C755 1.3900
C754 C753 1.43(2)
F27 B26 1.381(2)
C707 C708 1.38(4)
C707 C705 1.70(3)
C590 C589 1.3900
C590 C588 1.3900
C590 C591 1.53(3)
C589 N43 1.3900
N43 C586 1.3900
C586 C587 1.3900
C586 C119 1.43(2)
C587 C588 1.3900
N54 C741 1.3900
N54 C737 1.3900
C741 C740 1.3900
C740 C739 1.3900
C739 C738 1.3900
C738 C737 1.3900
C738 C736 1.47(4)
C136 C137 1.3900
C136 C135 1.3900
C137 N30 1.3900
N30 C133 1.3900
C133 C134 1.3900
C134 C135 1.3900
C134 C132 1.454(11)
C134 C2E 1.49(5)
N48 C119 1.3900
N48 C582 1.3900
C119 C585 1.3900
C585 C584 1.3900
C584 C583 1.3900
C583 C582 1.3900
C583 C580 1.450(2)
C521 C520 1.450(2)
C521 C522 1.53(2)
C255 C254 1.3900
C255 C256 1.3900
C254 N28 1.3900
N28 C257 1.3900
C257 C258 1.3900
C258 C256 1.3900
C258 C259 1.471(18)
C603 C604 1.67(4)
C104 C103 1.36(5)
C121 C120 1.54(2)
C121 C122 1.54(2)
F34 B31 1.380(2)
C73 C72 1.450(2)
C73 C74 1.54(2)
N44 C558 1.3900
N44 C561 1.3900
C558 C559 1.3900
C558 C557 1.52(4)
C559 C560 1.3900
C560 C562 1.3900
C562 C561 1.3900
C562 C563 1.453(19)
F30 B26 1.381(2)
C643 C644 1.68(6)
C643 C642 1.65(4)
C604 C606 1.56(4)
N45 C557 1.3900
N45 C553 1.3900
C557 C556 1.3900
C556 C555 1.3900
C555 C554 1.3900
C554 C553 1.3900
C554 C552 1.494(18)
C143 C144 1.39(4)
C708 C710 1.60(5)
C259 C260 1.75(5)
C123 C122 1.450(2)
C123 C124 1.350(2)
F39 B37 1.381(2)
F81 B77 1.381(2)
C719 C720 1.3900
C719 C724 1.3900
C719 C718 1.44(4)
C720 C721 1.3900
C721 C722 1.3900
C722 C723 1.3900
C723 C724 1.3900
C724 C725 1.55(2)
C510 N31 1.3900
C510 C509 1.3900
N31 C506 1.3900
C506 C507 1.3900
C507 C508 1.3900
C508 C509 1.3900
C509 C511 1.477(18)
C591 C592 1.66(5)
F8 B6 1.381(2)
F78 B77 1.381(2)
N60 C641 1.3900
N60 C638 1.3900
N60 Zn5 2.08(2)
C641 C642 1.3900
C642 C640 1.3900
C640 C639 1.3900
C639 C638 1.3900
C638 C636 1.50(3)
N59 C605 1.3900
N59 C609 1.3900
N59 Zn5 2.137(16)
C605 C606 1.3900
C606 C607 1.3900
C607 C608 1.3900
C608 C609 1.3900
C609 C610 1.49(3)
C610 N58 1.3900
C610 C611 1.3900
N58 C614 1.3900
N58 Zn5 2.14(3)
C614 C613 1.3900
C613 C612 1.3900
C613 C800 1.443(15)
C612 C611 1.3900
B62 F66 1.381(2)
B62 F65 1.381(2)
Zn2 N39 2.166(14)
Zn2 N40 2.13(2)
Zn2 N37 2.16(2)
Zn2 N42 2.073(17)
Zn2 N41 2.072(15)
Zn2 N38 2.15(2)
C551 C550 1.57(3)
C551 C552 1.44(3)
C540 C539 1.56(5)
C540 C542 1.50(5)
C685 N39 1.3900
C685 C686 1.3900
N39 C689 1.3900
C689 C688 1.3900
C689 C690 1.430(17)
C688 C687 1.3900
C687 C686 1.3900
C686 C684 1.409(9)
C686 C1A 1.442(17)
F32 B31 1.380(2)
B31 F36 1.380(2)
C656 C655 1.62(5)
C656 C658 1.71(4)
B87 F88 1.381(2)
B87 F91 1.381(2)
B87 F90 1.381(2)
B87 F89 1.381(2)
F45 B42 1.380(2)
B42 F44 1.380(2)
B42 F46 1.380(2)
B42 F43 1.380(2)
C167 C172 1.3900
C167 C168 1.3900
C167 C165 1.464(18)
C172 C171 1.3900
C172 C173 1.534(19)
C171 C170 1.3900
C170 C169 1.3900
C169 C168 1.3900
F50 B47 1.381(2)
C92 C91 1.47(4)
C47 C46 1.3900
C47 C48 1.3900
C46 N7 1.3900
N7 C50 1.3900
C50 C49 1.3900
C49 C48 1.3900
C49 C51 1.453(19)
F69 B67 1.381(2)
F70 B67 1.381(2)
F14 B11 1.381(2)
F15 B11 1.381(2)
B11 F13 1.381(2)
B11 F12 1.381(2)
C236 C235 1.3900
C236 C231 1.3900
C235 C234 1.3900
C234 C233 1.3900
C233 C232 1.3900
C232 C231 1.3900
C231 C230 1.54(2)
B67 F71 1.381(2)
B67 F68 1.381(2)
C725 C726 1.54(2)
C68 C67 1.3900
C68 C63 1.3900
C68 C69 1.54(2)
C67 C66 1.3900
C66 C65 1.3900
C65 C64 1.3900
C64 C63 1.3900
C63 C62 1.34(4)
C573 C572 1.450(2)
C573 C574 1.570(19)
F51 B47 1.381(2)
C115 C120 1.3900
C115 C116 1.3900
C120 C0AA 1.3900
C0AA C118 1.3900
C118 C117 1.3900
C117 C116 1.3900
F49 B47 1.381(2)
C633 C57 1.3900
C633 C634 1.3900
C633 C2AA 1.451(14)
C57 N637 1.3900
N637 C636 1.3900
N637 Zn5 2.25(2)
C636 C635 1.3900
C635 C634 1.3900
C24 C23 1.3900
C24 C25 1.3900
C23 C28 1.3900
C23 C22 1.450(2)
C28 C27 1.3900
C27 C26 1.3900
C26 C25 1.3900
C225 C226 1.54(2)
C225 C224 1.55(2)
C227 C228 1.350(2)
C227 C229 1.450(2)
C226 C228 1.450(2)
C368 C158 1.551(19)
C513 C514 1.3900
C513 C512 1.3900
C514 C515 1.3900
C515 C516 1.3900
C516 C511 1.3900
C516 C517 1.450(2)
C511 C512 1.3900
F10 B6 1.381(2)
F9 B6 1.381(2)
C747 C748 1.46(5)
C90 C89 1.3900
C90 C88 1.3900
C90 C91 1.51(3)
C89 N13 1.3900
N13 C86 1.3900
C86 C87 1.3900
C87 C88 1.3900
C260 C2 1.450(19)
C532 C531 1.3900
C532 C533 1.3900
C531 C530 1.3900
C530 C529 1.3900
C530 C528 1.478(18)
C529 N34 1.3900
N34 C533 1.3900
C520 C519 1.350(2)
C9 C10 1.3900
C9 C8 1.3900
C9 C11 1.477(19)
C10 N5 1.3900
N5 C6 1.3900
C6 C7 1.3900
C6 C5 1.45(2)
C7 C8 1.3900
B37 F41 1.381(2)
B37 F40 1.381(2)
C695 C696 1.49(2)
C702 N46 1.3900
C702 C703 1.3900
N46 C706 1.3900
C706 C705 1.3900
C705 C704 1.3900
C704 C703 1.3900
C727 C728 1.350(2)
C727 C726 1.456(19)
C1 C2 1.3900
C1 N1 1.3900
C2 C3 1.3900
C3 C4 1.3900
C4 C5 1.3900
C5 N1 1.3900
C748 C750 1.56(4)
C103 C101 1.87(5)
B47 F48 1.381(2)
Zn5 N55 2.097(17)
C683 C682 1.3900
C683 C684 1.3900
C682 C681 1.3900
C681 C680 1.3900
C680 C679 1.3900
C679 C684 1.3900
C679 C678 1.450(2)
C675 C677 1.450(2)
C675 C676 1.350(2)
F79 B77 1.381(2)
C102 C101 1.3900
C102 N22 1.3900
C101 C100 1.3900
C100 C99 1.3900
C99 C98 1.3900
C98 N22 1.3900
C132 C131 1.3900
C132 C127 1.3900
C131 C130 1.3900
C130 C129 1.3900
C129 C128 1.3900
C128 C127 1.3900
C127 C126 1.54(2)
C125 C126 1.54(2)
C125 C124 1.450(2)
F7 B6 1.381(2)
C165 C164 1.3900
C165 C166 1.3900
C164 C163 1.3900
C163 C162 1.3900
C162 N9 1.3900
C162 C161 1.43(3)
N9 C166 1.3900
N40 C661 1.3900
N40 C657 1.3900
C661 C660 1.3900
C661 C662 1.422(18)
C660 C659 1.3900
C659 C658 1.3900
C658 C657 1.3900
C229 C230 1.55(2)
C729 C728 1.460(19)
C729 C730 1.54(2)
C545 N37 1.3900
C545 C544 1.3900
C545 C546 1.425(17)
N37 C541 1.3900
C541 C542 1.3900
C542 C543 1.3900
C543 C544 1.3900
C20 C21 1.450(2)
C20 C19 1.350(2)
C753 C752 1.3900
C753 N55 1.3900
C752 C751 1.3900
C751 C750 1.3900
C750 C749 1.3900
C749 N55 1.3900
N11 C190 1.3900
N11 C193 1.3900
C190 C191 1.3900
C190 C189 1.460(17)
C191 C192 1.3900
C192 C194 1.3900
C194 C193 1.3900
C580 C575 1.3900
C580 C579 1.3900
C575 C576 1.3900
C575 C574 1.450(2)
C576 C577 1.3900
C577 C578 1.3900
C578 C579 1.3900
C546 C547 1.3900
C546 N42 1.3900
C547 C548 1.3900
C548 C550 1.3900
C550 C549 1.3900
C549 N42 1.3900
C58 C59 1.3900
C58 N18 1.3900
C59 C60 1.3900
C60 C62 1.3900
C62 C61 1.3900
C61 N18 1.3900
C662 N41 1.3900
C662 C663 1.3900
N41 C666 1.3900
C666 C665 1.3900
C665 C664 1.3900
C665 C667 1.450(2)
C665 C1R 1.45(2)
C664 C663 1.3900
C710 C709 1.3900
C710 C711 1.3900
C709 N51 1.3900
N51 C713 1.3900
C713 C712 1.3900
C713 C714 1.44(3)
C712 C711 1.3900
C160 C159 1.3900
C160 C161 1.3900
C159 C158 1.3900
C158 C157 1.3900
C157 N12 1.3900
N12 C161 1.3900
C185 C186 1.3900
C185 N8 1.3900
C186 C187 1.3900
C186 C184 1.466(18)
C187 C188 1.3900
C188 C189 1.3900
C189 N8 1.3900
C716 C715 1.3900
C716 C718 1.3900
C715 C714 1.3900
C714 N50 1.3900
N50 C717 1.3900
C717 C718 1.3900
C691 C690 1.3900
C691 C692 1.3900
C690 N38 1.3900
N38 C693 1.3900
C693 C694 1.3900
C694 C692 1.3900
C694 C696 1.64(3)
C217 C218 1.3900
C217 N20 1.3900
C218 C216 1.3900
C218 C219 1.53(3)
C216 C215 1.3900
C215 C214 1.3900
C214 N20 1.3900
C518 C517 1.545(19)
C518 C519 1.450(2)
C736 C731 1.3900
C736 C735 1.3900
C731 C732 1.3900
C731 C730 1.56(2)
C732 C733 1.3900
C733 C734 1.3900
C734 C735 1.3900
C222 C221 1.3900
C222 C223 1.3900
C221 C220 1.3900
C220 C219 1.3900
C219 C224 1.3900
C224 C223 1.3900
C570 C569 1.54(2)
C78 C77 1.3900
C78 C79 1.3900
C77 C76 1.3900
C76 C75 1.3900
C75 C80 1.3900
C75 C74 1.55(2)
C80 C79 1.3900
C527 C528 1.3900
C527 C526 1.3900
C528 C523 1.3900
C523 C524 1.3900
C523 C522 1.450(2)
C524 C525 1.3900
C525 C526 1.3900
C11 C12 1.3900
C11 C16 1.3900
C12 C13 1.3900
C13 C14 1.3900
C14 C15 1.3900
C15 C16 1.3900
C16 C17 1.450(2)
C21 C22 1.540(2)
C174 C175 1.450(2)
C174 C173 1.54(2)
C176 C175 1.350(2)
C176 C177 1.450(2)
C72 C71 1.350(2)
C564 C565 1.3900
C564 C563 1.3901
C565 C566 1.3900
C566 C567 1.3900
C567 C568 1.3900
C568 C563 1.3900
C568 C569 1.450(2)
C19 C18 1.451(2)
C672 C667 1.3900
C672 C671 1.3900
C672 C673 1.450(2)
C667 C668 1.3900
C668 C669 1.3900
C669 C670 1.3900
C670 C671 1.3900
C178 C179 1.55(2)
C178 C177 1.559(19)
C180 C179 1.3900
C180 C181 1.3900
C179 C184 1.3900
C184 C183 1.3900
C183 C182 1.3900
C182 C181 1.3900
C18 C17 1.540(2)
C69 C70 1.530(19)
C70 C71 1.450(2)
C677 C678 1.54(2)
C674 C673 1.54(2)
C674 C676 1.450(2)
B77 F80 1.381(2)
C1A C1B 1.3900
C1A C1F 1.3900
C1B C1C 1.3900
C1C C1D 1.3900
C1D C1E 1.3900
C1E C1F 1.3900
C1F C1G 1.453(17)
C1G C1H 1.54(2)
C1H C1I 1.45(2)
C1I C1J 1.35(2)
C1J C1K 1.45(2)
C1K C1L 1.55(2)
C1L C1M 1.453(17)
C1M C1R 1.3900
C1M C1N 1.3900
C1R C1Q 1.3900
C1Q C1P 1.3900
C1P C1O 1.3900
C1O C1N 1.3900
C1S C1T 1.3900
C1S C1W 1.3900
C1T C1U 1.3900
C1U C1V 1.3900
C1V C0AB 1.3900
C0AB C1W 1.3900
C1W C1X 1.452(14)
C1X C1Y 1.545(17)
C1Y C1Z 1.444(14)
C1Z C2A 1.325(17)
C2A C2B 1.446(14)
C2B C2C 1.545(17)
C2C C2F 1.447(14)
C2E C2F 1.3900
C2E C2D 1.3900
C2F C2G 1.3900
C2G C2H 1.3900
C2H C2I 1.3900
C2I C2D 1.3900
C2AA C3AA 1.3900
C2AA C7AA 1.3899
C3AA C4AA 1.3900
C4AA C5AA 1.3900
C5AA C6AA 1.3900
C6AA C7AA 1.3900
C7AA C8AA 1.555(14)
C8AA C9AA 1.532(17)
C9AA C0BA 1.549(14)
C0BA C1BA 1.33(2)
C1BA C2BA 1.550(14)
C2BA C3BA 1.537(17)
C3BA C4BA 1.763(12)
C800 C4BA 1.3900
C800 C8BA 1.3901
C4BA C5BA 1.3900
C5BA C6BA 1.3900
C6BA C7BA 1.3900
C7BA C8BA 1.3900

loop_
_smtbx_masks_void_nr
_smtbx_masks_void_average_x
_smtbx_masks_void_average_y
_smtbx_masks_void_average_z
_smtbx_masks_void_volume
_smtbx_masks_void_count_electrons
1 -0.113 -0.683 -0.174 20823.1 3874.6
2 0.089 0.225 0.756 7.3 0.0
3 0.089 0.275 0.256 7.3 0.0
4 0.168 0.209 0.165 10.9 0.0
5 0.168 0.291 0.665 10.9 0.0
6 0.170 0.700 0.244 7.3 0.0
7 0.170 0.800 0.744 7.3 0.0
8 0.190 0.238 0.383 9.9 0.0
9 0.190 0.263 0.883 9.9 0.0
10 0.283 -0.028 0.786 37.1 9.8
11 0.283 0.528 0.286 37.1 10.0
12 0.265 0.628 0.170 12.2 0.0
13 0.259 0.675 0.378 8.9 0.0
14 0.259 0.825 0.878 8.9 0.0
15 0.265 0.872 0.670 12.2 0.0
16 0.322 0.122 0.247 11.7 0.0
17 0.322 0.378 0.747 11.7 0.0
18 0.328 0.150 0.379 9.9 2.1
19 0.328 0.350 0.879 9.9 2.1
20 0.404 0.588 0.384 9.1 0.0
21 0.404 0.912 0.884 9.1 0.0
22 0.407 0.562 0.256 7.3 0.0
23 0.407 0.937 0.756 7.3 0.0
24 0.481 0.150 0.369 7.3 2.6
25 0.481 0.350 0.869 7.3 2.6
26 0.519 0.650 0.131 7.3 2.6
27 0.519 0.850 0.631 7.3 2.6
28 0.593 0.062 0.244 7.3 0.0
29 0.596 0.087 0.116 9.1 0.0
30 0.596 0.413 0.616 9.1 0.0
31 0.593 0.438 0.744 7.3 0.0
32 0.672 0.650 0.121 9.9 2.1
33 0.672 0.850 0.621 9.9 2.1
34 0.678 0.622 0.253 11.7 0.0
35 0.678 0.878 0.753 11.7 0.0
36 0.717 0.028 0.214 37.1 10.0
37 0.717 0.472 0.714 37.1 9.9
38 0.735 0.128 0.330 12.2 0.0
39 0.735 0.372 0.830 12.2 0.0
40 0.741 0.175 0.122 8.9 0.0
41 0.741 0.325 0.622 8.9 0.0
42 0.810 0.737 0.117 9.9 0.0
43 0.810 0.762 0.617 9.9 0.0
44 0.830 0.200 0.256 7.3 0.0
45 0.830 0.300 0.756 7.3 0.0
46 0.832 0.709 0.335 10.9 0.0
47 0.832 0.791 0.835 10.9 0.0
48 0.911 0.725 0.744 7.3 0.0
49 0.911 0.775 0.244 7.3 0.0
